data_4134609
loop_
_publ_author_name
'Li, Yu-Lin'
'Alexandrov, Eugeny V.'
'Yin, Qi'
'Li, Lan'
'Fang, Zhi-Bin'
'Yuan, Wenbing'
'Proserpio, Davide M.'
'Liu, Tian-Fu'

_publ_section_title
;
 Record Complexity in the Polycatenation of Three Porous Hydrogen-bonded
 Organic Frameworks with Stepwise Adsorption Behaviors.
;
_journal_name_full 'Journal of the American Chemical Society'
_journal_paper_doi 10.1021/jacs.0c02406
_journal_year 2020
_chemical_formula_moiety 'C24 H15 N3 O6'
_chemical_formula_sum 'C24 H15 N3 O6'
_chemical_formula_weight 441.39
_chemical_name_systematic PFC-11
_space_group_crystal_system monoclinic
_space_group_IT_number 14
_space_group_name_Hall '-P 2yn'
_space_group_name_H-M_alt 'P 1 21/n 1'
_atom_sites_solution_hydrogens geom
_atom_sites_solution_primary dual
_atom_sites_solution_secondary difmap
_audit_creation_date 2019-10-15
_audit_creation_method
;
Olex2 1.2
(compiled 2018.05.29 svn.r3508 for OlexSys, GUI svn.r5506)
;
_cell_angle_alpha 90.00
_cell_angle_beta 92.334(2)
_cell_angle_gamma 90.00
_cell_formula_units_Z 52
_cell_length_a 28.8499(8)
_cell_length_b 30.8381(9)
_cell_length_c 41.3583(12)
_cell_measurement_reflns_used 9924
_cell_measurement_temperature 100
_cell_measurement_theta_max 56.08
_cell_measurement_theta_min 2.95
_cell_volume 36765.0(18)
_computing_molecular_graphics 'Olex2 (Dolomanov et al., 2009)'
_computing_publication_material 'Olex2 (Dolomanov et al., 2009)'
_computing_structure_refinement 'XH (Sheldrick, 2008)'
_computing_structure_solution 'ShelXT (Sheldrick, 2015)'
_diffrn_ambient_temperature 100
_diffrn_detector 'Bruker APEX2 area detector'
_diffrn_detector_area_resol_mean 7.9
_diffrn_detector_type 'CCD area detector'
_diffrn_measured_fraction_theta_full 0.995
_diffrn_measured_fraction_theta_max 0.995
_diffrn_measurement_device 'three-circle diffractometer'
_diffrn_measurement_device_type 'Bruker APEX-II CCD'
_diffrn_measurement_method '\w and \f scans'
_diffrn_radiation_monochromator 'mirror optics'
_diffrn_radiation_probe x-ray
_diffrn_radiation_type CuK\a
_diffrn_radiation_wavelength 1.54178
_diffrn_reflns_av_R_equivalents 0.0887
_diffrn_reflns_av_unetI/netI 0.0480
_diffrn_reflns_limit_h_max 31
_diffrn_reflns_limit_h_min -31
_diffrn_reflns_limit_k_max 33
_diffrn_reflns_limit_k_min -33
_diffrn_reflns_limit_l_max 44
_diffrn_reflns_limit_l_min -44
_diffrn_reflns_number 290327
_diffrn_reflns_theta_full 56.20
_diffrn_reflns_theta_max 56.20
_diffrn_reflns_theta_min 2.14
_diffrn_source 'microfocus sealed X-ray tube'
_diffrn_source_type 'Incoatec I\ms'
_exptl_absorpt_coefficient_mu 0.638
_exptl_absorpt_correction_T_max 0.7510
_exptl_absorpt_correction_T_min 0.6693
_exptl_absorpt_correction_type multi-scan
_exptl_absorpt_process_details
;
SADABS-2016/2 (Bruker,2016/2) was used for absorption correction.
wR2(int) was 0.1125 before and 0.0710 after correction.
The Ratio of minimum to maximum transmission is 0.8912.
The l/2 correction factor is Not present.
;
_exptl_crystal_colour 'clear light colourless'
_exptl_crystal_colour_lustre clear
_exptl_crystal_colour_modifier light
_exptl_crystal_colour_primary colourless
_exptl_crystal_density_diffrn 1.037
_exptl_crystal_density_method 'not measured'
_exptl_crystal_description block
_exptl_crystal_F_000 11856
_exptl_crystal_recrystallization_method 'solvothermal method'
_exptl_crystal_size_max 0.2
_exptl_crystal_size_mid 0.2
_exptl_crystal_size_min 0.1
_refine_diff_density_max 0.894
_refine_diff_density_min -1.024
_refine_diff_density_rms 0.068
_refine_ls_extinction_method none
_refine_ls_goodness_of_fit_ref 1.022
_refine_ls_hydrogen_treatment constr
_refine_ls_matrix_type full
_refine_ls_number_parameters 3707
_refine_ls_number_reflns 47984
_refine_ls_number_restraints 0
_refine_ls_restrained_S_all 1.022
_refine_ls_R_factor_all 0.1453
_refine_ls_R_factor_gt 0.0941
_refine_ls_shift/su_max 0.001
_refine_ls_shift/su_mean 0.000
_refine_ls_structure_factor_coef Fsqd
_refine_ls_weighting_details 'calc w=1/[\s^2^(Fo^2^)+(0.1417P)^2^+85.4027P] where P=(Fo^2^+2Fc^2^)/3'
_refine_ls_weighting_scheme calc
_refine_ls_wR_factor_gt 0.2752
_refine_ls_wR_factor_ref 0.3182
_reflns_number_gt 26430
_reflns_number_total 47984
_reflns_threshold_expression >2sigma(I)
_cod_data_source_file ja0c02406_si_002.cif
_cod_data_source_block PFC-11
_cod_database_code 4134609
_olex2_refinement_description
;
1. Fixed Uiso
 At 1.2 times of:
  All C(H) groups
 At 1.5 times of:
  All O(H) groups
2.a Riding coordinates:
 O15(H15), O13(H13), O17(H17), O3(H3), O6(H6), O1(H1), O29(H29), O27(H27),
 O25(H25), O7(H7), O0AA(H0AA), O11(H11A), O65(H65), O63(H63), O61(H61A),
 O55(H55), O57(H57), O59(H59A), O19(H19A), O10(H10), O21(H21A), O45(H45A),
 O47(H47), O43(H43A), O51(H51A), O53(H53A), O49(H49), O31(H31), O33(H33),
 O72(H72), O67(H67A), O69(H69A), O76(H76A), O78(H78A), O74(H74), O37(H37A),
 O41(H41), O39(H39)
2.b Aromatic/amide H refined with riding coordinates:
 C61(H61), C52(H52), C59(H59), C60(H60), C51(H51), C53(H53), C70(H70),
 C67(H67), C62(H62), C54(H54), C68(H68), C69(H69), C11(H11), C16(H16),
 C15(H15A), C20(H20), C12(H12), C22(H22), C6(H6A), C4(H4), C3(H3A), C19(H19),
 C21(H21), C5(H5), C100(H100), C102(H102), C101(H101), C117(H117), C111(H111),
 C116(H116), C99(H99), C115(H115), C112(H112), C107(H107), C108(H108),
 C118(H118), C28(H28), C37(H37), C38(H38), C30(H30), C35(H35), C43(H43),
 C29(H29A), C36(H36), C45(H45), C27(H27A), C46(H46), C44(H44), C244(H244),
 C259(H259), C253(H253), C252(H252), C260(H260), C261(H261), C254(H254),
 C246(H246), C243(H243), C245(H245), C251(H251), C262(H262), C205(H205),
 C203(H203), C204(H204), C211(H211), C212(H212), C213(H213), C206(H206),
 C196(H196), C214(H214), C198(H198), C195(H195), C197(H197), C92(H92), C84(H84),
  C82(H82), C76(H76), C83(H83), C91(H91), C85(H85), C93(H93), C90(H90),
 C75(H75), C78(H78), C77(H77), C171(H171), C189(H189), C181(H181), C172(H172),
 C187(H187), C173(H173), C174(H174), C180(H180), C190(H190), C179(H179),
 C182(H182), C188(H188), C220(H220), C229(H229), C238(H238), C237(H237),
 C236(H236), C221(H221), C228(H228), C230(H230), C222(H222), C235(H235),
 C227(H227), C219(H219), C124(H124), C123(H123), C125(H125), C134(H134),
 C142(H142), C133(H133), C132(H132), C141(H141), C131(H131), C139(H139),
 C140(H140), C126(H126), C277(H277), C268(H268), C283(H283), C269(H269),
 C275(H275), C267(H267), C270(H270), C285(H285), C278(H278), C276(H276),
 C286(H286), C284(H284), C293(H293), C309(H309), C300(H300), C308(H308),
 C292(H292), C307(H307), C301(H301), C310(H310), C294(H294), C299(H299),
 C291(H291), C302(H302), C149(H149), C147(H147), C163(H163), C157(H157),
 C158(H158), C150(H150), C166(H166), C165(H165), C148(H148), C164(H164),
 C156(H156), C155(H155)
2.c Fitted hexagon refined as free rotating group:
 C56(N9,C65,N7,C57,N8), C9(N1,C8,N2,C17,N3), C104(N16,C113,N14,C105,N15),
 C32(N5,C41,N6,C33,N4), C257(N34,C256,N32,C248,N33), C209(N27,C200,N26,C208,
 N28), C81(N13,C80,N11,C88,N12), C177(N19,C185,N17,C176,N18), N30(C233,N31,C224,
 N29,C232), C129(N24,C128,N23,C137,N25), C272(N35,C281,N36,C273,N37), N38(C304,
 N39,C296,N40,C305), N21(C153,N22,C161,N20,C152)
2.d Idealised tetrahedral OH refined as rotating group:
 O35(H35A)
;
_olex2_submission_original_sample_id PFC-11
_olex2_submission_special_instructions 'No special instructions were received'
_platon_squeeze_void_probe_radius 1.20

loop_
_space_group_symop_id
_space_group_symop_operation_xyz
1 'x, y, z'
2 '-x+1/2, y+1/2, -z+1/2'
3 '-x, -y, -z'
4 'x-1/2, -y-1/2, z-1/2'

loop_
_atom_site_label
_atom_site_type_symbol
_atom_site_fract_x
_atom_site_fract_y
_atom_site_fract_z
_atom_site_U_iso_or_equiv
_atom_site_adp_type
_atom_site_occupancy
_atom_site_calc_flag
_atom_site_disorder_assembly
_atom_site_disorder_group
_atom_site_refinement_flags_posn
O15 O 0.20637(12) -0.22640(10) 0.47810(8) 0.0332(8) Uani 1 d . . .
H15 H 0.1911 -0.2425 0.4652 0.050 Uiso 1 d . . R
O13 O 0.21008(12) 0.23765(10) 0.48218(8) 0.0336(8) Uani 1 d . . .
H13 H 0.2133 0.2590 0.4699 0.050 Uiso 1 d . . R
O16 O 0.23625(12) -0.19033(10) 0.43673(8) 0.0335(8) Uani 1 d . . .
O14 O 0.24019(12) 0.20168(11) 0.44087(8) 0.0349(8) Uani 1 d . . .
O17 O 0.03598(14) -0.03398(13) 0.69993(9) 0.0480(10) Uani 1 d . . .
H17 H 0.0202 -0.0371 0.7199 0.072 Uiso 1 d . . R
O18 O 0.05063(13) 0.03613(13) 0.70775(9) 0.0457(10) Uani 1 d . . .
C61 C 0.17580(16) -0.11290(15) 0.52596(12) 0.0248(11) Uani 1 d . . .
H61 H 0.1608 -0.1138 0.5460 0.030 Uiso 1 calc . . R
C50 C 0.21131(16) 0.16117(15) 0.48455(12) 0.0242(11) Uani 1 d . . .
C63 C 0.20763(16) -0.14991(15) 0.48089(12) 0.0246(11) Uani 1 d . . .
C58 C 0.18775(15) -0.07282(14) 0.51272(11) 0.0214(10) Uani 1 d . . .
C55 C 0.19018(15) 0.08321(14) 0.51476(11) 0.0217(11) Uani 1 d . . .
C52 C 0.17911(16) 0.12289(15) 0.52895(12) 0.0266(11) Uani 1 d . . .
H52 H 0.1642 0.1233 0.5490 0.032 Uiso 1 calc . . R
C66 C 0.12792(15) 0.00317(15) 0.60399(11) 0.0218(10) Uani 1 d . . .
C59 C 0.20938(15) -0.07218(15) 0.48303(11) 0.0243(11) Uani 1 d . . .
H59 H 0.2174 -0.0452 0.4736 0.029 Uiso 1 calc . . R
C60 C 0.21914(16) -0.11054(15) 0.46720(12) 0.0246(11) Uani 1 d . . .
H60 H 0.2337 -0.1098 0.4470 0.030 Uiso 1 calc . . R
C51 C 0.18971(16) 0.16153(15) 0.51395(11) 0.0250(11) Uani 1 d . . .
H51 H 0.1822 0.1883 0.5238 0.030 Uiso 1 calc . . R
C53 C 0.22252(16) 0.12200(15) 0.47018(11) 0.0234(11) Uani 1 d . . .
H53 H 0.2373 0.1218 0.4501 0.028 Uiso 1 calc . . R
C49 C 0.22220(17) 0.20237(16) 0.46730(12) 0.0278(12) Uani 1 d . . .
C64 C 0.21784(16) -0.19094(15) 0.46326(12) 0.0267(11) Uani 1 d . . .
C70 C 0.08860(17) -0.03651(17) 0.64509(12) 0.0306(12) Uani 1 d . . .
H70 H 0.0779 -0.0632 0.6534 0.037 Uiso 1 calc . . R
C67 C 0.11992(16) 0.04191(16) 0.62079(12) 0.0288(12) Uani 1 d . . .
H67 H 0.1307 0.0687 0.6126 0.035 Uiso 1 calc . . R
C56 C 0.18004(9) 0.04402(6) 0.53000(6) 0.0228(11) Uani 1 d . . .
N9 N 0.16042(9) 0.04339(6) 0.56014(6) 0.0217(9) Uani 1 d . . G
C65 C 0.14974(9) 0.00407(8) 0.57447(5) 0.0238(11) Uani 1 d . . G
N7 N 0.15867(9) -0.03464(6) 0.55866(6) 0.0231(9) Uani 1 d . . G
C57 C 0.17829(9) -0.03401(6) 0.52852(6) 0.0224(11) Uani 1 d . . G
N8 N 0.18897(9) 0.00532(8) 0.51419(5) 0.0219(8) Uani 1 d . . G
C62 C 0.18557(16) -0.15094(15) 0.51032(12) 0.0264(11) Uani 1 d . . .
H62 H 0.1773 -0.1779 0.5195 0.032 Uiso 1 calc . . R
C54 C 0.21205(16) 0.08314(16) 0.48533(12) 0.0268(11) Uani 1 d . . .
H54 H 0.2199 0.0564 0.4755 0.032 Uiso 1 calc . . R
C71 C 0.08025(15) 0.00201(17) 0.66168(11) 0.0269(11) Uani 1 d . . .
C68 C 0.09630(16) 0.04118(16) 0.64940(11) 0.0262(11) Uani 1 d . . .
H68 H 0.0910 0.0675 0.6607 0.031 Uiso 1 calc . . R
C72 C 0.05376(16) 0.00080(17) 0.69165(12) 0.0285(11) Uani 1 d . . .
C69 C 0.11232(16) -0.03608(16) 0.61678(12) 0.0272(11) Uani 1 d . . .
H69 H 0.1181 -0.0625 0.6059 0.033 Uiso 1 calc . . R
O5 O 0.29875(12) 0.30965(10) 0.52211(8) 0.0340(8) Uani 1 d . . .
O3 O 0.32414(12) 0.73751(10) 0.47653(8) 0.0337(8) Uani 1 d . . .
H3 H 0.3194 0.7589 0.4885 0.051 Uiso 1 d . . R
O4 O 0.29491(12) 0.70153(11) 0.51826(8) 0.0345(8) Uani 1 d . . .
O6 O 0.32826(12) 0.27344(10) 0.48079(8) 0.0340(8) Uani 1 d . . .
H6 H 0.3240 0.2481 0.4950 0.051 Uiso 1 d . . R
O1 O 0.50290(14) 0.46701(14) 0.26054(10) 0.0534(11) Uani 1 d . . .
H1 H 0.5199 0.4670 0.2401 0.080 Uiso 1 d . . R
O2 O 0.48667(13) 0.53669(12) 0.25239(9) 0.0441(10) Uani 1 d . . .
C11 C 0.35515(15) 0.62279(15) 0.42964(11) 0.0227(11) Uani 1 d . . .
H11 H 0.3701 0.6231 0.4096 0.027 Uiso 1 calc . . R
C23 C 0.32649(16) 0.34994(15) 0.47781(11) 0.0232(11) Uani 1 d . . .
C10 C 0.34342(15) 0.58322(15) 0.44366(11) 0.0226(11) Uani 1 d . . .
C9 C 0.35387(9) 0.54386(6) 0.42865(6) 0.0218(11) Uani 1 d . . .
N1 N 0.37426(9) 0.54337(6) 0.39877(6) 0.0242(9) Uani 1 d . . G
C8 C 0.38543(9) 0.50412(8) 0.38452(5) 0.0230(10) Uani 1 d . . G
N2 N 0.37619(9) 0.46534(6) 0.40015(6) 0.0229(9) Uani 1 d . . G
C17 C 0.35580(9) 0.46583(6) 0.43002(6) 0.0251(11) Uani 1 d . . G
N3 N 0.34464(9) 0.50509(8) 0.44427(5) 0.0225(9) Uani 1 d . . G
C18 C 0.34634(15) 0.42689(14) 0.44599(11) 0.0205(10) Uani 1 d . . .
C7 C 0.40806(15) 0.50352(15) 0.35531(11) 0.0224(10) Uani 1 d . . .
C16 C 0.32115(15) 0.58329(15) 0.47293(11) 0.0238(11) Uani 1 d . . .
H16 H 0.3129 0.5565 0.4825 0.029 Uiso 1 calc . . R
C15 C 0.31096(16) 0.62162(15) 0.48808(12) 0.0242(11) Uani 1 d . . .
H15A H 0.2958 0.6213 0.5080 0.029 Uiso 1 calc . . R
C20 C 0.31442(16) 0.38934(15) 0.49112(12) 0.0267(11) Uani 1 d . . .
H20 H 0.2994 0.3900 0.5111 0.032 Uiso 1 calc . . R
C24 C 0.31657(16) 0.30904(15) 0.49557(12) 0.0244(11) Uani 1 d . . .
C14 C 0.31257(16) 0.70188(15) 0.49145(12) 0.0258(11) Uani 1 d . . .
C12 C 0.34508(16) 0.66143(15) 0.44476(12) 0.0262(11) Uani 1 d . . .
H12 H 0.3532 0.6883 0.4352 0.031 Uiso 1 calc . . R
C22 C 0.34891(16) 0.34915(15) 0.44863(11) 0.0252(11) Uani 1 d . . .
H22 H 0.3576 0.3222 0.4396 0.030 Uiso 1 calc . . R
C2 C 0.45694(15) 0.50250(16) 0.29848(11) 0.0265(11) Uani 1 d . . .
C6 C 0.41522(17) 0.54178(16) 0.33813(12) 0.0293(12) Uani 1 d . . .
H6A H 0.4035 0.5684 0.3460 0.035 Uiso 1 calc . . R
C4 C 0.42527(17) 0.46468(16) 0.34324(12) 0.0309(12) Uani 1 d . . .
H4 H 0.4199 0.4383 0.3544 0.037 Uiso 1 calc . . R
C3 C 0.45010(17) 0.46413(17) 0.31524(12) 0.0310(12) Uani 1 d . . .
H3A H 0.4624 0.4377 0.3075 0.037 Uiso 1 calc . . R
C13 C 0.32291(16) 0.66075(15) 0.47412(12) 0.0256(11) Uani 1 d . . .
C19 C 0.32412(16) 0.42780(15) 0.47541(11) 0.0242(11) Uani 1 d . . .
H19 H 0.3157 0.4548 0.4846 0.029 Uiso 1 calc . . R
C21 C 0.35854(16) 0.38711(15) 0.43275(12) 0.0258(11) Uani 1 d . . .
H21 H 0.3735 0.3862 0.4127 0.031 Uiso 1 calc . . R
C5 C 0.43908(16) 0.54129(16) 0.30986(12) 0.0288(12) Uani 1 d . . .
H5 H 0.4433 0.5674 0.2982 0.035 Uiso 1 calc . . R
C1 C 0.48379(16) 0.50232(18) 0.26854(12) 0.0313(12) Uani 1 d . . .
O30 O 0.27952(12) 0.20329(10) 0.05658(8) 0.0324(8) Uani 1 d . . .
O28 O 0.27580(12) -0.19122(11) 0.05225(8) 0.0330(8) Uani 1 d . . .
O29 O 0.24809(12) 0.23847(10) 0.09749(8) 0.0359(9) Uani 1 d . . .
H29 H 0.2528 0.2599 0.0855 0.054 Uiso 1 d . . R
O27 O 0.24495(12) -0.22747(11) 0.09312(8) 0.0361(9) Uani 1 d . . .
H27 H 0.2499 -0.2528 0.0792 0.054 Uiso 1 d . . R
O26 O 0.07956(14) -0.03452(12) 0.31511(9) 0.0461(10) Uani 1 d . . .
O25 O 0.09219(13) 0.03642(12) 0.32191(9) 0.0432(10) Uani 1 d . . .
H25 H 0.0703 0.0369 0.3399 0.065 Uiso 1 d . . R
C98 C 0.25338(15) 0.16201(15) 0.10094(11) 0.0230(11) Uani 1 d . . .
C103 C 0.23607(15) 0.08324(15) 0.13139(11) 0.0222(11) Uani 1 d . . .
C106 C 0.23384(15) -0.07344(15) 0.12921(11) 0.0213(11) Uani 1 d . . .
C109 C 0.25015(15) -0.15116(14) 0.09730(11) 0.0224(11) Uani 1 d . . .
C100 C 0.25704(16) 0.08416(16) 0.10190(11) 0.0263(11) Uani 1 d . . .
H100 H 0.2659 0.0578 0.0920 0.032 Uiso 1 calc . . R
C114 C 0.17355(15) 0.00337(15) 0.22010(11) 0.0241(11) Uani 1 d . . .
C102 C 0.22461(16) 0.12281(15) 0.14600(12) 0.0262(11) Uani 1 d . . .
H102 H 0.2109 0.1227 0.1665 0.031 Uiso 1 calc . . R
C101 C 0.23317(16) 0.16201(15) 0.13078(12) 0.0255(11) Uani 1 d . . .
H101 H 0.2252 0.1886 0.1407 0.031 Uiso 1 calc . . R
C117 C 0.16527(16) 0.04163(16) 0.23704(12) 0.0271(11) Uani 1 d . . .
H117 H 0.1767 0.0684 0.2292 0.033 Uiso 1 calc . . R
C110 C 0.25798(16) -0.19224(15) 0.07914(12) 0.0260(11) Uani 1 d . . .
C111 C 0.23053(16) -0.15158(15) 0.12744(12) 0.0266(11) Uani 1 d . . .
H111 H 0.2227 -0.1784 0.1372 0.032 Uiso 1 calc . . R
C116 C 0.13237(16) -0.03665(16) 0.26032(12) 0.0276(11) Uani 1 d . . .
H116 H 0.1208 -0.0633 0.2682 0.033 Uiso 1 calc . . R
C99 C 0.26528(16) 0.12317(15) 0.08667(11) 0.0242(11) Uani 1 d . . .
H99 H 0.2792 0.1233 0.0663 0.029 Uiso 1 calc . . R
C115 C 0.15714(17) -0.03599(16) 0.23234(13) 0.0299(12) Uani 1 d . . .
H115 H 0.1631 -0.0623 0.2213 0.036 Uiso 1 calc . . R
C104 C 0.22658(9) 0.04386(6) 0.14651(6) 0.0226(11) Uani 1 d . . .
N16 N 0.20693(9) 0.04330(6) 0.17664(6) 0.0232(9) Uani 1 d . . G
C113 C 0.19630(9) 0.00399(8) 0.19103(5) 0.0229(10) Uani 1 d . . G
N14 N 0.20532(9) -0.03474(6) 0.17529(6) 0.0253(9) Uani 1 d . . G
C105 C 0.22497(9) -0.03417(6) 0.14516(6) 0.0231(11) Uani 1 d . . G
N15 N 0.23560(9) 0.00513(8) 0.13077(5) 0.0245(9) Uani 1 d . . G
C112 C 0.22235(16) -0.11295(15) 0.14332(12) 0.0269(11) Uani 1 d . . .
H112 H 0.2089 -0.1133 0.1639 0.032 Uiso 1 calc . . R
C119 C 0.12436(15) 0.00177(16) 0.27700(11) 0.0265(11) Uani 1 d . . .
C107 C 0.25354(16) -0.07339(15) 0.09904(11) 0.0248(11) Uani 1 d . . .
H107 H 0.2614 -0.0466 0.0893 0.030 Uiso 1 calc . . R
C108 C 0.26173(15) -0.11178(15) 0.08324(12) 0.0241(11) Uani 1 d . . .
H108 H 0.2753 -0.1114 0.0627 0.029 Uiso 1 calc . . R
C97 C 0.26143(17) 0.20312(15) 0.08324(12) 0.0261(11) Uani 1 d . . .
C118 C 0.14075(17) 0.04117(16) 0.26495(12) 0.0298(12) Uani 1 d . . .
H118 H 0.1350 0.0675 0.2760 0.036 Uiso 1 calc . . R
C120 C 0.09676(17) 0.00108(17) 0.30657(12) 0.0314(12) Uani 1 d . . .
O7 O 0.28297(12) 0.23853(10) 0.55666(8) 0.0348(8) Uani 1 d . . .
H7 H 0.2858 0.2600 0.5444 0.052 Uiso 1 d . . R
O8 O 0.31379(12) 0.20342(10) 0.51528(8) 0.0315(8) Uani 1 d . . .
O9 O 0.30965(12) -0.19203(10) 0.51098(8) 0.0327(8) Uani 1 d . . .
O0AA O 0.28020(12) -0.22793(11) 0.55248(8) 0.0358(9) Uani 1 d . . .
H0AA H 0.2819 -0.2528 0.5382 0.054 Uiso 1 d . . R
O12 O 0.11839(14) -0.03471(13) 0.77543(9) 0.0480(10) Uani 1 d . . .
O11 O 0.13097(14) 0.03592(13) 0.78153(9) 0.0467(10) Uani 1 d . . .
H11A H 0.1161 0.0339 0.8029 0.070 Uiso 1 d . . R
C28 C 0.25909(16) 0.12287(15) 0.60465(11) 0.0256(11) Uani 1 d . . .
H28 H 0.2453 0.1227 0.6251 0.031 Uiso 1 calc . . R
C42 C 0.20867(14) 0.00314(14) 0.67869(11) 0.0214(10) Uani 1 d . . .
C31 C 0.27040(15) 0.08352(15) 0.58990(11) 0.0228(11) Uani 1 d . . .
C32 C 0.26076(9) 0.04370(6) 0.60481(6) 0.0208(10) Uani 1 d . . .
N5 N 0.24136(9) 0.04315(6) 0.63503(6) 0.0229(9) Uani 1 d . . G
C41 C 0.23102(9) 0.00385(8) 0.64953(5) 0.0234(11) Uani 1 d . . G
N6 N 0.24008(9) -0.03490(6) 0.63382(6) 0.0227(9) Uani 1 d . . G
C33 C 0.25948(9) -0.03434(6) 0.60360(6) 0.0233(11) Uani 1 d . . G
N4 N 0.26982(9) 0.00496(7) 0.58910(5) 0.0224(9) Uani 1 d . . G
C34 C 0.26795(15) -0.07354(15) 0.58767(11) 0.0224(11) Uani 1 d . . .
C37 C 0.25718(16) -0.11315(15) 0.60210(12) 0.0256(11) Uani 1 d . . .
H37 H 0.2441 -0.1135 0.6228 0.031 Uiso 1 calc . . R
C26 C 0.28787(16) 0.16229(15) 0.55979(12) 0.0244(11) Uani 1 d . . .
C38 C 0.26551(16) -0.15166(15) 0.58641(12) 0.0260(11) Uani 1 d . . .
H38 H 0.2583 -0.1784 0.5964 0.031 Uiso 1 calc . . R
C30 C 0.29049(15) 0.08424(15) 0.55996(11) 0.0241(11) Uani 1 d . . .
H30 H 0.2983 0.0577 0.5498 0.029 Uiso 1 calc . . R
C25 C 0.29615(17) 0.20348(15) 0.54198(12) 0.0270(12) Uani 1 d . . .
C35 C 0.28746(16) -0.07378(15) 0.55726(11) 0.0251(11) Uani 1 d . . .
H35 H 0.2951 -0.0472 0.5472 0.030 Uiso 1 calc . . R
C43 C 0.20006(16) 0.04160(16) 0.69539(12) 0.0284(12) Uani 1 d . . .
H43 H 0.2103 0.0685 0.6870 0.034 Uiso 1 calc . . R
C29 C 0.29934(16) 0.12334(15) 0.54470(12) 0.0245(11) Uani 1 d . . .
H29A H 0.3130 0.1236 0.5242 0.029 Uiso 1 calc . . R
C36 C 0.29568(16) -0.11267(15) 0.54165(11) 0.0241(11) Uani 1 d . . .
H36 H 0.3091 -0.1126 0.5210 0.029 Uiso 1 calc . . R
C45 C 0.19295(16) -0.03614(16) 0.69114(12) 0.0293(12) Uani 1 d . . .
H45 H 0.1988 -0.0625 0.6801 0.035 Uiso 1 calc . . R
C48 C 0.13509(16) 0.00045(17) 0.76642(12) 0.0301(12) Uani 1 d . . .
C39 C 0.28447(16) -0.15144(15) 0.55601(12) 0.0244(11) Uani 1 d . . .
C40 C 0.29262(16) -0.19249(15) 0.53809(12) 0.0251(11) Uani 1 d . . .
C47 C 0.16100(15) 0.00149(16) 0.73617(11) 0.0264(11) Uani 1 d . . .
C27 C 0.26782(16) 0.16197(15) 0.58960(12) 0.0268(11) Uani 1 d . . .
H27A H 0.2600 0.1885 0.5997 0.032 Uiso 1 calc . . R
C46 C 0.16889(16) -0.03673(16) 0.71950(12) 0.0276(11) Uani 1 d . . .
H46 H 0.1577 -0.0634 0.7276 0.033 Uiso 1 calc . . R
C44 C 0.17687(17) 0.04075(16) 0.72392(12) 0.0303(12) Uani 1 d . . .
H44 H 0.1717 0.0670 0.7353 0.036 Uiso 1 calc . . R
O65 O 0.33497(13) -0.29494(11) 0.67123(9) 0.0394(9) Uani 1 d . . .
H65 H 0.3350 -0.2683 0.6840 0.059 Uiso 1 d . . R
O63 O 0.34038(13) -0.68737(11) 0.67330(8) 0.0385(9) Uani 1 d . . .
H63 H 0.3422 -0.7148 0.6850 0.058 Uiso 1 d . . R
O66 O 0.28629(13) -0.26168(11) 0.63575(9) 0.0401(9) Uani 1 d . . .
O61 O 0.11710(13) -0.53392(12) 0.41027(9) 0.0412(9) Uani 1 d . . .
H61A H 0.0966 -0.5310 0.3913 0.062 Uiso 1 d . . R
O62 O 0.11788(12) -0.46134(12) 0.40768(9) 0.0399(9) Uani 1 d . . .
O64 O 0.29285(13) -0.72126(12) 0.63757(9) 0.0421(9) Uani 1 d . . .
C257 C 0.28313(9) -0.45312(6) 0.57822(6) 0.0241(11) Uani 1 d . . .
N34 N 0.29553(9) -0.49177(8) 0.59355(5) 0.0242(9) Uani 1 d . . G
C256 C 0.28447(9) -0.53118(6) 0.57885(6) 0.0250(11) Uani 1 d . . G
N32 N 0.26103(9) -0.53193(6) 0.54882(6) 0.0251(9) Uani 1 d . . G
C248 C 0.24863(9) -0.49328(8) 0.53349(5) 0.0245(11) Uani 1 d . . G
N33 N 0.25968(9) -0.45387(6) 0.54819(6) 0.0229(9) Uani 1 d . . G
C258 C 0.29172(16) -0.41380(15) 0.59387(11) 0.0246(11) Uani 1 d . . .
C255 C 0.29390(16) -0.56994(15) 0.59511(11) 0.0249(11) Uani 1 d . . .
C244 C 0.20607(16) -0.45530(16) 0.49011(11) 0.0258(11) Uani 1 d . . .
H244 H 0.2162 -0.4282 0.4988 0.031 Uiso 1 calc . . R
C242 C 0.16188(15) -0.49591(16) 0.44970(11) 0.0241(11) Uani 1 d . . .
C250 C 0.30902(17) -0.64714(16) 0.62895(12) 0.0300(12) Uani 1 d . . .
C263 C 0.30422(17) -0.33580(16) 0.62714(12) 0.0291(12) Uani 1 d . . .
C259 C 0.31866(16) -0.41208(16) 0.62290(12) 0.0285(12) Uani 1 d . . .
H259 H 0.3325 -0.4378 0.6314 0.034 Uiso 1 calc . . R
C253 C 0.28303(17) -0.64707(16) 0.59988(12) 0.0289(12) Uani 1 d . . .
H253 H 0.2701 -0.6734 0.5916 0.035 Uiso 1 calc . . R
C252 C 0.32083(16) -0.57016(16) 0.62390(12) 0.0270(11) Uani 1 d . . .
H252 H 0.3341 -0.5439 0.6320 0.032 Uiso 1 calc . . R
C241 C 0.13010(16) -0.49703(17) 0.42064(11) 0.0269(11) Uani 1 d . . .
C260 C 0.32516(17) -0.37354(16) 0.63914(12) 0.0287(12) Uani 1 d . . .
H260 H 0.3439 -0.3726 0.6585 0.034 Uiso 1 calc . . R
C249 C 0.31383(18) -0.68864(17) 0.64724(12) 0.0311(12) Uani 1 d . . .
C261 C 0.27185(16) -0.37544(16) 0.58161(12) 0.0280(11) Uani 1 d . . .
H261 H 0.2540 -0.3761 0.5618 0.034 Uiso 1 calc . . R
C247 C 0.22104(14) -0.49408(15) 0.50487(11) 0.0225(10) Uani 1 d . . .
C254 C 0.27596(16) -0.60905(16) 0.58305(12) 0.0275(11) Uani 1 d . . .
H254 H 0.2587 -0.6094 0.5630 0.033 Uiso 1 calc . . R
C246 C 0.20667(16) -0.53374(16) 0.49142(12) 0.0285(12) Uani 1 d . . .
H246 H 0.2171 -0.5602 0.5010 0.034 Uiso 1 calc . . R
C243 C 0.17672(16) -0.45649(16) 0.46305(12) 0.0287(12) Uani 1 d . . .
H243 H 0.1664 -0.4301 0.4533 0.034 Uiso 1 calc . . R
C264 C 0.30798(18) -0.29435(16) 0.64521(12) 0.0304(12) Uani 1 d . . .
C245 C 0.17707(16) -0.53452(16) 0.46400(12) 0.0288(12) Uani 1 d . . .
H245 H 0.1672 -0.5615 0.4550 0.035 Uiso 1 calc . . R
C251 C 0.32833(16) -0.60900(16) 0.64085(12) 0.0299(12) Uani 1 d . . .
H251 H 0.3466 -0.6092 0.6605 0.036 Uiso 1 calc . . R
C262 C 0.27790(17) -0.33663(16) 0.59804(12) 0.0302(12) Uani 1 d . . .
H262 H 0.2643 -0.3108 0.5896 0.036 Uiso 1 calc . . R
O56 O 0.38978(13) -0.29419(11) 0.59206(9) 0.0391(9) Uani 1 d . . .
O55 O 0.39854(12) -0.25943(11) 0.54516(8) 0.0368(9) Uani 1 d . . .
H55 H 0.3955 -0.2374 0.5568 0.055 Uiso 1 d . . R
O60 O 0.39515(13) -0.69028(11) 0.59601(9) 0.0374(9) Uani 1 d . . .
O57 O 0.57016(13) -0.46081(12) 0.32687(9) 0.0439(10) Uani 1 d . . .
H57 H 0.5858 -0.4607 0.3082 0.066 Uiso 1 d . . R
O59 O 0.40210(13) -0.72491(11) 0.54888(9) 0.0399(9) Uani 1 d . . .
H59A H 0.3973 -0.7468 0.5603 0.060 Uiso 1 d . . R
O58 O 0.58470(14) -0.53139(14) 0.33418(9) 0.0506(11) Uani 1 d . . .
C202 C 0.41031(16) -0.64901(15) 0.54929(12) 0.0280(12) Uani 1 d . . .
C209 C 0.43213(9) -0.45364(6) 0.50037(6) 0.0252(11) Uani 1 d . . .
N27 N 0.45358(9) -0.45417(6) 0.47088(6) 0.0232(9) Uani 1 d . . G
C200 C 0.46564(9) -0.49343(8) 0.45702(5) 0.0232(11) Uani 1 d . . G
N26 N 0.45625(9) -0.53217(6) 0.47264(6) 0.0252(9) Uani 1 d . . G
C208 C 0.43480(9) -0.53164(6) 0.50213(6) 0.0241(11) Uani 1 d . . G
N28 N 0.42274(9) -0.49238(8) 0.51599(5) 0.0238(9) Uani 1 d . . G
C205 C 0.39911(16) -0.61009(16) 0.56384(12) 0.0273(11) Uani 1 d . . .
H205 H 0.3864 -0.6100 0.5847 0.033 Uiso 1 calc . . R
C199 C 0.48863(15) -0.49409(15) 0.42808(11) 0.0232(10) Uani 1 d . . .
C203 C 0.42997(17) -0.64908(16) 0.51899(12) 0.0292(12) Uani 1 d . . .
H203 H 0.4375 -0.6758 0.5090 0.035 Uiso 1 calc . . R
C204 C 0.43848(16) -0.61000(15) 0.50348(12) 0.0272(11) Uani 1 d . . .
H204 H 0.4526 -0.6099 0.4831 0.033 Uiso 1 calc . . R
C211 C 0.40274(16) -0.41308(16) 0.54560(12) 0.0271(11) Uani 1 d . . .
H211 H 0.3942 -0.4394 0.5557 0.032 Uiso 1 calc . . R
C212 C 0.39487(16) -0.37439(15) 0.56054(12) 0.0272(11) Uani 1 d . . .
H212 H 0.3816 -0.3740 0.5812 0.033 Uiso 1 calc . . R
C201 C 0.40193(16) -0.69024(16) 0.56702(13) 0.0280(12) Uani 1 d . . .
C213 C 0.43518(16) -0.37520(16) 0.50081(12) 0.0296(12) Uani 1 d . . .
H213 H 0.4495 -0.3755 0.4805 0.036 Uiso 1 calc . . R
C207 C 0.42622(15) -0.57094(15) 0.51782(11) 0.0226(11) Uani 1 d . . .
C210 C 0.42334(15) -0.41432(15) 0.51539(11) 0.0235(11) Uani 1 d . . .
C206 C 0.40648(16) -0.57156(16) 0.54797(12) 0.0265(11) Uani 1 d . . .
H206 H 0.3980 -0.5450 0.5578 0.032 Uiso 1 calc . . R
C194 C 0.53917(15) -0.49517(16) 0.37179(11) 0.0271(11) Uani 1 d . . .
C215 C 0.40629(17) -0.33545(16) 0.54569(12) 0.0290(12) Uani 1 d . . .
C196 C 0.49602(16) -0.45594(16) 0.41081(12) 0.0283(12) Uani 1 d . . .
H196 H 0.4839 -0.4293 0.4183 0.034 Uiso 1 calc . . R
C216 C 0.39710(17) -0.29432(16) 0.56330(14) 0.0305(12) Uani 1 d . . .
C214 C 0.42628(17) -0.33601(16) 0.51555(12) 0.0309(12) Uani 1 d . . .
H214 H 0.4338 -0.3096 0.5052 0.037 Uiso 1 calc . . R
C198 C 0.50614(16) -0.53350(17) 0.41631(12) 0.0294(12) Uani 1 d . . .
H198 H 0.5007 -0.5598 0.4275 0.035 Uiso 1 calc . . R
C193 C 0.56655(16) -0.49634(18) 0.34271(12) 0.0306(12) Uani 1 d . . .
C195 C 0.52082(17) -0.45659(17) 0.38280(12) 0.0315(12) Uani 1 d . . .
H195 H 0.5253 -0.4305 0.3711 0.038 Uiso 1 calc . . R
C197 C 0.53108(17) -0.53390(17) 0.38873(12) 0.0306(12) Uani 1 d . . .
H197 H 0.5430 -0.5605 0.3810 0.037 Uiso 1 calc . . R
O20 O 0.14354(13) 0.20638(11) 0.36498(9) 0.0419(9) Uani 1 d . . .
O19 O 0.13746(13) 0.24059(11) 0.41244(9) 0.0402(9) Uani 1 d . . .
H19A H 0.1447 0.2623 0.4014 0.060 Uiso 1 d . . R
O10 O 0.13295(13) -0.22428(11) 0.40913(9) 0.0407(9) Uani 1 d . . .
H10 H 0.1373 -0.2462 0.3976 0.061 Uiso 1 d . . R
O21 O -0.02939(13) 0.03865(13) 0.63393(9) 0.0426(10) Uani 1 d . . .
H21A H -0.0466 0.0328 0.6534 0.064 Uiso 1 d . . R
O24 O 0.13815(13) -0.18992(11) 0.36173(9) 0.0419(9) Uani 1 d . . .
O22 O -0.03957(13) -0.03304(13) 0.62815(9) 0.0453(10) Uani 1 d . . .
C81 C 0.10118(9) 0.04684(6) 0.45687(6) 0.0233(11) Uani 1 d . . .
N13 N 0.08055(9) 0.04649(6) 0.48666(6) 0.0245(9) Uani 1 d . . G
C80 C 0.06911(9) 0.00731(8) 0.50090(5) 0.0254(11) Uani 1 d . . G
N11 N 0.07830(9) -0.03153(6) 0.48536(6) 0.0256(9) Uani 1 d . . G
C88 C 0.09893(9) -0.03119(6) 0.45557(6) 0.0260(11) Uani 1 d . . G
N12 N 0.11038(9) 0.00799(8) 0.44132(5) 0.0242(9) Uani 1 d . . G
C96 C 0.11000(15) 0.08647(15) 0.44159(12) 0.0251(11) Uani 1 d . . .
C92 C 0.09716(16) -0.10928(16) 0.45445(12) 0.0289(12) Uani 1 d . . .
H92 H 0.0843 -0.1093 0.4752 0.035 Uiso 1 calc . . R
C84 C 0.12718(16) 0.08701(16) 0.41069(12) 0.0280(11) Uani 1 d . . .
H84 H 0.1330 0.0605 0.3999 0.034 Uiso 1 calc . . R
C82 C 0.10130(16) 0.12541(16) 0.45719(12) 0.0276(11) Uani 1 d . . .
H82 H 0.0889 0.1252 0.4781 0.033 Uiso 1 calc . . R
C76 C 0.03853(16) 0.04492(17) 0.54706(12) 0.0287(12) Uani 1 d . . .
H76 H 0.0482 0.0719 0.5385 0.034 Uiso 1 calc . . R
C79 C 0.04725(15) 0.00626(15) 0.53028(11) 0.0246(11) Uani 1 d . . .
C83 C 0.11062(17) 0.16450(16) 0.44239(12) 0.0307(12) Uani 1 d . . .
H83 H 0.1054 0.1910 0.4533 0.037 Uiso 1 calc . . R
C74 C 0.00102(15) 0.00444(17) 0.58838(11) 0.0287(11) Uani 1 d . . .
C91 C 0.13223(16) -0.10916(15) 0.39304(12) 0.0280(12) Uani 1 d . . .
H91 H 0.1437 -0.1092 0.3718 0.034 Uiso 1 calc . . R
C85 C 0.13579(17) 0.12582(17) 0.39549(13) 0.0316(12) Uani 1 d . . .
H85 H 0.1472 0.1260 0.3743 0.038 Uiso 1 calc . . R
C89 C 0.10726(15) -0.07006(15) 0.43966(12) 0.0253(11) Uani 1 d . . .
C86 C 0.12770(16) 0.16477(15) 0.41152(12) 0.0269(11) Uani 1 d . . .
C94 C 0.12292(16) -0.14827(16) 0.40840(12) 0.0295(12) Uani 1 d . . .
C93 C 0.10570(17) -0.14854(16) 0.43912(12) 0.0299(12) Uani 1 d . . .
H93 H 0.0998 -0.1752 0.4497 0.036 Uiso 1 calc . . R
C90 C 0.12482(16) -0.07050(15) 0.40865(12) 0.0279(12) Uani 1 d . . .
H90 H 0.1317 -0.0439 0.3983 0.034 Uiso 1 calc . . R
C75 C 0.01600(16) 0.04395(17) 0.57594(12) 0.0298(12) Uani 1 d . . .
H75 H 0.0107 0.0701 0.5873 0.036 Uiso 1 calc . . R
C78 C 0.03235(17) -0.03299(17) 0.54317(12) 0.0309(12) Uani 1 d . . .
H78 H 0.0383 -0.0593 0.5322 0.037 Uiso 1 calc . . R
C73 C -0.02440(16) 0.00284(17) 0.61861(12) 0.0299(12) Uani 1 d . . .
C87 C 0.13705(18) 0.20590(17) 0.39401(13) 0.0326(12) Uani 1 d . . .
C77 C 0.00915(16) -0.03400(17) 0.57171(12) 0.0307(12) Uani 1 d . . .
H77 H -0.0013 -0.0609 0.5800 0.037 Uiso 1 calc . . R
C95 C 0.13218(17) -0.18936(16) 0.39072(13) 0.0301(12) Uani 1 d . . .
O44 O 0.34815(12) -0.18995(11) 0.12333(9) 0.0383(9) Uani 1 d . . .
O46 O 0.52854(12) -0.03680(13) 0.39825(9) 0.0418(9) Uani 1 d . . .
O45 O 0.52813(12) 0.03623(13) 0.40040(8) 0.0387(9) Uani 1 d . . .
H45A H 0.5508 0.0373 0.4189 0.058 Uiso 1 d . . R
O48 O 0.35170(13) 0.20658(11) 0.12617(9) 0.0403(9) Uani 1 d . . .
O47 O 0.36715(14) 0.23978(12) 0.17338(9) 0.0437(10) Uani 1 d . . .
H47 H 0.3651 0.2621 0.1617 0.066 Uiso 1 d . . R
O43 O 0.36135(14) -0.22439(12) 0.17054(9) 0.0452(10) Uani 1 d . . .
H43A H 0.3553 -0.2464 0.1592 0.068 Uiso 1 d . . R
C178 C 0.37496(16) 0.08524(16) 0.20584(12) 0.0263(11) Uani 1 d . . .
C177 C 0.38165(9) 0.04605(6) 0.22206(6) 0.0251(11) Uani 1 d . . .
N19 N 0.40448(9) 0.04516(6) 0.25231(6) 0.0250(9) Uani 1 d . . G
C185 C 0.41491(9) 0.00569(8) 0.26712(5) 0.0236(11) Uani 1 d . . G
N17 N 0.40251(9) -0.03289(6) 0.25168(6) 0.0265(9) Uani 1 d . . G
C176 C 0.37968(9) -0.03200(6) 0.22144(6) 0.0267(12) Uani 1 d . . G
N18 N 0.36925(9) 0.00747(8) 0.20663(5) 0.0258(9) Uani 1 d . . G
C175 C 0.37181(16) -0.07072(15) 0.20505(12) 0.0247(11) Uani 1 d . . .
C183 C 0.36481(16) 0.16379(16) 0.17337(12) 0.0273(11) Uani 1 d . . .
C191 C 0.48919(15) 0.00222(16) 0.35564(11) 0.0252(11) Uani 1 d . . .
C170 C 0.36028(16) -0.14838(16) 0.17131(12) 0.0272(11) Uani 1 d . . .
C171 C 0.34583(16) -0.10973(16) 0.15707(12) 0.0299(12) Uani 1 d . . .
H171 H 0.3325 -0.1097 0.1357 0.036 Uiso 1 calc . . R
C186 C 0.43889(15) 0.00468(16) 0.29716(11) 0.0247(11) Uani 1 d . . .
C189 C 0.45226(16) 0.04338(17) 0.31282(12) 0.0271(12) Uani 1 d . . .
H189 H 0.4443 0.0706 0.3033 0.033 Uiso 1 calc . . R
C181 C 0.39053(17) 0.12369(16) 0.22059(12) 0.0305(12) Uani 1 d . . .
H181 H 0.4049 0.1229 0.2417 0.037 Uiso 1 calc . . R
C172 C 0.35085(16) -0.07129(16) 0.17399(12) 0.0295(12) Uani 1 d . . .
H172 H 0.3400 -0.0450 0.1644 0.035 Uiso 1 calc . . R
C192 C 0.51730(16) 0.00034(17) 0.38674(12) 0.0286(12) Uani 1 d . . .
C187 C 0.45096(16) -0.03500(17) 0.31128(12) 0.0294(12) Uani 1 d . . .
H187 H 0.4421 -0.0613 0.3008 0.035 Uiso 1 calc . . R
C173 C 0.38080(17) -0.14858(17) 0.20254(12) 0.0320(12) Uani 1 d . . .
H173 H 0.3907 -0.1751 0.2123 0.038 Uiso 1 calc . . R
C174 C 0.38663(17) -0.10999(16) 0.21914(12) 0.0298(12) Uani 1 d . . .
H174 H 0.4008 -0.1100 0.2403 0.036 Uiso 1 calc . . R
C180 C 0.34988(17) 0.12575(16) 0.15849(13) 0.0302(12) Uani 1 d . . .
H180 H 0.3368 0.1264 0.1371 0.036 Uiso 1 calc . . R
C190 C 0.47709(16) 0.04183(17) 0.34218(12) 0.0297(12) Uani 1 d . . .
H190 H 0.4858 0.0679 0.3530 0.036 Uiso 1 calc . . R
C169 C 0.35563(17) -0.18929(16) 0.15281(13) 0.0294(12) Uani 1 d . . .
C179 C 0.35419(16) 0.08681(16) 0.17500(12) 0.0281(12) Uani 1 d . . .
H179 H 0.3428 0.0609 0.1651 0.034 Uiso 1 calc . . R
C182 C 0.38509(18) 0.16282(16) 0.20460(13) 0.0334(13) Uani 1 d . . .
H182 H 0.3951 0.1890 0.2148 0.040 Uiso 1 calc . . R
C184 C 0.36041(17) 0.20525(16) 0.15528(14) 0.0313(12) Uani 1 d . . .
C188 C 0.47578(16) -0.03595(18) 0.34042(12) 0.0316(12) Uani 1 d . . .
H188 H 0.4838 -0.0630 0.3501 0.038 Uiso 1 calc . . R
O52 O 0.56022(12) 0.03632(12) 0.85967(8) 0.0384(9) Uani 1 d . . .
O50 O 0.38637(13) 0.20562(11) 0.58441(9) 0.0383(9) Uani 1 d . . .
O54 O 0.38317(12) -0.19001(11) 0.58133(9) 0.0377(9) Uani 1 d . . .
O51 O 0.56025(12) -0.03654(13) 0.85715(8) 0.0397(9) Uani 1 d . . .
H51A H 0.5696 -0.0421 0.8804 0.060 Uiso 1 d . . R
O53 O 0.39368(13) -0.22496(11) 0.62846(9) 0.0432(10) Uani 1 d . . .
H53A H 0.3937 -0.2468 0.6163 0.065 Uiso 1 d . . R
O49 O 0.39967(14) 0.23945(11) 0.63180(9) 0.0432(10) Uani 1 d . . .
H49 H 0.3965 0.2616 0.6201 0.065 Uiso 1 d . . R
N30 N 0.43516(9) 0.04473(6) 0.71155(6) 0.0242(9) Uani 1 d . . .
C233 C 0.44578(9) 0.00531(8) 0.72637(5) 0.0230(11) Uani 1 d . . G
N31 N 0.43379(9) -0.03332(6) 0.71087(6) 0.0240(9) Uani 1 d . . G
C224 C 0.41116(9) -0.03254(6) 0.68056(6) 0.0240(11) Uani 1 d . . G
N29 N 0.40053(9) 0.00688(8) 0.66574(5) 0.0215(8) Uani 1 d . . G
C232 C 0.41253(9) 0.04551(6) 0.68123(6) 0.0253(11) Uani 1 d . . G
C231 C 0.40643(15) 0.08503(15) 0.66499(11) 0.0233(11) Uani 1 d . . .
C223 C 0.40343(15) -0.07130(15) 0.66405(12) 0.0242(11) Uani 1 d . . .
C234 C 0.46975(15) 0.00424(15) 0.75640(11) 0.0230(10) Uani 1 d . . .
C226 C 0.39742(16) 0.16349(16) 0.63226(12) 0.0283(12) Uani 1 d . . .
C220 C 0.41749(16) -0.11051(16) 0.67817(12) 0.0285(12) Uani 1 d . . .
H220 H 0.4310 -0.1107 0.6995 0.034 Uiso 1 calc . . R
C229 C 0.41621(17) 0.16256(16) 0.66374(12) 0.0306(12) Uani 1 d . . .
H229 H 0.4256 0.1888 0.6741 0.037 Uiso 1 calc . . R
C240 C 0.54885(15) 0.00049(17) 0.84593(11) 0.0269(11) Uani 1 d . . .
C238 C 0.50835(16) 0.04134(16) 0.80123(12) 0.0275(11) Uani 1 d . . .
H238 H 0.5176 0.0675 0.8118 0.033 Uiso 1 calc . . R
C237 C 0.48260(15) 0.04286(16) 0.77215(12) 0.0274(12) Uani 1 d . . .
H237 H 0.4737 0.0700 0.7630 0.033 Uiso 1 calc . . R
C236 C 0.50764(16) -0.03647(16) 0.79964(11) 0.0277(11) Uani 1 d . . .
H236 H 0.5164 -0.0635 0.8091 0.033 Uiso 1 calc . . R
C221 C 0.37882(16) -0.10995(15) 0.61555(12) 0.0274(11) Uani 1 d . . .
H221 H 0.3659 -0.1098 0.5941 0.033 Uiso 1 calc . . R
C218 C 0.39323(16) -0.14872(15) 0.62999(12) 0.0273(11) Uani 1 d . . .
C228 C 0.38663(16) 0.08653(16) 0.63385(12) 0.0291(12) Uani 1 d . . .
H228 H 0.3755 0.0606 0.6239 0.035 Uiso 1 calc . . R
C230 C 0.42123(16) 0.12352(16) 0.67998(12) 0.0289(12) Uani 1 d . . .
H230 H 0.4347 0.1229 0.7013 0.035 Uiso 1 calc . . R
C239 C 0.52052(15) 0.00191(17) 0.81471(11) 0.0271(11) Uani 1 d . . .
C222 C 0.38355(16) -0.07163(15) 0.63278(12) 0.0272(11) Uani 1 d . . .
H222 H 0.3731 -0.0452 0.6232 0.033 Uiso 1 calc . . R
C225 C 0.39357(17) 0.20448(16) 0.61384(13) 0.0294(12) Uani 1 d . . .
C217 C 0.38929(17) -0.18968(16) 0.61078(13) 0.0304(12) Uani 1 d . . .
C235 C 0.48179(15) -0.03523(16) 0.77049(11) 0.0266(12) Uani 1 d . . .
H235 H 0.4724 -0.0615 0.7602 0.032 Uiso 1 calc . . R
C227 C 0.38289(16) 0.12490(15) 0.61729(12) 0.0289(12) Uani 1 d . . .
H227 H 0.3705 0.1253 0.5957 0.035 Uiso 1 calc . . R
C219 C 0.41191(17) -0.14899(16) 0.66142(12) 0.0314(12) Uani 1 d . . .
H219 H 0.4208 -0.1756 0.6714 0.038 Uiso 1 calc . . R
O31 O 0.41374(12) 0.03887(12) 0.55147(9) 0.0403(9) Uani 1 d . . .
H31 H 0.4396 0.0330 0.5668 0.060 Uiso 1 d . . R
O35 O 0.24023(14) -0.22082(12) 0.32281(9) 0.0445(10) Uani 1 d . . .
H35A H 0.2359 -0.2415 0.3098 0.067 Uiso 1 calc . . GR
O32 O 0.41491(13) -0.03354(12) 0.54926(9) 0.0415(9) Uani 1 d . . .
O36 O 0.19353(13) -0.18745(11) 0.28604(9) 0.0405(9) Uani 1 d . . .
O33 O 0.19882(13) 0.20572(11) 0.28793(9) 0.0391(9) Uani 1 d . . .
H33 H 0.2000 0.2338 0.2759 0.059 Uiso 1 d . . R
O34 O 0.24644(13) 0.23921(11) 0.32421(9) 0.0406(9) Uani 1 d . . .
C129 C 0.24950(9) 0.04755(6) 0.38108(6) 0.0261(11) Uani 1 d . . .
N24 N 0.23730(9) 0.00891(8) 0.36566(5) 0.0251(9) Uani 1 d . . G
C128 C 0.24792(9) -0.03051(6) 0.38048(6) 0.0258(11) Uani 1 d . . G
N23 N 0.27074(9) -0.03128(6) 0.41074(6) 0.0263(9) Uani 1 d . . G
C137 C 0.28293(9) 0.00736(8) 0.42616(5) 0.0238(11) Uani 1 d . . G
N25 N 0.27231(9) 0.04677(6) 0.41133(6) 0.0257(9) Uani 1 d . . G
C130 C 0.24139(16) 0.08696(15) 0.36517(12) 0.0258(11) Uani 1 d . . .
C122 C 0.22435(17) -0.14678(16) 0.33061(12) 0.0287(12) Uani 1 d . . .
C138 C 0.31034(15) 0.00633(15) 0.45497(11) 0.0236(11) Uani 1 d . . .
C143 C 0.36953(16) 0.00451(15) 0.50966(11) 0.0255(11) Uani 1 d . . .
C135 C 0.22899(17) 0.16494(16) 0.33227(12) 0.0293(12) Uani 1 d . . .
C124 C 0.25663(17) -0.10846(16) 0.37659(12) 0.0291(12) Uani 1 d . . .
H124 H 0.2739 -0.1087 0.3966 0.035 Uiso 1 calc . . R
C123 C 0.24956(17) -0.14679(16) 0.35976(12) 0.0311(12) Uani 1 d . . .
H123 H 0.2620 -0.1731 0.3682 0.037 Uiso 1 calc . . R
C125 C 0.20548(17) -0.10825(16) 0.31834(12) 0.0285(12) Uani 1 d . . .
H125 H 0.1875 -0.1084 0.2986 0.034 Uiso 1 calc . . R
C134 C 0.20927(17) 0.12716(16) 0.31975(12) 0.0304(12) Uani 1 d . . .
H134 H 0.1916 0.1279 0.2999 0.036 Uiso 1 calc . . R
C142 C 0.35555(16) 0.04405(16) 0.49670(12) 0.0275(12) Uani 1 d . . .
H142 H 0.3662 0.0704 0.5064 0.033 Uiso 1 calc . . R
C133 C 0.21524(17) 0.08831(16) 0.33623(12) 0.0281(12) Uani 1 d . . .
H133 H 0.2014 0.0625 0.3277 0.034 Uiso 1 calc . . R
C132 C 0.25442(17) 0.16405(16) 0.36156(12) 0.0291(12) Uani 1 d . . .
H132 H 0.2676 0.1900 0.3702 0.035 Uiso 1 calc . . R
C141 C 0.32594(16) 0.04484(16) 0.46947(12) 0.0278(12) Uani 1 d . . .
H141 H 0.3161 0.0719 0.4606 0.033 Uiso 1 calc . . R
C127 C 0.23865(16) -0.06931(16) 0.36440(11) 0.0258(11) Uani 1 d . . .
C131 C 0.26050(17) 0.12522(16) 0.37809(12) 0.0292(12) Uani 1 d . . .
H131 H 0.2777 0.1246 0.3982 0.035 Uiso 1 calc . . R
C139 C 0.32474(16) -0.03342(17) 0.46821(12) 0.0286(12) Uani 1 d . . .
H139 H 0.3140 -0.0598 0.4587 0.034 Uiso 1 calc . . R
C136 C 0.22508(18) 0.20663(17) 0.31415(13) 0.0320(12) Uani 1 d . . .
C140 C 0.35462(16) -0.03402(17) 0.49515(12) 0.0289(12) Uani 1 d . . .
H140 H 0.3651 -0.0610 0.5039 0.035 Uiso 1 calc . . R
C126 C 0.21292(16) -0.06993(16) 0.33493(12) 0.0276(11) Uani 1 d . . .
H126 H 0.2005 -0.0437 0.3263 0.033 Uiso 1 calc . . R
C144 C 0.40164(16) 0.00301(17) 0.53866(11) 0.0287(11) Uani 1 d . . .
C121 C 0.21891(17) -0.18793(17) 0.31224(12) 0.0309(12) Uani 1 d . . .
O68 O 0.33281(13) -0.22260(11) 0.70403(9) 0.0413(9) Uani 1 d . . .
O72 O 0.29456(13) 0.20486(11) 0.66831(9) 0.0400(9) Uani 1 d . . .
H72 H 0.2930 0.2317 0.6581 0.060 Uiso 1 d . . R
O73 O 0.33862(13) 0.23952(11) 0.70596(9) 0.0398(9) Uani 1 d . . .
O67 O 0.28838(13) -0.18753(11) 0.66673(8) 0.0395(9) Uani 1 d . . .
H67A H 0.2890 -0.2157 0.6551 0.059 Uiso 1 d . . R
O70 O 0.50281(13) -0.03376(13) 0.93435(9) 0.0450(10) Uani 1 d . . .
O69 O 0.50240(13) 0.03897(13) 0.93582(9) 0.0444(10) Uani 1 d . . .
H69A H 0.5239 0.0402 0.9548 0.067 Uiso 1 d . . R
C272 C 0.34557(9) -0.03127(6) 0.76067(6) 0.0272(12) Uani 1 d . . .
N35 N 0.36830(9) -0.03199(6) 0.79095(6) 0.0239(9) Uani 1 d . . G
C281 C 0.38036(9) 0.00668(8) 0.80638(5) 0.0252(11) Uani 1 d . . G
N36 N 0.36969(9) 0.04607(6) 0.79153(6) 0.0239(9) Uani 1 d . . G
C273 C 0.34696(9) 0.04679(6) 0.76125(6) 0.0250(11) Uani 1 d . . G
N37 N 0.33489(9) 0.00812(8) 0.74582(5) 0.0240(9) Uani 1 d . . G
C279 C 0.32418(17) 0.16451(16) 0.71300(12) 0.0305(12) Uani 1 d . . .
C277 C 0.35718(17) 0.12456(16) 0.75827(12) 0.0297(12) Uani 1 d . . .
H277 H 0.3748 0.1240 0.7782 0.036 Uiso 1 calc . . R
C268 C 0.30925(16) -0.07076(16) 0.71583(12) 0.0272(11) Uani 1 d . . .
H268 H 0.2967 -0.0444 0.7075 0.033 Uiso 1 calc . . R
C283 C 0.41859(16) 0.04444(16) 0.85160(12) 0.0282(12) Uani 1 d . . .
H283 H 0.4090 0.0715 0.8426 0.034 Uiso 1 calc . . R
C282 C 0.40479(15) 0.00577(16) 0.83625(11) 0.0262(11) Uani 1 d . . .
C269 C 0.34606(18) -0.14745(16) 0.74034(12) 0.0323(12) Uani 1 d . . .
H269 H 0.3589 -0.1738 0.7486 0.039 Uiso 1 calc . . R
C275 C 0.31265(16) 0.08766(16) 0.71648(12) 0.0291(12) Uani 1 d . . .
H275 H 0.2998 0.0616 0.7077 0.035 Uiso 1 calc . . R
C267 C 0.30054(17) -0.10900(16) 0.69913(12) 0.0285(12) Uani 1 d . . .
H267 H 0.2821 -0.1091 0.6796 0.034 Uiso 1 calc . . R
C271 C 0.33598(15) -0.07028(15) 0.74453(12) 0.0250(11) Uani 1 d . . .
C270 C 0.35383(17) -0.10915(16) 0.75679(12) 0.0292(12) Uani 1 d . . .
H270 H 0.3715 -0.1092 0.7767 0.035 Uiso 1 calc . . R
C274 C 0.33876(16) 0.08632(16) 0.74543(12) 0.0260(11) Uani 1 d . . .
C266 C 0.31943(17) -0.14750(16) 0.71163(12) 0.0299(12) Uani 1 d . . .
C287 C 0.45948(16) 0.00412(16) 0.89301(11) 0.0273(11) Uani 1 d . . .
C285 C 0.41780(16) -0.03365(16) 0.85035(12) 0.0284(12) Uani 1 d . . .
H285 H 0.4079 -0.0601 0.8405 0.034 Uiso 1 calc . . R
C278 C 0.35003(17) 0.16352(16) 0.74220(12) 0.0307(12) Uani 1 d . . .
H278 H 0.3627 0.1896 0.7511 0.037 Uiso 1 calc . . R
C276 C 0.30519(17) 0.12627(16) 0.70042(12) 0.0293(12) Uani 1 d . . .
H276 H 0.2871 0.1268 0.6807 0.035 Uiso 1 calc . . R
C280 C 0.31914(18) 0.20629(17) 0.69532(13) 0.0320(12) Uani 1 d . . .
C288 C 0.49032(16) 0.00247(19) 0.92308(12) 0.0324(12) Uani 1 d . . .
C286 C 0.44512(16) -0.03460(17) 0.87867(12) 0.0295(12) Uani 1 d . . .
H286 H 0.4540 -0.0615 0.8882 0.035 Uiso 1 calc . . R
C265 C 0.31358(18) -0.18937(16) 0.69346(12) 0.0305(12) Uani 1 d . . .
C284 C 0.44596(16) 0.04346(17) 0.87971(12) 0.0296(12) Uani 1 d . . .
H284 H 0.4555 0.0698 0.8899 0.036 Uiso 1 calc . . R
O76 O 0.22962(13) 0.20485(11) 0.74928(9) 0.0399(9) Uani 1 d . . .
H76A H 0.2258 0.2332 0.7377 0.060 Uiso 1 d . . R
O79 O 0.27032(14) -0.22298(12) 0.78378(9) 0.0433(10) Uani 1 d . . .
O77 O 0.27579(14) 0.23876(12) 0.78570(9) 0.0416(9) Uani 1 d . . .
O78 O 0.22464(13) -0.18822(11) 0.74712(9) 0.0400(9) Uani 1 d . . .
H78A H 0.2338 -0.2117 0.7331 0.060 Uiso 1 d . . R
O75 O 0.44227(13) -0.03430(13) 1.01256(9) 0.0462(10) Uani 1 d . . .
O74 O 0.44188(13) 0.03789(13) 1.01399(9) 0.0456(10) Uani 1 d . . .
H74 H 0.4608 0.0389 1.0338 0.068 Uiso 1 d . . R
N38 N 0.30390(9) -0.03243(6) 0.87093(6) 0.0239(9) Uani 1 d . . .
C304 C 0.31638(9) 0.00620(8) 0.88625(5) 0.0237(11) Uani 1 d . . G
N39 N 0.30542(9) 0.04562(6) 0.87155(6) 0.0225(9) Uani 1 d . . G
C296 C 0.28199(9) 0.04642(6) 0.84151(6) 0.0253(11) Uani 1 d . . G
N40 N 0.26951(9) 0.00778(8) 0.82619(5) 0.0261(9) Uani 1 d . . G
C305 C 0.28046(9) -0.03164(6) 0.84089(6) 0.0259(11) Uani 1 d . . G
C306 C 0.27132(16) -0.07069(15) 0.82477(11) 0.0241(11) Uani 1 d . . .
C295 C 0.27346(16) 0.08599(15) 0.82603(11) 0.0246(11) Uani 1 d . . .
C303 C 0.34195(15) 0.00535(15) 0.91571(11) 0.0242(11) Uani 1 d . . .
C290 C 0.25972(17) 0.16416(16) 0.79360(12) 0.0294(12) Uani 1 d . . .
C311 C 0.25558(17) -0.14808(16) 0.79190(12) 0.0287(12) Uani 1 d . . .
C293 C 0.23825(17) 0.12657(15) 0.78184(12) 0.0285(12) Uani 1 d . . .
H293 H 0.2189 0.1276 0.7627 0.034 Uiso 1 calc . . R
C309 C 0.24379(16) -0.07161(16) 0.79643(12) 0.0283(12) Uani 1 d . . .
H309 H 0.2306 -0.0455 0.7881 0.034 Uiso 1 calc . . R
C300 C 0.35628(16) 0.04398(16) 0.93100(12) 0.0278(12) Uani 1 d . . .
H300 H 0.3467 0.0711 0.9221 0.033 Uiso 1 calc . . R
C308 C 0.28314(17) -0.14761(16) 0.82025(12) 0.0296(12) Uani 1 d . . .
H308 H 0.2969 -0.1737 0.8283 0.036 Uiso 1 calc . . R
C292 C 0.29441(16) 0.12374(16) 0.83781(12) 0.0277(12) Uani 1 d . . .
H292 H 0.3136 0.1227 0.8570 0.033 Uiso 1 calc . . R
C298 C 0.39845(15) 0.00342(17) 0.97180(11) 0.0283(12) Uani 1 d . . .
C297 C 0.42982(16) 0.00196(17) 1.00132(11) 0.0278(11) Uani 1 d . . .
C307 C 0.29050(17) -0.10926(16) 0.83671(12) 0.0284(12) Uani 1 d . . .
H307 H 0.3088 -0.1091 0.8563 0.034 Uiso 1 calc . . R
C301 C 0.38375(16) -0.03539(17) 0.95745(12) 0.0291(12) Uani 1 d . . .
H301 H 0.3932 -0.0624 0.9666 0.035 Uiso 1 calc . . R
C312 C 0.25026(19) -0.19010(17) 0.77340(12) 0.0325(12) Uani 1 d . . .
C310 C 0.23550(17) -0.11027(16) 0.78020(13) 0.0310(12) Uani 1 d . . .
H310 H 0.2161 -0.1108 0.7611 0.037 Uiso 1 calc . . R
C294 C 0.24511(17) 0.08807(16) 0.79805(12) 0.0293(12) Uani 1 d . . .
H294 H 0.2303 0.0625 0.7900 0.035 Uiso 1 calc . . R
C299 C 0.38410(16) 0.04290(16) 0.95875(12) 0.0294(12) Uani 1 d . . .
H299 H 0.3935 0.0692 0.9690 0.035 Uiso 1 calc . . R
C289 C 0.25511(17) 0.20568(16) 0.77564(12) 0.0300(12) Uani 1 d . . .
C291 C 0.28758(17) 0.16266(16) 0.82184(12) 0.0307(12) Uani 1 d . . .
H291 H 0.3019 0.1883 0.8301 0.037 Uiso 1 calc . . R
C302 C 0.35536(17) -0.03404(16) 0.92982(12) 0.0283(12) Uani 1 d . . .
H302 H 0.3447 -0.0604 0.9202 0.034 Uiso 1 calc . . R
O37 O 0.25667(13) -0.18715(11) 0.20684(9) 0.0405(9) Uani 1 d . . .
H37A H 0.2529 -0.2158 0.1961 0.061 Uiso 1 d . . R
O41 O 0.30730(13) 0.23983(11) 0.24666(9) 0.0415(9) Uani 1 d . . .
H41 H 0.3078 0.2657 0.2332 0.062 Uiso 1 d . . R
O38 O 0.30078(13) -0.22207(12) 0.24437(9) 0.0406(9) Uani 1 d . . .
O40 O 0.47267(13) -0.03399(14) 0.47336(9) 0.0457(10) Uani 1 d . . .
O39 O 0.47167(13) 0.03861(13) 0.47520(9) 0.0431(10) Uani 1 d . . .
H39 H 0.4926 0.0361 0.4949 0.065 Uiso 1 d . . R
O42 O 0.26318(13) 0.20603(12) 0.20840(9) 0.0415(9) Uani 1 d . . .
N21 N 0.30377(9) 0.00875(8) 0.28559(5) 0.0250(9) Uani 1 d . . .
C153 C 0.31581(9) 0.04738(6) 0.30107(6) 0.0250(11) Uani 1 d . . G
N22 N 0.33815(9) 0.04660(6) 0.33149(6) 0.0244(9) Uani 1 d . . G
C161 C 0.34845(9) 0.00718(8) 0.34641(5) 0.0236(11) Uani 1 d . . G
N20 N 0.33641(9) -0.03145(6) 0.33093(6) 0.0240(9) Uani 1 d . . G
C152 C 0.31406(9) -0.03067(6) 0.30051(6) 0.0254(11) Uani 1 d . . G
C162 C 0.37297(15) 0.00602(16) 0.37621(11) 0.0245(11) Uani 1 d . . .
C154 C 0.30748(16) 0.08676(15) 0.28530(12) 0.0252(11) Uani 1 d . . .
C149 C 0.31456(17) -0.14684(16) 0.28023(12) 0.0294(12) Uani 1 d . . .
H149 H 0.3271 -0.1732 0.2886 0.035 Uiso 1 calc . . R
C147 C 0.26911(17) -0.10838(16) 0.23933(12) 0.0296(12) Uani 1 d . . .
H147 H 0.2505 -0.1084 0.2198 0.036 Uiso 1 calc . . R
C167 C 0.42825(15) 0.00396(17) 0.43281(11) 0.0282(11) Uani 1 d . . .
C159 C 0.29318(17) 0.16493(16) 0.25320(12) 0.0294(12) Uani 1 d . . .
C163 C 0.38608(16) -0.03320(17) 0.39042(12) 0.0297(12) Uani 1 d . . .
H163 H 0.3760 -0.0596 0.3807 0.036 Uiso 1 calc . . R
C157 C 0.32638(17) 0.12489(16) 0.29822(12) 0.0280(12) Uani 1 d . . .
H157 H 0.3440 0.1241 0.3181 0.034 Uiso 1 calc . . R
C158 C 0.31945(17) 0.16402(16) 0.28211(12) 0.0291(12) Uani 1 d . . .
H158 H 0.3326 0.1900 0.2908 0.035 Uiso 1 calc . . R
C151 C 0.30449(16) -0.06956(15) 0.28453(11) 0.0249(11) Uani 1 d . . .
C146 C 0.28769(17) -0.14680(16) 0.25146(12) 0.0306(12) Uani 1 d . . .
C150 C 0.32299(17) -0.10839(16) 0.29662(12) 0.0285(12) Uani 1 d . . .
H150 H 0.3414 -0.1084 0.3162 0.034 Uiso 1 calc . . R
C166 C 0.41490(16) 0.04353(17) 0.41954(12) 0.0296(12) Uani 1 d . . .
H166 H 0.4247 0.0698 0.4298 0.035 Uiso 1 calc . . R
C165 C 0.38744(16) 0.04476(16) 0.39149(12) 0.0278(12) Uani 1 d . . .
H165 H 0.3782 0.0719 0.3824 0.033 Uiso 1 calc . . R
C168 C 0.45961(15) 0.00236(19) 0.46241(12) 0.0294(12) Uani 1 d . . .
C148 C 0.27775(17) -0.07005(16) 0.25570(12) 0.0291(12) Uani 1 d . . .
H148 H 0.2653 -0.0437 0.2472 0.035 Uiso 1 calc . . R
C164 C 0.41346(17) -0.03421(18) 0.41840(12) 0.0310(12) Uani 1 d . . .
H164 H 0.4222 -0.0612 0.4278 0.037 Uiso 1 calc . . R
C160 C 0.28779(18) 0.20687(16) 0.23506(13) 0.0323(12) Uani 1 d . . .
C145 C 0.28171(18) -0.18842(16) 0.23349(12) 0.0305(12) Uani 1 d . . .
C156 C 0.27415(17) 0.12702(16) 0.24007(12) 0.0300(12) Uani 1 d . . .
H156 H 0.2564 0.1279 0.2202 0.036 Uiso 1 calc . . R
C155 C 0.28125(16) 0.08804(16) 0.25622(12) 0.0288(12) Uani 1 d . . .
H155 H 0.2682 0.0621 0.2474 0.035 Uiso 1 calc . . R

loop_
_atom_site_aniso_label
_atom_site_aniso_U_11
_atom_site_aniso_U_22
_atom_site_aniso_U_33
_atom_site_aniso_U_23
_atom_site_aniso_U_13
_atom_site_aniso_U_12
O15 0.051(2) 0.0222(19) 0.026(2) -0.0033(15) 0.0020(16) -0.0046(16)
O13 0.051(2) 0.0194(19) 0.031(2) 0.0023(15) 0.0063(17) 0.0003(16)
O16 0.051(2) 0.0249(19) 0.025(2) -0.0037(15) 0.0091(17) -0.0009(16)
O14 0.054(2) 0.0268(19) 0.025(2) 0.0038(15) 0.0086(18) -0.0020(16)
O17 0.060(3) 0.054(3) 0.032(2) -0.0001(19) 0.0219(19) -0.008(2)
O18 0.053(2) 0.053(3) 0.032(2) -0.0063(19) 0.0161(18) 0.0000(19)
C61 0.026(3) 0.029(3) 0.019(3) 0.002(2) 0.001(2) 0.003(2)
C50 0.027(3) 0.020(3) 0.025(3) -0.001(2) -0.004(2) -0.004(2)
C63 0.029(3) 0.021(3) 0.023(3) -0.001(2) 0.000(2) -0.003(2)
C58 0.023(2) 0.020(3) 0.021(3) 0.001(2) -0.001(2) -0.0006(19)
C55 0.025(2) 0.022(3) 0.018(3) -0.004(2) -0.004(2) 0.001(2)
C52 0.029(3) 0.032(3) 0.019(3) 0.002(2) 0.002(2) 0.002(2)
C66 0.020(2) 0.025(3) 0.020(3) 0.000(2) -0.0057(19) 0.002(2)
C59 0.024(3) 0.026(3) 0.022(3) 0.003(2) 0.001(2) -0.002(2)
C60 0.026(3) 0.028(3) 0.019(3) -0.001(2) 0.002(2) 0.001(2)
C51 0.029(3) 0.021(3) 0.025(3) -0.001(2) -0.002(2) 0.002(2)
C53 0.027(3) 0.026(3) 0.018(3) 0.004(2) 0.002(2) 0.000(2)
C49 0.033(3) 0.028(3) 0.022(3) 0.004(2) -0.003(2) 0.002(2)
C64 0.032(3) 0.026(3) 0.021(3) 0.004(2) 0.002(2) 0.003(2)
C70 0.029(3) 0.036(3) 0.027(3) 0.008(2) 0.002(2) -0.003(2)
C67 0.029(3) 0.029(3) 0.028(3) 0.001(2) 0.002(2) -0.003(2)
C56 0.023(2) 0.026(3) 0.019(3) -0.002(2) -0.003(2) 0.000(2)
N9 0.023(2) 0.021(2) 0.020(2) 0.0016(17) -0.0012(17) 0.0008(16)
C65 0.022(2) 0.023(3) 0.026(3) 0.000(2) -0.004(2) 0.001(2)
N7 0.024(2) 0.022(2) 0.023(2) -0.0026(17) -0.0014(17) 0.0025(16)
C57 0.020(2) 0.030(3) 0.018(3) 0.004(2) -0.001(2) 0.001(2)
N8 0.024(2) 0.023(2) 0.019(2) 0.0019(17) 0.0023(16) -0.0002(16)
C62 0.030(3) 0.021(3) 0.028(3) 0.001(2) 0.002(2) -0.003(2)
C54 0.028(3) 0.027(3) 0.025(3) -0.005(2) 0.000(2) 0.005(2)
C71 0.023(2) 0.042(3) 0.016(2) -0.003(2) 0.0022(19) 0.003(2)
C68 0.032(3) 0.028(3) 0.019(3) -0.003(2) 0.004(2) 0.004(2)
C72 0.028(3) 0.033(3) 0.024(3) 0.000(2) 0.000(2) -0.001(2)
C69 0.030(3) 0.027(3) 0.025(3) -0.002(2) 0.005(2) 0.002(2)
O5 0.048(2) 0.0264(19) 0.028(2) 0.0007(15) 0.0095(17) -0.0024(16)
O3 0.053(2) 0.0218(19) 0.027(2) -0.0048(15) 0.0070(17) -0.0017(16)
O4 0.050(2) 0.028(2) 0.026(2) -0.0037(15) 0.0077(17) 0.0019(16)
O6 0.052(2) 0.0217(19) 0.028(2) 0.0031(15) 0.0050(17) -0.0013(16)
O1 0.067(3) 0.057(3) 0.039(2) 0.006(2) 0.028(2) 0.015(2)
O2 0.055(2) 0.045(2) 0.034(2) 0.0106(19) 0.0172(19) 0.0033(18)
C11 0.025(2) 0.026(3) 0.017(3) 0.001(2) -0.002(2) -0.002(2)
C23 0.027(3) 0.020(3) 0.023(3) 0.001(2) -0.002(2) 0.001(2)
C10 0.020(2) 0.029(3) 0.019(3) -0.001(2) -0.001(2) 0.000(2)
C9 0.018(2) 0.031(3) 0.016(3) 0.004(2) -0.002(2) -0.001(2)
N1 0.027(2) 0.025(2) 0.021(2) 0.0011(17) -0.0019(18) -0.0025(17)
C8 0.021(2) 0.024(3) 0.023(3) 0.000(2) -0.0045(19) 0.002(2)
N2 0.024(2) 0.027(2) 0.018(2) 0.0005(17) 0.0009(17) -0.0007(17)
C17 0.025(3) 0.029(3) 0.021(3) -0.004(2) -0.005(2) 0.000(2)
N3 0.027(2) 0.024(2) 0.016(2) -0.0003(17) -0.0001(16) -0.0002(17)
C18 0.023(2) 0.021(3) 0.018(3) -0.003(2) -0.004(2) 0.0002(19)
C7 0.020(2) 0.022(3) 0.025(3) 0.000(2) -0.0013(19) -0.0012(19)
C16 0.026(3) 0.023(3) 0.023(3) 0.003(2) 0.000(2) -0.001(2)
C15 0.027(3) 0.027(3) 0.019(3) -0.001(2) 0.002(2) 0.000(2)
C20 0.027(3) 0.030(3) 0.023(3) -0.001(2) 0.000(2) -0.004(2)
C24 0.030(3) 0.021(3) 0.022(3) 0.001(2) -0.003(2) 0.000(2)
C14 0.031(3) 0.023(3) 0.024(3) 0.003(2) -0.001(2) 0.002(2)
C12 0.032(3) 0.020(3) 0.026(3) 0.000(2) 0.000(2) -0.001(2)
C22 0.031(3) 0.024(3) 0.021(3) -0.001(2) 0.001(2) 0.001(2)
C2 0.024(2) 0.033(3) 0.022(3) -0.001(2) -0.004(2) 0.001(2)
C6 0.031(3) 0.031(3) 0.026(3) -0.001(2) -0.001(2) 0.004(2)
C4 0.038(3) 0.026(3) 0.028(3) 0.002(2) 0.001(2) -0.001(2)
C3 0.038(3) 0.035(3) 0.020(3) 0.000(2) 0.005(2) 0.004(2)
C13 0.033(3) 0.021(3) 0.023(3) -0.002(2) -0.003(2) 0.001(2)
C19 0.029(3) 0.021(3) 0.023(3) -0.001(2) -0.001(2) 0.000(2)
C21 0.031(3) 0.026(3) 0.021(3) 0.001(2) -0.001(2) 0.003(2)
C5 0.029(3) 0.034(3) 0.024(3) 0.005(2) 0.005(2) -0.003(2)
C1 0.029(3) 0.036(3) 0.030(3) -0.001(2) 0.004(2) 0.001(2)
O30 0.044(2) 0.0259(19) 0.027(2) 0.0028(15) 0.0052(17) -0.0020(15)
O28 0.044(2) 0.0279(19) 0.028(2) -0.0049(15) 0.0031(17) 0.0030(15)
O29 0.054(2) 0.0205(19) 0.034(2) 0.0022(16) 0.0077(17) 0.0015(16)
O27 0.055(2) 0.024(2) 0.031(2) -0.0032(16) 0.0092(17) -0.0018(16)
O26 0.061(3) 0.037(2) 0.042(2) -0.0001(18) 0.025(2) -0.0063(19)
O25 0.058(2) 0.042(2) 0.031(2) -0.0093(18) 0.0169(18) -0.0078(18)
C98 0.025(2) 0.023(3) 0.020(3) -0.001(2) 0.001(2) -0.002(2)
C103 0.024(2) 0.025(3) 0.018(3) -0.001(2) -0.005(2) 0.001(2)
C106 0.020(2) 0.024(3) 0.020(3) 0.003(2) -0.005(2) 0.0010(19)
C109 0.024(2) 0.021(3) 0.023(3) 0.000(2) -0.005(2) 0.0005(19)
C100 0.032(3) 0.025(3) 0.022(3) -0.004(2) 0.000(2) 0.003(2)
C114 0.024(2) 0.025(3) 0.023(3) 0.000(2) -0.005(2) 0.001(2)
C102 0.029(3) 0.031(3) 0.019(3) -0.001(2) 0.001(2) 0.002(2)
C101 0.034(3) 0.016(3) 0.026(3) -0.002(2) -0.002(2) 0.004(2)
C117 0.029(3) 0.025(3) 0.027(3) 0.000(2) 0.001(2) -0.004(2)
C110 0.033(3) 0.023(3) 0.022(3) 0.005(2) 0.001(2) 0.003(2)
C111 0.035(3) 0.020(3) 0.025(3) 0.003(2) -0.002(2) -0.002(2)
C116 0.032(3) 0.026(3) 0.026(3) 0.002(2) 0.005(2) -0.001(2)
C99 0.029(3) 0.027(3) 0.016(3) 0.000(2) 0.001(2) -0.001(2)
C115 0.031(3) 0.022(3) 0.036(3) -0.001(2) 0.003(2) 0.005(2)
C104 0.022(2) 0.026(3) 0.019(3) -0.002(2) -0.003(2) -0.001(2)
N16 0.029(2) 0.023(2) 0.017(2) 0.0004(17) 0.0001(17) 0.0019(17)
C113 0.021(2) 0.024(3) 0.023(3) -0.003(2) -0.0028(19) -0.001(2)
N14 0.031(2) 0.027(2) 0.018(2) 0.0020(17) 0.0019(18) 0.0028(17)
C105 0.021(2) 0.028(3) 0.020(3) 0.005(2) -0.003(2) -0.001(2)
N15 0.027(2) 0.022(2) 0.024(2) -0.0012(18) -0.0002(16) 0.0023(17)
C112 0.035(3) 0.024(3) 0.022(3) -0.001(2) -0.001(2) 0.001(2)
C119 0.025(2) 0.033(3) 0.022(3) 0.000(2) 0.001(2) 0.000(2)
C107 0.026(3) 0.024(3) 0.024(3) 0.003(2) 0.000(2) 0.000(2)
C108 0.025(3) 0.028(3) 0.019(3) 0.000(2) 0.001(2) 0.000(2)
C97 0.037(3) 0.022(3) 0.020(3) -0.002(2) -0.001(2) 0.000(2)
C118 0.033(3) 0.032(3) 0.024(3) -0.007(2) 0.005(2) 0.003(2)
C120 0.035(3) 0.032(3) 0.027(3) 0.002(3) 0.003(2) -0.003(2)
O7 0.053(2) 0.0211(19) 0.031(2) 0.0029(15) 0.0086(17) 0.0030(16)
O8 0.047(2) 0.0253(19) 0.022(2) 0.0046(15) 0.0060(17) -0.0037(15)
O9 0.050(2) 0.0218(18) 0.027(2) -0.0027(15) 0.0069(17) 0.0015(15)
O0AA 0.056(2) 0.0228(19) 0.029(2) -0.0009(16) 0.0057(17) -0.0033(16)
O12 0.061(3) 0.045(3) 0.040(2) 0.0030(19) 0.023(2) -0.004(2)
O11 0.058(3) 0.053(3) 0.030(2) -0.0121(19) 0.0174(19) -0.014(2)
C28 0.031(3) 0.030(3) 0.016(3) 0.001(2) 0.003(2) 0.001(2)
C42 0.019(2) 0.021(3) 0.024(3) 0.001(2) -0.0035(19) -0.0005(19)
C31 0.021(2) 0.027(3) 0.020(3) 0.000(2) -0.003(2) 0.002(2)
C32 0.023(2) 0.020(3) 0.019(3) -0.002(2) 0.001(2) 0.0016(19)
N5 0.025(2) 0.024(2) 0.020(2) -0.0002(17) 0.0016(17) 0.0002(16)
C41 0.019(2) 0.025(3) 0.026(3) 0.001(2) -0.0036(19) 0.002(2)
N6 0.025(2) 0.025(2) 0.019(2) 0.0009(17) 0.0010(17) 0.0026(16)
C33 0.027(3) 0.027(3) 0.016(3) 0.002(2) -0.001(2) -0.004(2)
N4 0.024(2) 0.022(2) 0.022(2) 0.0010(17) 0.0017(16) -0.0016(16)
C34 0.024(2) 0.023(3) 0.020(3) 0.001(2) -0.002(2) 0.001(2)
C37 0.030(3) 0.027(3) 0.020(3) 0.000(2) 0.002(2) 0.000(2)
C26 0.026(3) 0.023(3) 0.024(3) 0.001(2) -0.002(2) 0.000(2)
C38 0.031(3) 0.021(3) 0.027(3) 0.003(2) 0.000(2) 0.001(2)
C30 0.025(3) 0.026(3) 0.022(3) -0.005(2) 0.003(2) 0.002(2)
C25 0.031(3) 0.024(3) 0.025(3) 0.001(2) -0.006(2) 0.000(2)
C35 0.027(3) 0.026(3) 0.022(3) 0.005(2) 0.004(2) -0.005(2)
C43 0.026(3) 0.030(3) 0.029(3) -0.001(2) 0.002(2) -0.007(2)
C29 0.029(3) 0.022(3) 0.023(3) 0.004(2) 0.002(2) 0.001(2)
C36 0.031(3) 0.024(3) 0.018(3) -0.004(2) 0.003(2) -0.001(2)
C45 0.029(3) 0.031(3) 0.028(3) 0.000(2) 0.002(2) 0.005(2)
C48 0.028(3) 0.037(3) 0.025(3) -0.005(3) 0.000(2) 0.001(2)
C39 0.027(3) 0.022(3) 0.024(3) -0.001(2) -0.001(2) 0.002(2)
C40 0.033(3) 0.020(3) 0.022(3) 0.002(2) -0.001(2) -0.002(2)
C47 0.021(2) 0.040(3) 0.018(3) 0.002(2) 0.0018(19) 0.001(2)
C27 0.035(3) 0.022(3) 0.023(3) -0.002(2) -0.001(2) 0.002(2)
C46 0.031(3) 0.029(3) 0.023(3) 0.006(2) 0.004(2) 0.003(2)
C44 0.035(3) 0.032(3) 0.024(3) -0.004(2) 0.003(2) -0.005(2)
O65 0.060(2) 0.027(2) 0.031(2) -0.0039(16) -0.0093(19) -0.0067(17)
O63 0.053(2) 0.034(2) 0.027(2) 0.0034(16) -0.0088(18) 0.0102(17)
O66 0.056(2) 0.029(2) 0.034(2) -0.0030(17) -0.0076(18) -0.0024(18)
O61 0.048(2) 0.041(2) 0.033(2) -0.0046(18) -0.0188(18) 0.0001(18)
O62 0.045(2) 0.041(2) 0.033(2) 0.0076(18) -0.0146(17) -0.0003(17)
O64 0.057(2) 0.034(2) 0.034(2) 0.0055(17) -0.0066(18) -0.0005(19)
C257 0.024(2) 0.031(3) 0.017(3) 0.000(2) 0.003(2) -0.002(2)
N34 0.025(2) 0.024(2) 0.023(2) -0.0014(18) -0.0026(16) 0.0002(17)
C256 0.018(2) 0.036(3) 0.021(3) -0.005(2) 0.002(2) -0.001(2)
N32 0.024(2) 0.027(2) 0.024(2) 0.0016(18) 0.0020(17) 0.0015(17)
C248 0.022(2) 0.032(3) 0.019(3) 0.003(2) 0.008(2) -0.001(2)
N33 0.024(2) 0.025(2) 0.020(2) 0.0001(17) 0.0023(17) -0.0016(16)
C258 0.026(3) 0.029(3) 0.020(3) 0.003(2) 0.003(2) -0.003(2)
C255 0.028(3) 0.028(3) 0.019(3) -0.001(2) 0.003(2) 0.004(2)
C244 0.025(3) 0.029(3) 0.023(3) 0.002(2) -0.003(2) -0.007(2)
C242 0.021(2) 0.036(3) 0.016(2) 0.001(2) 0.0046(19) -0.001(2)
C250 0.036(3) 0.031(3) 0.023(3) 0.000(2) 0.002(2) 0.006(2)
C263 0.032(3) 0.034(3) 0.022(3) 0.003(2) 0.003(2) -0.007(2)
C259 0.030(3) 0.025(3) 0.030(3) 0.005(2) -0.001(2) -0.002(2)
C253 0.038(3) 0.025(3) 0.024(3) -0.003(2) 0.002(2) -0.001(2)
C252 0.027(3) 0.030(3) 0.024(3) -0.001(2) -0.001(2) 0.001(2)
C241 0.029(3) 0.035(3) 0.017(3) -0.006(2) 0.004(2) 0.000(2)
C260 0.035(3) 0.030(3) 0.021(3) 0.002(2) -0.004(2) -0.008(2)
C249 0.038(3) 0.029(3) 0.026(3) 0.000(2) 0.000(2) 0.006(2)
C261 0.029(3) 0.036(3) 0.018(3) 0.001(2) -0.002(2) -0.003(2)
C247 0.018(2) 0.029(3) 0.021(3) -0.001(2) 0.0049(19) 0.001(2)
C254 0.029(3) 0.031(3) 0.022(3) 0.003(2) 0.002(2) 0.003(2)
C246 0.031(3) 0.029(3) 0.025(3) -0.001(2) -0.001(2) 0.003(2)
C243 0.030(3) 0.029(3) 0.027(3) 0.006(2) -0.001(2) -0.002(2)
C264 0.039(3) 0.025(3) 0.026(3) 0.002(2) 0.001(2) -0.007(2)
C245 0.025(3) 0.032(3) 0.030(3) -0.008(2) -0.001(2) 0.002(2)
C251 0.029(3) 0.036(3) 0.024(3) -0.003(2) -0.004(2) 0.011(2)
C262 0.039(3) 0.026(3) 0.026(3) 0.003(2) 0.000(2) -0.004(2)
O56 0.061(2) 0.025(2) 0.032(2) -0.0062(16) 0.0130(19) -0.0065(17)
O55 0.052(2) 0.026(2) 0.033(2) -0.0023(16) 0.0017(17) 0.0013(16)
O60 0.057(2) 0.027(2) 0.029(2) 0.0063(16) 0.0103(18) 0.0071(16)
O57 0.051(2) 0.049(2) 0.033(2) 0.0048(19) 0.0162(18) -0.0053(18)
O59 0.060(2) 0.027(2) 0.033(2) 0.0051(17) -0.0004(18) -0.0035(17)
O58 0.061(3) 0.057(3) 0.034(2) 0.0112(19) 0.019(2) 0.027(2)
C202 0.028(3) 0.023(3) 0.032(3) 0.004(2) -0.004(2) 0.002(2)
C209 0.024(3) 0.030(3) 0.021(3) 0.003(2) -0.002(2) 0.000(2)
N27 0.023(2) 0.028(2) 0.019(2) 0.0020(17) 0.0020(17) -0.0014(17)
C200 0.022(2) 0.026(3) 0.022(3) 0.003(2) -0.0034(19) -0.001(2)
N26 0.021(2) 0.032(2) 0.022(2) -0.0009(18) -0.0005(17) -0.0009(17)
C208 0.018(2) 0.031(3) 0.023(3) -0.004(2) -0.001(2) 0.002(2)
N28 0.024(2) 0.029(2) 0.019(2) 0.0015(18) 0.0009(16) -0.0015(17)
C205 0.025(3) 0.035(3) 0.022(3) 0.006(2) 0.004(2) 0.001(2)
C199 0.019(2) 0.027(3) 0.024(3) 0.002(2) -0.0006(19) 0.000(2)
C203 0.034(3) 0.025(3) 0.029(3) -0.002(2) 0.001(2) 0.004(2)
C204 0.029(3) 0.031(3) 0.022(3) -0.001(2) 0.004(2) 0.002(2)
C211 0.027(3) 0.024(3) 0.030(3) 0.001(2) 0.000(2) -0.004(2)
C212 0.031(3) 0.028(3) 0.023(3) -0.003(2) 0.002(2) -0.004(2)
C201 0.030(3) 0.024(3) 0.030(3) 0.000(2) 0.003(2) 0.002(2)
C213 0.030(3) 0.037(3) 0.022(3) 0.001(2) -0.001(2) -0.001(2)
C207 0.018(2) 0.029(3) 0.021(3) 0.000(2) 0.000(2) 0.000(2)
C210 0.023(2) 0.025(3) 0.022(3) 0.003(2) 0.000(2) -0.002(2)
C206 0.027(3) 0.028(3) 0.025(3) 0.000(2) 0.001(2) 0.002(2)
C194 0.022(2) 0.040(3) 0.019(3) 0.003(2) -0.0007(19) 0.000(2)
C215 0.032(3) 0.033(3) 0.022(3) -0.002(2) 0.000(2) 0.001(2)
C196 0.027(3) 0.032(3) 0.026(3) 0.001(2) 0.001(2) 0.001(2)
C216 0.029(3) 0.023(3) 0.039(4) -0.001(2) -0.002(2) -0.003(2)
C214 0.038(3) 0.025(3) 0.030(3) 0.003(2) 0.001(2) -0.004(2)
C198 0.028(3) 0.033(3) 0.028(3) 0.007(2) 0.001(2) 0.004(2)
C193 0.025(3) 0.044(3) 0.022(3) 0.003(3) -0.001(2) 0.000(2)
C195 0.030(3) 0.038(3) 0.026(3) 0.004(2) 0.001(2) -0.005(2)
C197 0.034(3) 0.035(3) 0.022(3) -0.001(2) 0.004(2) 0.010(2)
O20 0.061(3) 0.029(2) 0.036(2) 0.0092(17) 0.0166(19) 0.0084(17)
O19 0.058(2) 0.031(2) 0.032(2) 0.0043(17) -0.0028(18) -0.0029(17)
O10 0.062(2) 0.024(2) 0.036(2) -0.0069(17) 0.0010(18) 0.0028(17)
O21 0.048(2) 0.053(3) 0.027(2) 0.0020(19) 0.0132(17) 0.0067(18)
O24 0.059(2) 0.029(2) 0.038(3) -0.0068(17) 0.0133(19) -0.0060(17)
O22 0.046(2) 0.058(3) 0.032(2) 0.0024(19) 0.0092(18) -0.016(2)
C81 0.018(2) 0.034(3) 0.018(3) -0.002(2) 0.001(2) 0.001(2)
N13 0.023(2) 0.026(2) 0.025(2) 0.0002(18) 0.0002(17) 0.0015(17)
C80 0.020(2) 0.031(3) 0.025(3) 0.001(2) -0.005(2) -0.001(2)
N11 0.021(2) 0.034(2) 0.021(2) 0.0008(18) -0.0002(17) -0.0016(17)
C88 0.024(3) 0.030(3) 0.024(3) 0.003(2) 0.000(2) -0.003(2)
N12 0.024(2) 0.025(2) 0.024(2) 0.0024(18) 0.0020(16) -0.0005(17)
C96 0.021(2) 0.030(3) 0.024(3) -0.002(2) -0.002(2) -0.001(2)
C92 0.029(3) 0.036(3) 0.022(3) 0.002(2) -0.001(2) -0.005(2)
C84 0.033(3) 0.025(3) 0.027(3) -0.002(2) 0.005(2) 0.001(2)
C82 0.029(3) 0.032(3) 0.022(3) 0.003(2) 0.002(2) -0.001(2)
C76 0.024(3) 0.036(3) 0.026(3) 0.004(2) 0.000(2) -0.001(2)
C79 0.022(2) 0.027(3) 0.025(3) 0.002(2) 0.001(2) -0.001(2)
C83 0.037(3) 0.023(3) 0.033(3) -0.002(2) 0.002(2) 0.001(2)
C74 0.023(2) 0.041(3) 0.022(3) 0.004(2) 0.001(2) 0.000(2)
C91 0.034(3) 0.027(3) 0.023(3) -0.002(2) 0.006(2) -0.004(2)
C85 0.033(3) 0.038(3) 0.024(3) 0.009(2) 0.006(2) 0.000(2)
C89 0.022(2) 0.029(3) 0.024(3) 0.002(2) -0.001(2) 0.002(2)
C86 0.025(3) 0.024(3) 0.031(3) 0.005(2) 0.000(2) 0.000(2)
C94 0.027(3) 0.030(3) 0.031(3) -0.002(2) 0.000(2) -0.002(2)
C93 0.037(3) 0.025(3) 0.028(3) -0.002(2) 0.002(2) -0.002(2)
C90 0.032(3) 0.022(3) 0.030(3) 0.004(2) 0.003(2) -0.003(2)
C75 0.023(3) 0.043(3) 0.024(3) -0.004(2) 0.001(2) 0.002(2)
C78 0.029(3) 0.033(3) 0.031(3) -0.004(2) -0.001(2) -0.005(2)
C73 0.026(3) 0.038(3) 0.025(3) 0.005(3) -0.002(2) 0.002(2)
C87 0.036(3) 0.031(3) 0.031(3) 0.004(3) 0.000(2) 0.006(2)
C77 0.027(3) 0.040(3) 0.024(3) 0.005(2) 0.000(2) -0.006(2)
C95 0.032(3) 0.028(3) 0.030(3) 0.000(2) 0.000(2) -0.003(2)
O44 0.049(2) 0.031(2) 0.035(2) -0.0081(17) -0.0095(18) 0.0045(16)
O46 0.037(2) 0.059(3) 0.029(2) 0.0081(19) -0.0058(17) 0.0096(18)
O45 0.034(2) 0.057(3) 0.024(2) -0.0010(18) -0.0033(16) -0.0108(18)
O48 0.053(2) 0.033(2) 0.034(2) 0.0072(17) -0.0088(18) -0.0031(17)
O47 0.071(3) 0.028(2) 0.033(2) 0.0009(17) 0.0016(19) 0.0027(18)
O43 0.072(3) 0.028(2) 0.037(2) -0.0047(18) 0.006(2) -0.0047(18)
C178 0.022(3) 0.030(3) 0.026(3) -0.003(2) 0.000(2) 0.000(2)
C177 0.024(3) 0.031(3) 0.020(3) -0.002(2) 0.002(2) 0.001(2)
N19 0.022(2) 0.030(2) 0.023(2) -0.0005(18) -0.0004(17) -0.0005(17)
C185 0.022(2) 0.026(3) 0.023(3) 0.000(2) 0.003(2) 0.002(2)
N17 0.024(2) 0.029(2) 0.026(2) -0.0012(18) -0.0002(18) 0.0045(17)
C176 0.019(2) 0.037(3) 0.024(3) 0.004(2) 0.003(2) 0.006(2)
N18 0.023(2) 0.027(2) 0.027(2) 0.0008(19) -0.0040(17) 0.0017(17)
C175 0.024(3) 0.025(3) 0.024(3) 0.002(2) 0.000(2) 0.001(2)
C183 0.028(3) 0.028(3) 0.025(3) 0.004(2) -0.001(2) 0.004(2)
C191 0.018(2) 0.038(3) 0.020(3) -0.002(2) 0.0027(19) 0.001(2)
C170 0.028(3) 0.027(3) 0.027(3) -0.003(2) 0.004(2) 0.000(2)
C171 0.029(3) 0.037(3) 0.023(3) -0.005(2) -0.004(2) 0.001(2)
C186 0.019(2) 0.033(3) 0.023(3) -0.001(2) 0.007(2) -0.001(2)
C189 0.023(3) 0.036(3) 0.023(3) 0.004(2) 0.004(2) 0.001(2)
C181 0.036(3) 0.032(3) 0.023(3) 0.001(2) 0.000(2) 0.000(2)
C172 0.025(3) 0.030(3) 0.034(3) 0.001(2) -0.001(2) 0.003(2)
C192 0.023(2) 0.039(3) 0.024(3) 0.001(3) 0.001(2) -0.004(2)
C187 0.026(3) 0.036(3) 0.026(3) 0.000(2) 0.003(2) 0.004(2)
C173 0.038(3) 0.029(3) 0.029(3) 0.001(2) -0.001(2) 0.003(2)
C174 0.037(3) 0.030(3) 0.022(3) -0.005(2) -0.002(2) 0.002(2)
C180 0.032(3) 0.029(3) 0.029(3) 0.002(2) -0.007(2) 0.004(2)
C190 0.022(3) 0.039(3) 0.028(3) -0.002(2) 0.004(2) -0.004(2)
C169 0.033(3) 0.025(3) 0.030(3) 0.000(2) 0.001(2) 0.001(2)
C179 0.032(3) 0.024(3) 0.028(3) -0.004(2) 0.000(2) -0.005(2)
C182 0.044(3) 0.023(3) 0.034(3) -0.002(2) -0.001(3) -0.002(2)
C184 0.031(3) 0.028(3) 0.035(4) 0.000(3) 0.002(2) -0.001(2)
C188 0.023(3) 0.046(3) 0.025(3) 0.005(2) 0.003(2) 0.007(2)
O52 0.036(2) 0.050(2) 0.029(2) -0.0063(18) -0.0058(16) -0.0076(17)
O50 0.053(2) 0.028(2) 0.033(2) 0.0065(16) -0.0093(18) -0.0046(16)
O54 0.049(2) 0.029(2) 0.035(2) -0.0062(16) -0.0060(18) 0.0047(16)
O51 0.039(2) 0.058(3) 0.022(2) 0.0047(18) -0.0023(16) 0.0088(18)
O53 0.067(3) 0.028(2) 0.035(2) -0.0049(17) 0.0062(19) -0.0018(18)
O49 0.071(3) 0.026(2) 0.033(2) 0.0034(17) 0.0035(19) 0.0026(18)
N30 0.025(2) 0.027(2) 0.021(2) -0.0009(17) 0.0010(17) -0.0003(17)
C233 0.016(2) 0.027(3) 0.026(3) -0.003(2) 0.0037(19) 0.001(2)
N31 0.026(2) 0.025(2) 0.020(2) 0.0010(17) -0.0009(17) 0.0045(17)
C224 0.019(2) 0.032(3) 0.021(3) 0.005(2) 0.005(2) -0.001(2)
N29 0.024(2) 0.023(2) 0.017(2) -0.0009(17) -0.0027(15) 0.0017(16)
C232 0.021(2) 0.031(3) 0.024(3) 0.003(2) 0.003(2) -0.001(2)
C231 0.021(2) 0.027(3) 0.023(3) -0.002(2) 0.002(2) 0.000(2)
C223 0.021(2) 0.025(3) 0.027(3) -0.001(2) 0.004(2) -0.001(2)
C234 0.021(2) 0.025(3) 0.023(3) -0.002(2) 0.005(2) 0.001(2)
C226 0.026(3) 0.027(3) 0.031(3) 0.003(2) 0.000(2) 0.002(2)
C220 0.032(3) 0.031(3) 0.022(3) 0.000(2) -0.002(2) 0.004(2)
C229 0.038(3) 0.021(3) 0.032(3) -0.004(2) -0.001(2) -0.001(2)
C240 0.022(2) 0.038(3) 0.021(3) 0.007(2) 0.004(2) 0.001(2)
C238 0.024(3) 0.035(3) 0.023(3) -0.006(2) 0.000(2) -0.002(2)
C237 0.024(3) 0.028(3) 0.030(3) 0.002(2) 0.002(2) 0.005(2)
C236 0.027(3) 0.034(3) 0.022(3) 0.008(2) 0.000(2) 0.005(2)
C221 0.026(3) 0.028(3) 0.027(3) 0.001(2) -0.007(2) -0.001(2)
C218 0.027(3) 0.025(3) 0.030(3) -0.005(2) 0.001(2) 0.000(2)
C228 0.028(3) 0.025(3) 0.034(3) -0.002(2) -0.006(2) 0.001(2)
C230 0.031(3) 0.033(3) 0.022(3) 0.000(2) -0.004(2) -0.001(2)
C239 0.017(2) 0.042(3) 0.023(3) -0.004(2) 0.0042(19) -0.002(2)
C222 0.027(3) 0.022(3) 0.032(3) 0.000(2) -0.002(2) 0.000(2)
C225 0.032(3) 0.025(3) 0.031(3) 0.004(2) -0.001(2) -0.001(2)
C217 0.032(3) 0.023(3) 0.035(4) 0.000(2) 0.002(2) -0.002(2)
C235 0.025(3) 0.030(3) 0.025(3) -0.002(2) 0.006(2) 0.001(2)
C227 0.033(3) 0.028(3) 0.025(3) 0.003(2) -0.005(2) 0.000(2)
C219 0.040(3) 0.027(3) 0.028(3) 0.000(2) 0.000(2) 0.002(2)
O31 0.041(2) 0.046(2) 0.033(2) -0.0031(18) -0.0161(17) -0.0004(17)
O35 0.063(3) 0.030(2) 0.040(2) -0.0040(18) -0.008(2) 0.0011(19)
O32 0.046(2) 0.041(2) 0.036(2) 0.0043(18) -0.0136(18) 0.0025(18)
O36 0.056(2) 0.034(2) 0.030(2) -0.0020(16) -0.0093(19) -0.0085(17)
O33 0.056(2) 0.031(2) 0.029(2) 0.0047(16) -0.0116(18) 0.0073(17)
O34 0.056(2) 0.029(2) 0.037(2) 0.0008(17) -0.0065(18) -0.0025(18)
C129 0.022(2) 0.036(3) 0.020(3) -0.007(2) 0.000(2) 0.001(2)
N24 0.025(2) 0.029(2) 0.021(2) 0.0013(18) -0.0016(16) 0.0007(17)
C128 0.025(3) 0.031(3) 0.021(3) 0.006(2) 0.004(2) 0.002(2)
N23 0.023(2) 0.037(3) 0.019(2) 0.0043(18) 0.0009(17) -0.0026(18)
C137 0.025(2) 0.025(3) 0.021(3) 0.001(2) -0.001(2) -0.002(2)
N25 0.025(2) 0.030(2) 0.022(2) -0.0009(18) 0.0020(18) 0.0021(17)
C130 0.028(3) 0.027(3) 0.023(3) 0.000(2) 0.002(2) 0.002(2)
C122 0.030(3) 0.031(3) 0.026(3) 0.001(2) 0.002(2) -0.004(2)
C138 0.024(2) 0.028(3) 0.020(3) -0.002(2) 0.005(2) 0.001(2)
C143 0.029(3) 0.027(3) 0.021(3) 0.001(2) 0.004(2) 0.001(2)
C135 0.039(3) 0.030(3) 0.020(3) 0.000(2) 0.003(2) 0.007(2)
C124 0.033(3) 0.036(3) 0.018(3) 0.005(2) -0.002(2) -0.001(2)
C123 0.040(3) 0.028(3) 0.026(3) -0.001(2) 0.001(2) -0.002(2)
C125 0.031(3) 0.032(3) 0.023(3) -0.002(2) -0.001(2) -0.003(2)
C134 0.034(3) 0.033(3) 0.023(3) -0.002(2) -0.004(2) 0.004(2)
C142 0.023(3) 0.036(3) 0.024(3) -0.008(2) 0.000(2) 0.000(2)
C133 0.033(3) 0.025(3) 0.026(3) -0.001(2) 0.001(2) -0.003(2)
C132 0.033(3) 0.025(3) 0.029(3) 0.000(2) 0.003(2) 0.000(2)
C141 0.028(3) 0.031(3) 0.025(3) 0.000(2) 0.001(2) 0.008(2)
C127 0.028(3) 0.030(3) 0.020(3) 0.002(2) 0.003(2) -0.003(2)
C131 0.035(3) 0.033(3) 0.019(3) -0.001(2) -0.002(2) -0.001(2)
C139 0.021(2) 0.034(3) 0.031(3) 0.003(2) 0.003(2) -0.008(2)
C136 0.038(3) 0.031(3) 0.027(3) 0.001(2) 0.003(2) 0.004(2)
C140 0.025(3) 0.036(3) 0.026(3) 0.012(2) 0.001(2) -0.005(2)
C126 0.027(3) 0.027(3) 0.029(3) 0.004(2) 0.003(2) 0.000(2)
C144 0.028(3) 0.036(3) 0.021(3) -0.001(2) -0.002(2) -0.001(2)
C121 0.035(3) 0.032(3) 0.026(3) 0.003(2) 0.001(2) -0.004(2)
O68 0.061(2) 0.027(2) 0.036(2) -0.0016(17) -0.0080(19) 0.0033(18)
O72 0.058(2) 0.030(2) 0.031(2) 0.0062(16) -0.0104(19) 0.0047(17)
O73 0.058(2) 0.028(2) 0.032(2) 0.0012(17) -0.0097(18) -0.0017(18)
O67 0.059(2) 0.030(2) 0.029(2) -0.0047(16) -0.0130(18) -0.0050(17)
O70 0.043(2) 0.056(3) 0.035(2) 0.0019(19) -0.0140(18) 0.0073(19)
O69 0.045(2) 0.059(3) 0.028(2) -0.0065(19) -0.0118(17) -0.0103(19)
C272 0.024(3) 0.032(3) 0.026(3) 0.005(2) 0.004(2) -0.001(2)
N35 0.022(2) 0.027(2) 0.023(2) -0.0001(18) -0.0017(17) -0.0016(17)
C281 0.021(2) 0.029(3) 0.026(3) -0.004(2) 0.005(2) -0.001(2)
N36 0.024(2) 0.027(2) 0.020(2) -0.0015(17) -0.0016(17) 0.0010(17)
C273 0.022(2) 0.033(3) 0.020(3) 0.000(2) 0.000(2) 0.002(2)
N37 0.026(2) 0.026(2) 0.020(2) 0.0016(18) -0.0016(16) 0.0002(17)
C279 0.036(3) 0.030(3) 0.026(3) -0.002(2) -0.001(2) 0.006(2)
C277 0.032(3) 0.032(3) 0.024(3) 0.000(2) -0.004(2) -0.003(2)
C268 0.027(3) 0.025(3) 0.030(3) 0.000(2) -0.003(2) -0.001(2)
C283 0.028(3) 0.026(3) 0.030(3) -0.002(2) 0.002(2) 0.002(2)
C282 0.022(2) 0.032(3) 0.025(3) 0.000(2) 0.007(2) 0.002(2)
C269 0.041(3) 0.026(3) 0.029(3) 0.002(2) -0.003(2) 0.001(2)
C275 0.025(3) 0.026(3) 0.036(3) -0.001(2) -0.004(2) 0.001(2)
C267 0.031(3) 0.030(3) 0.024(3) 0.004(2) -0.004(2) -0.005(2)
C271 0.021(2) 0.030(3) 0.024(3) 0.003(2) 0.005(2) -0.002(2)
C270 0.035(3) 0.032(3) 0.021(3) 0.000(2) -0.005(2) -0.002(2)
C274 0.025(3) 0.030(3) 0.023(3) -0.001(2) -0.001(2) 0.001(2)
C266 0.035(3) 0.030(3) 0.024(3) -0.001(2) 0.000(2) -0.005(2)
C287 0.027(3) 0.036(3) 0.018(3) -0.002(2) 0.001(2) 0.000(2)
C285 0.028(3) 0.032(3) 0.026(3) -0.003(2) 0.003(2) -0.004(2)
C278 0.036(3) 0.029(3) 0.027(3) -0.003(2) 0.001(2) 0.001(2)
C276 0.029(3) 0.033(3) 0.026(3) -0.003(2) -0.005(2) 0.002(2)
C280 0.039(3) 0.031(3) 0.025(3) -0.004(2) -0.004(2) 0.007(2)
C288 0.028(3) 0.047(4) 0.023(3) -0.001(3) 0.001(2) 0.005(3)
C286 0.024(3) 0.038(3) 0.027(3) 0.006(2) 0.005(2) 0.004(2)
C265 0.037(3) 0.027(3) 0.027(3) -0.002(2) -0.004(2) -0.009(2)
C284 0.025(3) 0.039(3) 0.024(3) -0.011(2) -0.001(2) -0.003(2)
O76 0.059(2) 0.026(2) 0.033(2) 0.0055(16) -0.0092(19) 0.0058(17)
O79 0.061(3) 0.027(2) 0.041(2) -0.0039(18) -0.0103(19) 0.0017(18)
O77 0.060(2) 0.029(2) 0.035(2) 0.0002(17) -0.0065(19) -0.0020(18)
O78 0.055(2) 0.034(2) 0.031(2) -0.0046(16) -0.0069(19) -0.0052(17)
O75 0.049(2) 0.051(3) 0.037(2) 0.0041(19) -0.0127(19) 0.0082(19)
O74 0.043(2) 0.060(3) 0.032(2) -0.001(2) -0.0152(18) -0.0045(19)
N38 0.024(2) 0.025(2) 0.023(2) 0.0016(17) -0.0002(17) -0.0017(17)
C304 0.021(2) 0.028(3) 0.022(3) -0.003(2) 0.006(2) 0.001(2)
N39 0.023(2) 0.024(2) 0.021(2) -0.0027(17) 0.0001(17) 0.0022(16)
C296 0.023(3) 0.027(3) 0.026(3) -0.003(2) 0.002(2) 0.001(2)
N40 0.025(2) 0.027(2) 0.027(2) 0.0006(19) -0.0016(17) 0.0005(17)
C305 0.026(3) 0.031(3) 0.021(3) 0.006(2) 0.005(2) 0.003(2)
C306 0.024(3) 0.026(3) 0.023(3) 0.001(2) 0.007(2) -0.001(2)
C295 0.027(3) 0.028(3) 0.019(3) -0.004(2) 0.004(2) 0.000(2)
C303 0.024(2) 0.028(3) 0.021(3) 0.001(2) 0.005(2) 0.000(2)
C290 0.029(3) 0.032(3) 0.028(3) -0.002(2) 0.003(2) 0.005(2)
C311 0.037(3) 0.025(3) 0.024(3) -0.003(2) -0.001(2) -0.002(2)
C293 0.032(3) 0.027(3) 0.026(3) 0.001(2) -0.005(2) 0.004(2)
C309 0.029(3) 0.031(3) 0.025(3) 0.000(2) -0.001(2) -0.001(2)
C300 0.026(3) 0.028(3) 0.029(3) 0.002(2) -0.002(2) 0.003(2)
C308 0.035(3) 0.025(3) 0.028(3) 0.001(2) 0.002(2) 0.002(2)
C292 0.028(3) 0.035(3) 0.020(3) -0.003(2) -0.002(2) 0.002(2)
C298 0.019(2) 0.048(3) 0.018(3) -0.004(2) 0.0014(19) 0.002(2)
C297 0.026(3) 0.038(3) 0.019(3) -0.005(2) 0.000(2) -0.003(2)
C307 0.030(3) 0.030(3) 0.024(3) 0.004(2) -0.002(2) 0.003(2)
C301 0.029(3) 0.032(3) 0.026(3) 0.003(2) -0.005(2) 0.005(2)
C312 0.047(3) 0.026(3) 0.024(3) 0.001(2) -0.004(3) -0.005(2)
C310 0.034(3) 0.031(3) 0.027(3) 0.000(2) -0.005(2) -0.005(2)
C294 0.030(3) 0.024(3) 0.033(3) -0.005(2) -0.005(2) -0.001(2)
C299 0.029(3) 0.031(3) 0.028(3) -0.004(2) 0.002(2) 0.002(2)
C289 0.034(3) 0.029(3) 0.026(3) -0.001(2) -0.001(2) 0.004(2)
C291 0.039(3) 0.026(3) 0.028(3) -0.005(2) 0.000(2) 0.002(2)
C302 0.031(3) 0.028(3) 0.026(3) -0.005(2) 0.004(2) -0.005(2)
O37 0.057(2) 0.032(2) 0.031(2) -0.0013(16) -0.0113(19) -0.0065(17)
O41 0.064(3) 0.025(2) 0.036(2) 0.0027(17) -0.0045(19) -0.0013(18)
O38 0.059(2) 0.031(2) 0.032(2) -0.0011(17) -0.0062(18) -0.0002(18)
O40 0.041(2) 0.063(3) 0.032(2) 0.002(2) -0.0124(18) 0.008(2)
O39 0.040(2) 0.057(3) 0.031(2) -0.0054(19) -0.0118(17) -0.0053(19)
O42 0.056(2) 0.034(2) 0.033(2) 0.0017(17) -0.0110(19) 0.0047(17)
N21 0.025(2) 0.028(2) 0.022(2) -0.0002(18) -0.0019(16) 0.0008(17)
C153 0.020(2) 0.033(3) 0.022(3) -0.002(2) 0.001(2) 0.001(2)
N22 0.022(2) 0.029(2) 0.022(2) -0.0021(18) -0.0007(17) 0.0003(17)
C161 0.020(2) 0.027(3) 0.024(3) -0.001(2) 0.004(2) -0.002(2)
N20 0.021(2) 0.032(2) 0.019(2) 0.0012(18) 0.0015(17) 0.0012(17)
C152 0.023(2) 0.030(3) 0.023(3) 0.007(2) 0.002(2) 0.001(2)
C162 0.019(2) 0.031(3) 0.024(3) -0.003(2) 0.006(2) 0.000(2)
C154 0.022(2) 0.028(3) 0.026(3) -0.002(2) 0.001(2) 0.000(2)
C149 0.034(3) 0.027(3) 0.027(3) 0.004(2) -0.002(2) 0.001(2)
C147 0.033(3) 0.033(3) 0.022(3) -0.002(2) -0.005(2) -0.001(2)
C167 0.022(2) 0.041(3) 0.022(3) 0.003(2) 0.005(2) -0.001(2)
C159 0.036(3) 0.030(3) 0.022(3) 0.004(2) 0.000(2) 0.003(2)
C163 0.026(3) 0.035(3) 0.028(3) 0.000(2) 0.002(2) -0.001(2)
C157 0.032(3) 0.033(3) 0.019(3) -0.001(2) -0.002(2) 0.001(2)
C158 0.035(3) 0.023(3) 0.029(3) -0.002(2) -0.001(2) 0.000(2)
C151 0.025(3) 0.029(3) 0.021(3) 0.002(2) 0.000(2) -0.003(2)
C146 0.035(3) 0.030(3) 0.026(3) 0.000(2) 0.002(2) -0.003(2)
C150 0.031(3) 0.031(3) 0.023(3) 0.003(2) -0.001(2) -0.002(2)
C166 0.026(3) 0.037(3) 0.026(3) -0.004(2) -0.002(2) -0.005(2)
C165 0.029(3) 0.035(3) 0.020(3) 0.002(2) 0.005(2) 0.004(2)
C168 0.021(2) 0.046(3) 0.021(3) -0.002(3) 0.002(2) -0.002(2)
C148 0.030(3) 0.025(3) 0.032(3) 0.003(2) -0.001(2) -0.001(2)
C164 0.028(3) 0.042(3) 0.023(3) 0.007(2) 0.000(2) 0.001(2)
C160 0.042(3) 0.026(3) 0.028(3) -0.005(2) -0.002(3) 0.004(2)
C145 0.037(3) 0.028(3) 0.026(3) 0.000(2) -0.002(2) -0.005(2)
C156 0.034(3) 0.032(3) 0.024(3) 0.000(2) -0.005(2) 0.003(2)
C155 0.028(3) 0.030(3) 0.029(3) -0.002(2) 0.001(2) -0.002(2)

loop_
_atom_type_symbol
_atom_type_description
_atom_type_scat_dispersion_real
_atom_type_scat_dispersion_imag
_atom_type_scat_source
C C 0.0181 0.0091 'International Tables Vol C Tables 4.2.6.8 and 6.1.1.4'
H H 0.0000 0.0000 'International Tables Vol C Tables 4.2.6.8 and 6.1.1.4'
N N 0.0311 0.0180 'International Tables Vol C Tables 4.2.6.8 and 6.1.1.4'
O O 0.0492 0.0322 'International Tables Vol C Tables 4.2.6.8 and 6.1.1.4'

loop_
_geom_angle_atom_site_label_1
_geom_angle_atom_site_label_2
_geom_angle_atom_site_label_3
_geom_angle
_geom_angle_site_symmetry_1
_geom_angle_site_symmetry_3
_geom_angle_publ_flag
C64 O15 H15 109.3 . . ?
C49 O13 H13 109.4 . . ?
C72 O17 H17 122.4 . . ?
C58 C61 H61 119.6 . . ?
C62 C61 H61 119.6 . . ?
C62 C61 C58 120.7(5) . . ?
C51 C50 C53 120.1(4) . . ?
C51 C50 C49 121.4(4) . . ?
C53 C50 C49 118.5(4) . . ?
C60 C63 C64 119.1(4) . . ?
C60 C63 C62 120.1(4) . . ?
C62 C63 C64 120.8(4) . . ?
C59 C58 C61 118.8(4) . . ?
C57 C58 C61 121.2(4) . . ?
C57 C58 C59 120.1(4) . . ?
C56 C55 C52 120.7(4) . . ?
C54 C55 C52 119.1(4) . . ?
C54 C55 C56 120.2(4) . . ?
C55 C52 H52 119.8 . . ?
C51 C52 C55 120.5(5) . . ?
C51 C52 H52 119.8 . . ?
C65 C66 C67 120.3(4) . . ?
C65 C66 C69 120.6(4) . . ?
C69 C66 C67 119.0(4) . . ?
C58 C59 H59 119.7 . . ?
C60 C59 C58 120.6(4) . . ?
C60 C59 H59 119.7 . . ?
C63 C60 C59 119.9(5) . . ?
C63 C60 H60 120.1 . . ?
C59 C60 H60 120.1 . . ?
C50 C51 H51 120.0 . . ?
C52 C51 C50 120.0(4) . . ?
C52 C51 H51 120.0 . . ?
C50 C53 H53 120.1 . . ?
C50 C53 C54 119.8(5) . . ?
C54 C53 H53 120.1 . . ?
O13 C49 C50 114.7(4) . . ?
O14 C49 O13 124.4(4) . . ?
O14 C49 C50 120.9(4) . . ?
O15 C64 C63 114.9(4) . . ?
O16 C64 O15 123.8(4) . . ?
O16 C64 C63 121.3(4) . . ?
C71 C70 H70 119.7 . . ?
C69 C70 H70 119.7 . . ?
C69 C70 C71 120.6(5) . . ?
C66 C67 H67 119.9 . . ?
C68 C67 C66 120.2(5) . . ?
C68 C67 H67 119.9 . . ?
N9 C56 C55 121.1(2) . . ?
N9 C56 N8 120.0 . . ?
N8 C56 C55 118.9(2) . . ?
C65 N9 C56 120.0 . . ?
N9 C65 C66 120.4(2) . . ?
N7 C65 C66 119.5(2) . . ?
N7 C65 N9 120.0 . . ?
C57 N7 C65 120.0 . . ?
N7 C57 C58 120.1(2) . . ?
N7 C57 N8 120.0 . . ?
N8 C57 C58 119.8(2) . . ?
C57 N8 C56 120.0 . . ?
C61 C62 C63 120.0(4) . . ?
C61 C62 H62 120.0 . . ?
C63 C62 H62 120.0 . . ?
C55 C54 H54 119.8 . . ?
C53 C54 C55 120.4(4) . . ?
C53 C54 H54 119.8 . . ?
C70 C71 C72 119.6(5) . . ?
C68 C71 C70 119.4(4) . . ?
C68 C71 C72 121.0(4) . . ?
C67 C68 C71 120.3(4) . . ?
C67 C68 H68 119.8 . . ?
C71 C68 H68 119.8 . . ?
O17 C72 O18 123.5(5) . . ?
O17 C72 C71 119.0(5) . . ?
O18 C72 C71 117.5(5) . . ?
C66 C69 H69 119.8 . . ?
C70 C69 C66 120.4(5) . . ?
C70 C69 H69 119.8 . . ?
C14 O3 H3 109.2 . . ?
C24 O6 H6 110.2 . . ?
C1 O1 H1 117.2 . . ?
C10 C11 H11 119.8 . . ?
C12 C11 H11 119.8 . . ?
C12 C11 C10 120.4(5) . . ?
C20 C23 C24 119.3(4) . . ?
C20 C23 C22 119.5(4) . . ?
C22 C23 C24 121.1(4) . . ?
C11 C10 C9 120.8(4) . . ?
C16 C10 C11 119.1(4) . . ?
C16 C10 C9 120.1(4) . . ?
N1 C9 C10 120.6(3) . . ?
N1 C9 N3 120.0 . . ?
N3 C9 C10 119.4(3) . . ?
C8 N1 C9 120.0 . . ?
N1 C8 N2 120.0 . . ?
N1 C8 C7 120.2(2) . . ?
N2 C8 C7 119.7(2) . . ?
C17 N2 C8 120.0 . . ?
N2 C17 C18 120.5(2) . . ?
N3 C17 N2 120.0 . . ?
N3 C17 C18 119.5(2) . . ?
C17 N3 C9 120.0 . . ?
C19 C18 C17 119.8(4) . . ?
C21 C18 C17 120.8(4) . . ?
C21 C18 C19 119.4(4) . . ?
C8 C7 C6 120.9(4) . . ?
C4 C7 C8 120.4(4) . . ?
C4 C7 C6 118.7(4) . . ?
C10 C16 H16 119.6 . . ?
C15 C16 C10 120.8(4) . . ?
C15 C16 H16 119.6 . . ?
C16 C15 H15A 120.1 . . ?
C16 C15 C13 119.8(5) . . ?
C13 C15 H15A 120.1 . . ?
C23 C20 H20 119.8 . . ?
C23 C20 C19 120.4(5) . . ?
C19 C20 H20 119.8 . . ?
O5 C24 O6 123.7(4) . . ?
O5 C24 C23 121.4(4) . . ?
O6 C24 C23 114.9(4) . . ?
O3 C14 C13 115.3(4) . . ?
O4 C14 O3 123.4(4) . . ?
O4 C14 C13 121.3(4) . . ?
C11 C12 H12 120.2 . . ?
C11 C12 C13 119.5(4) . . ?
C13 C12 H12 120.2 . . ?
C23 C22 H22 119.7 . . ?
C21 C22 C23 120.6(4) . . ?
C21 C22 H22 119.7 . . ?
C3 C2 C5 120.1(4) . . ?
C3 C2 C1 120.1(4) . . ?
C5 C2 C1 119.8(4) . . ?
C7 C6 H6A 119.6 . . ?
C5 C6 C7 120.7(5) . . ?
C5 C6 H6A 119.6 . . ?
C7 C4 H4 119.6 . . ?
C3 C4 C7 120.8(5) . . ?
C3 C4 H4 119.6 . . ?
C2 C3 H3A 120.2 . . ?
C4 C3 C2 119.7(5) . . ?
C4 C3 H3A 120.2 . . ?
C15 C13 C14 118.8(4) . . ?
C15 C13 C12 120.4(4) . . ?
C12 C13 C14 120.8(4) . . ?
C18 C19 H19 120.0 . . ?
C20 C19 C18 119.9(4) . . ?
C20 C19 H19 120.0 . . ?
C18 C21 H21 119.9 . . ?
C22 C21 C18 120.1(5) . . ?
C22 C21 H21 119.9 . . ?
C2 C5 H5 120.0 . . ?
C6 C5 C2 120.0(5) . . ?
C6 C5 H5 120.0 . . ?
O1 C1 C2 117.8(5) . . ?
O2 C1 O1 123.1(5) . . ?
O2 C1 C2 119.1(5) . . ?
C97 O29 H29 109.4 . . ?
C110 O27 H27 110.7 . . ?
C120 O25 H25 118.0 . . ?
C101 C98 C97 121.2(4) . . ?
C99 C98 C101 120.0(4) . . ?
C99 C98 C97 118.8(4) . . ?
C100 C103 C102 118.7(4) . . ?
C100 C103 C104 120.8(4) . . ?
C104 C103 C102 120.5(4) . . ?
C112 C106 C105 120.3(4) . . ?
C107 C106 C105 120.5(4) . . ?
C107 C106 C112 119.2(4) . . ?
C111 C109 C110 121.2(4) . . ?
C111 C109 C108 119.7(4) . . ?
C108 C109 C110 119.1(4) . . ?
C103 C100 H100 119.7 . . ?
C99 C100 C103 120.6(4) . . ?
C99 C100 H100 119.7 . . ?
C117 C114 C115 118.8(4) . . ?
C113 C114 C117 121.1(4) . . ?
C113 C114 C115 120.0(4) . . ?
C103 C102 H102 119.6 . . ?
C101 C102 C103 120.7(5) . . ?
C101 C102 H102 119.6 . . ?
C98 C101 C102 119.5(4) . . ?
C98 C101 H101 120.3 . . ?
C102 C101 H101 120.3 . . ?
C114 C117 H117 119.5 . . ?
C118 C117 C114 121.0(5) . . ?
C118 C117 H117 119.5 . . ?
O28 C110 O27 124.0(4) . . ?
O28 C110 C109 120.3(4) . . ?
O27 C110 C109 115.8(4) . . ?
C109 C111 H111 120.0 . . ?
C112 C111 C109 120.0(4) . . ?
C112 C111 H111 120.0 . . ?
C115 C116 H116 119.9 . . ?
C115 C116 C119 120.2(4) . . ?
C119 C116 H116 119.9 . . ?
C98 C99 H99 119.7 . . ?
C100 C99 C98 120.6(5) . . ?
C100 C99 H99 119.7 . . ?
C114 C115 H115 119.8 . . ?
C116 C115 C114 120.5(5) . . ?
C116 C115 H115 119.8 . . ?
N16 C104 C103 120.4(3) . . ?
N16 C104 N15 120.0 . . ?
N15 C104 C103 119.5(2) . . ?
C104 N16 C113 120.0 . . ?
N16 C113 C114 120.1(3) . . ?
N14 C113 C114 119.7(3) . . ?
N14 C113 N16 120.0 . . ?
C105 N14 C113 120.0 . . ?
N14 C105 C106 119.9(2) . . ?
N14 C105 N15 120.0 . . ?
N15 C105 C106 120.1(2) . . ?
C105 N15 C104 120.0 . . ?
C106 C112 H112 119.9 . . ?
C111 C112 C106 120.3(5) . . ?
C111 C112 H112 119.9 . . ?
C116 C119 C118 119.7(4) . . ?
C116 C119 C120 120.0(4) . . ?
C118 C119 C120 120.3(4) . . ?
C106 C107 H107 119.7 . . ?
C108 C107 C106 120.6(4) . . ?
C108 C107 H107 119.7 . . ?
C109 C108 H108 119.9 . . ?
C107 C108 C109 120.2(5) . . ?
C107 C108 H108 119.9 . . ?
O30 C97 O29 122.8(4) . . ?
O30 C97 C98 121.4(4) . . ?
O29 C97 C98 115.8(4) . . ?
C117 C118 C119 119.9(4) . . ?
C117 C118 H118 120.0 . . ?
C119 C118 H118 120.0 . . ?
O26 C120 O25 123.8(5) . . ?
O26 C120 C119 118.2(5) . . ?
O25 C120 C119 117.9(4) . . ?
C25 O7 H7 109.5 . . ?
C40 O0AA H0AA 111.2 . . ?
C48 O11 H11A 115.7 . . ?
C31 C28 H28 119.7 . . ?
C27 C28 H28 119.7 . . ?
C27 C28 C31 120.5(5) . . ?
C41 C42 C43 120.8(4) . . ?
C41 C42 C45 120.1(4) . . ?
C45 C42 C43 119.0(4) . . ?
C28 C31 C32 120.7(4) . . ?
C30 C31 C28 119.1(4) . . ?
C30 C31 C32 120.1(4) . . ?
N5 C32 C31 119.9(2) . . ?
N5 C32 N4 120.0 . . ?
N4 C32 C31 120.1(2) . . ?
C41 N5 C32 120.0 . . ?
N5 C41 C42 120.2(2) . . ?
N6 C41 C42 119.6(2) . . ?
N6 C41 N5 120.0 . . ?
C33 N6 C41 120.0 . . ?
N6 C33 N4 120.0 . . ?
N6 C33 C34 119.7(2) . . ?
N4 C33 C34 120.3(2) . . ?
C33 N4 C32 120.0 . . ?
C37 C34 C33 120.4(4) . . ?
C35 C34 C33 120.7(4) . . ?
C35 C34 C37 118.9(4) . . ?
C34 C37 H37 119.8 . . ?
C38 C37 C34 120.3(5) . . ?
C38 C37 H37 119.8 . . ?
C29 C26 C25 117.7(4) . . ?
C27 C26 C25 121.8(4) . . ?
C27 C26 C29 120.4(4) . . ?
C37 C38 H38 119.9 . . ?
C37 C38 C39 120.2(4) . . ?
C39 C38 H38 119.9 . . ?
C31 C30 H30 119.7 . . ?
C31 C30 C29 120.7(4) . . ?
C29 C30 H30 119.7 . . ?
O7 C25 C26 114.8(4) . . ?
O8 C25 O7 123.8(4) . . ?
O8 C25 C26 121.3(4) . . ?
C34 C35 H35 119.8 . . ?
C36 C35 C34 120.4(4) . . ?
C36 C35 H35 119.8 . . ?
C42 C43 H43 119.7 . . ?
C44 C43 C42 120.5(5) . . ?
C44 C43 H43 119.7 . . ?
C26 C29 H29A 120.3 . . ?
C30 C29 C26 119.4(5) . . ?
C30 C29 H29A 120.3 . . ?
C35 C36 H36 120.0 . . ?
C39 C36 C35 120.1(5) . . ?
C39 C36 H36 120.0 . . ?
C42 C45 H45 119.9 . . ?
C46 C45 C42 120.2(5) . . ?
C46 C45 H45 119.9 . . ?
O12 C48 O11 123.8(5) . . ?
O12 C48 C47 118.9(5) . . ?
O11 C48 C47 117.2(5) . . ?
C38 C39 C40 121.4(4) . . ?
C36 C39 C38 120.1(4) . . ?
C36 C39 C40 118.5(4) . . ?
O9 C40 O0AA 123.3(4) . . ?
O9 C40 C39 121.0(4) . . ?
O0AA C40 C39 115.7(4) . . ?
C46 C47 C48 119.9(4) . . ?
C46 C47 C44 119.5(4) . . ?
C44 C47 C48 120.6(5) . . ?
C28 C27 H27A 120.1 . . ?
C26 C27 C28 119.8(4) . . ?
C26 C27 H27A 120.1 . . ?
C45 C46 C47 120.4(5) . . ?
C45 C46 H46 119.8 . . ?
C47 C46 H46 119.8 . . ?
C43 C44 C47 120.3(5) . . ?
C43 C44 H44 119.9 . . ?
C47 C44 H44 119.9 . . ?
C264 O65 H65 115.0 . . ?
C249 O63 H63 113.9 . . ?
C241 O61 H61A 110.7 . . ?
N34 C257 N33 120.0 . . ?
N34 C257 C258 119.8(2) . . ?
N33 C257 C258 120.1(2) . . ?
C257 N34 C256 120.0 . . ?
N34 C256 N32 120.0 . . ?
N34 C256 C255 120.2(2) . . ?
N32 C256 C255 119.7(2) . . ?
C248 N32 C256 120.0 . . ?
N32 C248 C247 119.8(2) . . ?
N33 C248 N32 120.0 . . ?
N33 C248 C247 119.9(2) . . ?
C248 N33 C257 120.0 . . ?
C257 C258 C259 120.8(4) . . ?
C257 C258 C261 120.3(4) . . ?
C261 C258 C259 118.8(4) . . ?
C256 C255 C252 120.5(4) . . ?
C256 C255 C254 120.4(4) . . ?
C252 C255 C254 119.1(4) . . ?
C247 C244 H244 120.0 . . ?
C243 C244 H244 120.0 . . ?
C243 C244 C247 120.0(4) . . ?
C243 C242 C241 120.7(4) . . ?
C245 C242 C241 119.9(4) . . ?
C245 C242 C243 119.4(4) . . ?
C253 C250 C249 118.4(5) . . ?
C251 C250 C253 120.1(5) . . ?
C251 C250 C249 121.5(5) . . ?
C260 C263 C264 121.2(4) . . ?
C260 C263 C262 120.3(5) . . ?
C262 C263 C264 118.4(5) . . ?
C258 C259 H259 119.7 . . ?
C260 C259 C258 120.7(5) . . ?
C260 C259 H259 119.7 . . ?
C250 C253 H253 119.9 . . ?
C254 C253 C250 120.2(5) . . ?
C254 C253 H253 119.9 . . ?
C255 C252 H252 120.0 . . ?
C255 C252 C251 120.1(5) . . ?
C251 C252 H252 120.0 . . ?
O61 C241 O62 124.3(4) . . ?
O61 C241 C242 117.4(4) . . ?
O62 C241 C242 118.3(4) . . ?
C263 C260 H260 120.0 . . ?
C259 C260 C263 120.0(5) . . ?
C259 C260 H260 120.0 . . ?
O63 C249 C250 115.8(5) . . ?
O64 C249 O63 124.0(5) . . ?
O64 C249 C250 120.1(5) . . ?
C258 C261 H261 119.6 . . ?
C262 C261 C258 120.7(5) . . ?
C262 C261 H261 119.6 . . ?
C248 C247 C244 120.5(4) . . ?
C246 C247 C248 120.1(4) . . ?
C246 C247 C244 119.4(4) . . ?
C255 C254 H254 119.6 . . ?
C253 C254 C255 120.7(5) . . ?
C253 C254 H254 119.6 . . ?
C247 C246 H246 120.0 . . ?
C245 C246 C247 120.1(5) . . ?
C245 C246 H246 120.0 . . ?
C244 C243 C242 120.9(5) . . ?
C244 C243 H243 119.5 . . ?
C242 C243 H243 119.5 . . ?
O65 C264 C263 115.7(4) . . ?
O66 C264 O65 123.3(5) . . ?
O66 C264 C263 121.0(5) . . ?
C242 C245 H245 119.9 . . ?
C246 C245 C242 120.2(5) . . ?
C246 C245 H245 119.9 . . ?
C250 C251 C252 119.8(5) . . ?
C250 C251 H251 120.1 . . ?
C252 C251 H251 120.1 . . ?
C263 C262 H262 120.3 . . ?
C261 C262 C263 119.5(5) . . ?
C261 C262 H262 120.3 . . ?
C216 O55 H55 109.3 . . ?
C193 O57 H57 119.3 . . ?
C201 O59 H59A 109.3 . . ?
C205 C202 C203 120.1(4) . . ?
C205 C202 C201 118.6(5) . . ?
C203 C202 C201 121.3(4) . . ?
N27 C209 N28 120.0 . . ?
N27 C209 C210 119.9(3) . . ?
N28 C209 C210 119.9(3) . . ?
C200 N27 C209 120.0 . . ?
N27 C200 N26 120.0 . . ?
N27 C200 C199 120.2(3) . . ?
N26 C200 C199 119.7(3) . . ?
C208 N26 C200 120.0 . . ?
N26 C208 N28 120.0 . . ?
N26 C208 C207 119.3(3) . . ?
N28 C208 C207 120.7(3) . . ?
C208 N28 C209 120.0 . . ?
C202 C205 H205 120.1 . . ?
C206 C205 C202 119.8(5) . . ?
C206 C205 H205 120.1 . . ?
C200 C199 C196 121.0(4) . . ?
C200 C199 C198 120.0(4) . . ?
C196 C199 C198 119.0(4) . . ?
C202 C203 H203 120.1 . . ?
C204 C203 C202 119.9(5) . . ?
C204 C203 H203 120.1 . . ?
C203 C204 H204 120.0 . . ?
C203 C204 C207 119.9(5) . . ?
C207 C204 H204 120.0 . . ?
C212 C211 H211 119.7 . . ?
C212 C211 C210 120.6(5) . . ?
C210 C211 H211 119.7 . . ?
C211 C212 H212 119.8 . . ?
C211 C212 C215 120.4(5) . . ?
C215 C212 H212 119.8 . . ?
O60 C201 O59 124.5(5) . . ?
O60 C201 C202 121.2(4) . . ?
O59 C201 C202 114.3(5) . . ?
C210 C213 H213 119.6 . . ?
C214 C213 H213 119.6 . . ?
C214 C213 C210 120.8(5) . . ?
C204 C207 C208 119.8(4) . . ?
C206 C207 C208 120.9(4) . . ?
C206 C207 C204 119.3(4) . . ?
C209 C210 C211 120.8(4) . . ?
C209 C210 C213 120.5(4) . . ?
C213 C210 C211 118.7(4) . . ?
C205 C206 C207 121.0(5) . . ?
C205 C206 H206 119.5 . . ?
C207 C206 H206 119.5 . . ?
C195 C194 C193 121.1(5) . . ?
C195 C194 C197 119.4(4) . . ?
C197 C194 C193 119.5(5) . . ?
C212 C215 C216 117.9(5) . . ?
C212 C215 C214 119.8(5) . . ?
C214 C215 C216 122.4(5) . . ?
C199 C196 H196 119.7 . . ?
C195 C196 C199 120.6(5) . . ?
C195 C196 H196 119.7 . . ?
O56 C216 O55 124.5(5) . . ?
O56 C216 C215 121.5(5) . . ?
O55 C216 C215 114.0(5) . . ?
C213 C214 C215 119.7(5) . . ?
C213 C214 H214 120.1 . . ?
C215 C214 H214 120.1 . . ?
C199 C198 H198 119.9 . . ?
C197 C198 C199 120.1(5) . . ?
C197 C198 H198 119.9 . . ?
O57 C193 C194 117.1(5) . . ?
O58 C193 O57 123.2(5) . . ?
O58 C193 C194 119.7(5) . . ?
C194 C195 H195 119.9 . . ?
C196 C195 C194 120.3(5) . . ?
C196 C195 H195 119.9 . . ?
C194 C197 H197 119.7 . . ?
C198 C197 C194 120.6(5) . . ?
C198 C197 H197 119.7 . . ?
C87 O19 H19A 109.2 . . ?
C95 O10 H10 109.2 . . ?
C73 O21 H21A 108.6 . . ?
N13 C81 N12 120.0 . . ?
N13 C81 C96 119.8(3) . . ?
N12 C81 C96 120.0(3) . . ?
C80 N13 C81 120.0 . . ?
N13 C80 C79 120.9(3) . . ?
N11 C80 N13 120.0 . . ?
N11 C80 C79 119.0(3) . . ?
C80 N11 C88 120.0 . . ?
N11 C88 C89 120.0(3) . . ?
N12 C88 N11 120.0 . . ?
N12 C88 C89 120.0(3) . . ?
C88 N12 C81 120.0 . . ?
C84 C96 C81 120.2(4) . . ?
C84 C96 C82 119.6(5) . . ?
C82 C96 C81 120.2(4) . . ?
C89 C92 H92 119.6 . . ?
C89 C92 C93 120.8(5) . . ?
C93 C92 H92 119.6 . . ?
C96 C84 H84 119.8 . . ?
C85 C84 C96 120.5(5) . . ?
C85 C84 H84 119.8 . . ?
C96 C82 H82 119.8 . . ?
C83 C82 C96 120.3(5) . . ?
C83 C82 H82 119.8 . . ?
C79 C76 H76 119.8 . . ?
C75 C76 H76 119.8 . . ?
C75 C76 C79 120.5(5) . . ?
C80 C79 C76 120.5(4) . . ?
C80 C79 C78 120.7(4) . . ?
C78 C79 C76 118.8(4) . . ?
C82 C83 H83 120.2 . . ?
C82 C83 C86 119.7(5) . . ?
C86 C83 H83 120.2 . . ?
C75 C74 C73 120.8(5) . . ?
C77 C74 C75 119.8(4) . . ?
C77 C74 C73 119.3(5) . . ?
C94 C91 H91 120.0 . . ?
C90 C91 H91 120.0 . . ?
C90 C91 C94 119.9(5) . . ?
C84 C85 H85 120.2 . . ?
C84 C85 C86 119.6(5) . . ?
C86 C85 H85 120.2 . . ?
C88 C89 C90 121.2(4) . . ?
C92 C89 C88 119.8(4) . . ?
C92 C89 C90 119.0(5) . . ?
C83 C86 C85 120.3(4) . . ?
C83 C86 C87 122.0(5) . . ?
C85 C86 C87 117.7(5) . . ?
C91 C94 C95 118.0(5) . . ?
C93 C94 C91 120.5(5) . . ?
C93 C94 C95 121.6(5) . . ?
C92 C93 H93 120.3 . . ?
C94 C93 C92 119.3(5) . . ?
C94 C93 H93 120.3 . . ?
C91 C90 C89 120.5(5) . . ?
C91 C90 H90 119.7 . . ?
C89 C90 H90 119.7 . . ?
C76 C75 C74 120.0(5) . . ?
C76 C75 H75 120.0 . . ?
C74 C75 H75 120.0 . . ?
C79 C78 H78 119.6 . . ?
C77 C78 C79 120.9(5) . . ?
C77 C78 H78 119.6 . . ?
O21 C73 C74 117.3(5) . . ?
O22 C73 O21 123.6(5) . . ?
O22 C73 C74 119.1(5) . . ?
O20 C87 O19 124.2(5) . . ?
O20 C87 C86 121.7(5) . . ?
O19 C87 C86 114.1(5) . . ?
C74 C77 H77 120.0 . . ?
C78 C77 C74 120.0(5) . . ?
C78 C77 H77 120.0 . . ?
O10 C95 C94 114.2(5) . . ?
O24 C95 O10 123.8(5) . . ?
O24 C95 C94 122.0(5) . . ?
C192 O45 H45A 121.0 . . ?
C184 O47 H47 109.4 . . ?
C169 O43 H43A 109.5 . . ?
C177 C178 C181 119.3(4) . . ?
C179 C178 C177 121.3(4) . . ?
C179 C178 C181 119.4(5) . . ?
N19 C177 C178 120.2(3) . . ?
N18 C177 C178 119.6(3) . . ?
N18 C177 N19 120.0 . . ?
C185 N19 C177 120.0 . . ?
N19 C185 N17 120.0 . . ?
N19 C185 C186 120.1(3) . . ?
N17 C185 C186 119.9(3) . . ?
C176 N17 C185 120.0 . . ?
N18 C176 N17 120.0 . . ?
C175 C176 N17 119.0(3) . . ?
C175 C176 N18 120.7(3) . . ?
C176 N18 C177 120.0 . . ?
C176 C175 C172 121.1(4) . . ?
C176 C175 C174 119.9(4) . . ?
C172 C175 C174 119.0(4) . . ?
C180 C183 C182 120.3(5) . . ?
C180 C183 C184 119.1(5) . . ?
C182 C183 C184 120.6(5) . . ?
C190 C191 C192 120.1(5) . . ?
C190 C191 C188 120.5(4) . . ?
C188 C191 C192 119.4(5) . . ?
C171 C170 C173 120.3(5) . . ?
C171 C170 C169 119.6(5) . . ?
C173 C170 C169 120.0(5) . . ?
C170 C171 H171 120.0 . . ?
C172 C171 C170 119.9(5) . . ?
C172 C171 H171 120.0 . . ?
C185 C186 C189 120.5(4) . . ?
C187 C186 C185 119.9(4) . . ?
C187 C186 C189 119.6(4) . . ?
C186 C189 H189 120.1 . . ?
C190 C189 C186 119.8(5) . . ?
C190 C189 H189 120.1 . . ?
C178 C181 H181 119.9 . . ?
C182 C181 C178 120.2(5) . . ?
C182 C181 H181 119.9 . . ?
C175 C172 H172 119.7 . . ?
C171 C172 C175 120.6(5) . . ?
C171 C172 H172 119.7 . . ?
O46 C192 C191 118.5(5) . . ?
O45 C192 O46 124.0(4) . . ?
O45 C192 C191 117.5(5) . . ?
C186 C187 H187 120.1 . . ?
C188 C187 C186 119.8(5) . . ?
C188 C187 H187 120.1 . . ?
C170 C173 H173 120.2 . . ?
C174 C173 C170 119.6(5) . . ?
C174 C173 H173 120.2 . . ?
C175 C174 H174 119.7 . . ?
C173 C174 C175 120.6(5) . . ?
C173 C174 H174 119.7 . . ?
C183 C180 H180 120.2 . . ?
C179 C180 C183 119.7(5) . . ?
C179 C180 H180 120.2 . . ?
C191 C190 C189 119.8(5) . . ?
C191 C190 H190 120.1 . . ?
C189 C190 H190 120.1 . . ?
O44 C169 O43 123.6(5) . . ?
O44 C169 C170 122.4(5) . . ?
O43 C169 C170 114.0(5) . . ?
C178 C179 H179 119.7 . . ?
C180 C179 C178 120.7(5) . . ?
C180 C179 H179 119.7 . . ?
C183 C182 H182 120.1 . . ?
C181 C182 C183 119.8(5) . . ?
C181 C182 H182 120.1 . . ?
O48 C184 O47 123.8(5) . . ?
O48 C184 C183 122.4(5) . . ?
O47 C184 C183 113.8(5) . . ?
C191 C188 H188 119.8 . . ?
C187 C188 C191 120.4(5) . . ?
C187 C188 H188 119.8 . . ?
C240 O51 H51A 124.1 . . ?
C217 O53 H53A 109.4 . . ?
C225 O49 H49 109.4 . . ?
C233 N30 C232 120.0 . . ?
N30 C233 N31 120.0 . . ?
N30 C233 C234 120.3(2) . . ?
N31 C233 C234 119.6(2) . . ?
C224 N31 C233 120.0 . . ?
N29 C224 N31 120.0 . . ?
C223 C224 N31 119.2(3) . . ?
C223 C224 N29 120.5(3) . . ?
C232 N29 C224 120.0 . . ?
N30 C232 C231 119.6(2) . . ?
N29 C232 N30 120.0 . . ?
N29 C232 C231 120.1(2) . . ?
C228 C231 C232 120.9(4) . . ?
C228 C231 C230 119.3(4) . . ?
C230 C231 C232 119.8(4) . . ?
C224 C223 C220 120.1(4) . . ?
C224 C223 C222 120.9(4) . . ?
C222 C223 C220 118.9(4) . . ?
C233 C234 C237 120.4(4) . . ?
C235 C234 C233 120.0(4) . . ?
C235 C234 C237 119.6(4) . . ?
C229 C226 C225 121.2(5) . . ?
C229 C226 C227 119.7(4) . . ?
C227 C226 C225 119.0(5) . . ?
C223 C220 H220 119.7 . . ?
C219 C220 C223 120.6(5) . . ?
C219 C220 H220 119.7 . . ?
C226 C229 H229 119.9 . . ?
C230 C229 C226 120.1(5) . . ?
C230 C229 H229 119.9 . . ?
O52 C240 C239 118.5(4) . . ?
O51 C240 O52 123.8(4) . . ?
O51 C240 C239 117.7(5) . . ?
C237 C238 H238 120.0 . . ?
C239 C238 H238 120.0 . . ?
C239 C238 C237 120.0(5) . . ?
C234 C237 H237 120.1 . . ?
C238 C237 C234 119.7(5) . . ?
C238 C237 H237 120.1 . . ?
C239 C236 H236 120.3 . . ?
C239 C236 C235 119.5(5) . . ?
C235 C236 H236 120.3 . . ?
C218 C221 H221 120.3 . . ?
C222 C221 H221 120.3 . . ?
C222 C221 C218 119.4(5) . . ?
C221 C218 C217 118.9(5) . . ?
C219 C218 C221 120.3(4) . . ?
C219 C218 C217 120.8(4) . . ?
C231 C228 H228 119.5 . . ?
C227 C228 C231 120.9(5) . . ?
C227 C228 H228 119.5 . . ?
C231 C230 H230 120.0 . . ?
C229 C230 C231 120.0(5) . . ?
C229 C230 H230 120.0 . . ?
C238 C239 C240 119.7(4) . . ?
C238 C239 C236 120.9(4) . . ?
C236 C239 C240 119.4(5) . . ?
C223 C222 H222 119.6 . . ?
C221 C222 C223 120.8(4) . . ?
C221 C222 H222 119.6 . . ?
O50 C225 O49 123.3(4) . . ?
O50 C225 C226 122.8(5) . . ?
O49 C225 C226 113.8(5) . . ?
O54 C217 O53 123.6(5) . . ?
O54 C217 C218 122.8(5) . . ?
O53 C217 C218 113.6(5) . . ?
C234 C235 C236 120.3(5) . . ?
C234 C235 H235 119.9 . . ?
C236 C235 H235 119.9 . . ?
C226 C227 H227 120.1 . . ?
C228 C227 C226 119.9(5) . . ?
C228 C227 H227 120.1 . . ?
C220 C219 C218 119.9(5) . . ?
C220 C219 H219 120.1 . . ?
C218 C219 H219 120.1 . . ?
C144 O31 H31 107.5 . . ?
C121 O35 H35A 109.5 . . ?
C136 O33 H33 111.6 . . ?
N24 C129 N25 120.0 . . ?
N24 C129 C130 119.7(3) . . ?
N25 C129 C130 120.2(3) . . ?
C129 N24 C128 120.0 . . ?
N23 C128 N24 120.0 . . ?
C127 C128 N24 120.5(3) . . ?
C127 C128 N23 119.4(3) . . ?
C137 N23 C128 120.0 . . ?
N23 C137 N25 120.0 . . ?
N23 C137 C138 119.6(3) . . ?
N25 C137 C138 120.1(3) . . ?
C137 N25 C129 120.0 . . ?
C129 C130 C131 119.9(4) . . ?
C133 C130 C129 120.4(4) . . ?
C133 C130 C131 119.7(4) . . ?
C123 C122 C125 120.1(5) . . ?
C123 C122 C121 119.2(5) . . ?
C125 C122 C121 120.7(5) . . ?
C141 C138 C137 120.4(4) . . ?
C141 C138 C139 119.5(4) . . ?
C139 C138 C137 120.0(4) . . ?
C142 C143 C140 120.3(4) . . ?
C142 C143 C144 120.1(4) . . ?
C140 C143 C144 119.5(4) . . ?
C134 C135 C132 120.2(5) . . ?
C134 C135 C136 121.0(5) . . ?
C132 C135 C136 118.8(5) . . ?
C123 C124 H124 119.6 . . ?
C123 C124 C127 120.7(5) . . ?
C127 C124 H124 119.6 . . ?
C122 C123 C124 120.0(5) . . ?
C122 C123 H123 120.0 . . ?
C124 C123 H123 120.0 . . ?
C122 C125 H125 120.0 . . ?
C126 C125 C122 119.9(5) . . ?
C126 C125 H125 120.0 . . ?
C135 C134 H134 119.9 . . ?
C133 C134 C135 120.1(5) . . ?
C133 C134 H134 119.9 . . ?
C143 C142 H142 120.3 . . ?
C143 C142 C141 119.3(5) . . ?
C141 C142 H142 120.3 . . ?
C130 C133 H133 119.9 . . ?
C134 C133 C130 120.1(5) . . ?
C134 C133 H133 119.9 . . ?
C135 C132 H132 120.1 . . ?
C131 C132 C135 119.9(5) . . ?
C131 C132 H132 120.1 . . ?
C138 C141 H141 119.6 . . ?
C142 C141 C138 120.7(5) . . ?
C142 C141 H141 119.6 . . ?
C128 C127 C124 120.6(4) . . ?
C128 C127 C126 120.9(4) . . ?
C124 C127 C126 118.5(5) . . ?
C130 C131 H131 120.0 . . ?
C132 C131 C130 120.0(5) . . ?
C132 C131 H131 120.0 . . ?
C138 C139 H139 120.2 . . ?
C140 C139 C138 119.6(5) . . ?
C140 C139 H139 120.2 . . ?
O33 C136 C135 115.6(5) . . ?
O34 C136 O33 124.2(5) . . ?
O34 C136 C135 120.2(5) . . ?
C143 C140 H140 119.7 . . ?
C139 C140 C143 120.6(5) . . ?
C139 C140 H140 119.7 . . ?
C125 C126 C127 120.7(5) . . ?
C125 C126 H126 119.6 . . ?
C127 C126 H126 119.6 . . ?
O31 C144 C143 117.5(4) . . ?
O32 C144 O31 123.9(4) . . ?
O32 C144 C143 118.6(4) . . ?
O35 C121 O36 123.9(5) . . ?
O35 C121 C122 118.2(5) . . ?
O36 C121 C122 117.9(5) . . ?
C280 O72 H72 112.0 . . ?
C265 O67 H67A 110.7 . . ?
C288 O69 H69A 121.0 . . ?
N35 C272 N37 120.0 . . ?
N35 C272 C271 119.6(3) . . ?
N37 C272 C271 120.3(3) . . ?
C272 N35 C281 120.0 . . ?
N35 C281 C282 119.8(3) . . ?
N36 C281 N35 120.0 . . ?
N36 C281 C282 120.2(3) . . ?
C273 N36 C281 120.0 . . ?
N36 C273 N37 120.0 . . ?
N36 C273 C274 120.0(3) . . ?
N37 C273 C274 119.9(3) . . ?
C273 N37 C272 120.0 . . ?
C278 C279 C280 118.9(5) . . ?
C276 C279 C278 119.6(5) . . ?
C276 C279 C280 121.4(5) . . ?
C274 C277 H277 119.8 . . ?
C278 C277 H277 119.8 . . ?
C278 C277 C274 120.4(5) . . ?
C267 C268 H268 119.4 . . ?
C267 C268 C271 121.2(5) . . ?
C271 C268 H268 119.4 . . ?
C282 C283 H283 119.8 . . ?
C284 C283 H283 119.8 . . ?
C284 C283 C282 120.4(5) . . ?
C281 C282 C283 120.5(4) . . ?
C285 C282 C281 120.3(4) . . ?
C285 C282 C283 119.1(4) . . ?
C270 C269 H269 120.1 . . ?
C270 C269 C266 119.8(5) . . ?
C266 C269 H269 120.1 . . ?
C274 C275 H275 119.6 . . ?
C276 C275 H275 119.6 . . ?
C276 C275 C274 120.7(5) . . ?
C268 C267 H267 120.7 . . ?
C268 C267 C266 118.6(5) . . ?
C266 C267 H267 120.7 . . ?
C268 C271 C272 120.6(4) . . ?
C268 C271 C270 119.1(5) . . ?
C270 C271 C272 120.3(4) . . ?
C269 C270 C271 120.6(5) . . ?
C269 C270 H270 119.7 . . ?
C271 C270 H270 119.7 . . ?
C277 C274 C273 120.4(4) . . ?
C275 C274 C273 120.3(4) . . ?
C275 C274 C277 119.3(5) . . ?
C269 C266 C267 120.7(5) . . ?
C269 C266 C265 118.5(5) . . ?
C267 C266 C265 120.8(5) . . ?
C286 C287 C288 118.8(5) . . ?
C284 C287 C288 120.5(5) . . ?
C284 C287 C286 120.7(4) . . ?
C282 C285 H285 119.8 . . ?
C286 C285 C282 120.4(5) . . ?
C286 C285 H285 119.8 . . ?
C279 C278 H278 120.0 . . ?
C277 C278 C279 119.9(5) . . ?
C277 C278 H278 120.0 . . ?
C279 C276 H276 120.0 . . ?
C275 C276 C279 120.1(5) . . ?
C275 C276 H276 120.0 . . ?
O72 C280 C279 115.6(5) . . ?
O73 C280 O72 123.8(5) . . ?
O73 C280 C279 120.5(5) . . ?
O70 C288 O69 123.9(5) . . ?
O70 C288 C287 119.2(5) . . ?
O69 C288 C287 116.9(5) . . ?
C287 C286 H286 120.2 . . ?
C285 C286 C287 119.5(5) . . ?
C285 C286 H286 120.2 . . ?
O68 C265 O67 124.4(5) . . ?
O68 C265 C266 119.7(5) . . ?
O67 C265 C266 115.9(5) . . ?
C283 C284 C287 119.8(5) . . ?
C283 C284 H284 120.1 . . ?
C287 C284 H284 120.1 . . ?
C289 O76 H76A 115.7 . . ?
C312 O78 H78A 108.0 . . ?
C297 O74 H74 121.0 . . ?
C304 N38 C305 120.0 . . ?
N38 C304 N39 120.0 . . ?
N38 C304 C303 119.9(3) . . ?
N39 C304 C303 120.0(3) . . ?
C304 N39 C296 120.0 . . ?
N39 C296 C295 119.7(3) . . ?
N40 C296 N39 120.0 . . ?
N40 C296 C295 120.2(3) . . ?
C296 N40 C305 120.0 . . ?
N38 C305 C306 119.2(3) . . ?
N40 C305 N38 120.0 . . ?
N40 C305 C306 120.7(3) . . ?
C309 C306 C305 120.7(4) . . ?
C309 C306 C307 119.1(5) . . ?
C307 C306 C305 120.2(4) . . ?
C292 C295 C296 120.3(4) . . ?
C292 C295 C294 119.0(5) . . ?
C294 C295 C296 120.6(4) . . ?
C304 C303 C300 120.8(4) . . ?
C302 C303 C304 120.5(4) . . ?
C302 C303 C300 118.6(4) . . ?
C293 C290 C289 120.9(5) . . ?
C291 C290 C293 119.9(5) . . ?
C291 C290 C289 119.1(5) . . ?
C308 C311 C312 118.7(4) . . ?
C310 C311 C308 120.3(5) . . ?
C310 C311 C312 121.0(5) . . ?
C290 C293 H293 120.1 . . ?
C294 C293 C290 119.7(5) . . ?
C294 C293 H293 120.1 . . ?
C306 C309 H309 119.7 . . ?
C310 C309 C306 120.5(5) . . ?
C310 C309 H309 119.7 . . ?
C303 C300 H300 119.8 . . ?
C299 C300 C303 120.5(5) . . ?
C299 C300 H300 119.8 . . ?
C311 C308 H308 120.1 . . ?
C307 C308 C311 119.8(5) . . ?
C307 C308 H308 120.1 . . ?
C295 C292 H292 119.7 . . ?
C291 C292 C295 120.6(5) . . ?
C291 C292 H292 119.7 . . ?
C301 C298 C297 119.1(5) . . ?
C299 C298 C297 120.4(5) . . ?
C299 C298 C301 120.4(4) . . ?
O75 C297 O74 123.7(4) . . ?
O75 C297 C298 119.0(5) . . ?
O74 C297 C298 117.4(5) . . ?
C306 C307 H307 119.8 . . ?
C308 C307 C306 120.5(5) . . ?
C308 C307 H307 119.8 . . ?
C298 C301 H301 120.4 . . ?
C302 C301 C298 119.1(5) . . ?
C302 C301 H301 120.4 . . ?
O79 C312 O78 125.0(5) . . ?
O79 C312 C311 119.4(5) . . ?
O78 C312 C311 115.6(5) . . ?
C311 C310 C309 119.7(5) . . ?
C311 C310 H310 120.1 . . ?
C309 C310 H310 120.1 . . ?
C295 C294 H294 119.5 . . ?
C293 C294 C295 120.9(5) . . ?
C293 C294 H294 119.5 . . ?
C300 C299 C298 120.1(5) . . ?
C300 C299 H299 120.0 . . ?
C298 C299 H299 120.0 . . ?
O76 C289 C290 116.2(4) . . ?
O77 C289 O76 123.2(5) . . ?
O77 C289 C290 120.5(5) . . ?
C290 C291 H291 120.1 . . ?
C292 C291 C290 119.8(5) . . ?
C292 C291 H291 120.1 . . ?
C303 C302 H302 119.4 . . ?
C301 C302 C303 121.2(5) . . ?
C301 C302 H302 119.4 . . ?
C145 O37 H37A 113.6 . . ?
C160 O41 H41 117.6 . . ?
C168 O39 H39 114.5 . . ?
C153 N21 C152 120.0 . . ?
N21 C153 N22 120.0 . . ?
N21 C153 C154 119.7(3) . . ?
N22 C153 C154 120.2(3) . . ?
C161 N22 C153 120.0 . . ?
N22 C161 N20 120.0 . . ?
N22 C161 C162 120.4(3) . . ?
N20 C161 C162 119.5(3) . . ?
C152 N20 C161 120.0 . . ?
N21 C152 C151 120.5(2) . . ?
N20 C152 N21 120.0 . . ?
N20 C152 C151 119.4(2) . . ?
C161 C162 C165 120.3(4) . . ?
C163 C162 C161 121.0(4) . . ?
C163 C162 C165 118.6(4) . . ?
C153 C154 C155 120.3(4) . . ?
C157 C154 C153 119.9(4) . . ?
C157 C154 C155 119.8(5) . . ?
C146 C149 H149 120.0 . . ?
C150 C149 H149 120.0 . . ?
C150 C149 C146 119.9(5) . . ?
C146 C147 H147 120.2 . . ?
C148 C147 H147 120.2 . . ?
C148 C147 C146 119.7(5) . . ?
C166 C167 C168 120.2(5) . . ?
C164 C167 C166 120.3(4) . . ?
C164 C167 C168 119.5(5) . . ?
C158 C159 C160 119.3(5) . . ?
C158 C159 C156 120.7(5) . . ?
C156 C159 C160 119.8(4) . . ?
C162 C163 H163 119.6 . . ?
C164 C163 C162 120.8(5) . . ?
C164 C163 H163 119.6 . . ?
C154 C157 H157 119.9 . . ?
C158 C157 C154 120.2(5) . . ?
C158 C157 H157 119.9 . . ?
C159 C158 H158 120.2 . . ?
C157 C158 C159 119.5(5) . . ?
C157 C158 H158 120.2 . . ?
C152 C151 C150 120.2(4) . . ?
C152 C151 C148 120.5(4) . . ?
C148 C151 C150 119.2(5) . . ?
C149 C146 C145 118.3(5) . . ?
C147 C146 C149 120.2(5) . . ?
C147 C146 C145 121.4(5) . . ?
C149 C150 C151 120.2(5) . . ?
C149 C150 H150 119.9 . . ?
C151 C150 H150 119.9 . . ?
C167 C166 H166 120.1 . . ?
C165 C166 C167 119.9(5) . . ?
C165 C166 H166 120.1 . . ?
C162 C165 H165 119.9 . . ?
C166 C165 C162 120.3(5) . . ?
C166 C165 H165 119.9 . . ?
O40 C168 O39 123.8(4) . . ?
O40 C168 C167 119.1(5) . . ?
O39 C168 C167 117.1(5) . . ?
C147 C148 C151 120.8(5) . . ?
C147 C148 H148 119.6 . . ?
C151 C148 H148 119.6 . . ?
C167 C164 H164 120.0 . . ?
C163 C164 C167 120.1(5) . . ?
C163 C164 H164 120.0 . . ?
O41 C160 O42 124.8(5) . . ?
O41 C160 C159 118.3(5) . . ?
O42 C160 C159 117.0(4) . . ?
O37 C145 C146 116.7(5) . . ?
O38 C145 O37 123.7(5) . . ?
O38 C145 C146 119.7(5) . . ?
C159 C156 H156 120.3 . . ?
C155 C156 C159 119.5(5) . . ?
C155 C156 H156 120.3 . . ?
C154 C155 H155 119.9 . . ?
C156 C155 C154 120.3(5) . . ?
C156 C155 H155 119.9 . . ?

loop_
_geom_bond_atom_site_label_1
_geom_bond_atom_site_label_2
_geom_bond_distance
_geom_bond_site_symmetry_2
_geom_bond_publ_flag
O15 H15 0.8402 . ?
O15 C64 1.303(6) . ?
O13 H13 0.8398 . ?
O13 C49 1.305(6) . ?
O16 C64 1.238(6) . ?
O14 C49 1.229(6) . ?
O17 H17 0.9631 . ?
O17 C72 1.243(6) . ?
O18 C72 1.282(6) . ?
C61 H61 0.9500 . ?
C61 C58 1.400(7) . ?
C61 C62 1.374(7) . ?
C50 C51 1.389(7) . ?
C50 C53 1.390(7) . ?
C50 C49 1.497(7) . ?
C63 C60 1.386(7) . ?
C63 C64 1.496(7) . ?
C63 C62 1.397(7) . ?
C58 C59 1.400(7) . ?
C58 C57 1.396(5) . ?
C55 C52 1.400(7) . ?
C55 C56 1.399(5) . ?
C55 C54 1.394(7) . ?
C52 H52 0.9500 . ?
C52 C51 1.383(7) . ?
C66 C67 1.406(7) . ?
C66 C65 1.396(5) . ?
C66 C69 1.402(7) . ?
C59 H59 0.9500 . ?
C59 C60 1.387(7) . ?
C60 H60 0.9500 . ?
C51 H51 0.9500 . ?
C53 H53 0.9500 . ?
C53 C54 1.391(7) . ?
C70 H70 0.9500 . ?
C70 C71 1.397(7) . ?
C70 C69 1.380(7) . ?
C67 H67 0.9500 . ?
C67 C68 1.390(7) . ?
C56 N9 1.3900 . ?
C56 N8 1.3900 . ?
N9 C65 1.3900 . ?
C65 N7 1.3900 . ?
N7 C57 1.3900 . ?
C57 N8 1.3900 . ?
C62 H62 0.9500 . ?
C54 H54 0.9500 . ?
C71 C68 1.397(7) . ?
C71 C72 1.483(7) . ?
C68 H68 0.9500 . ?
C69 H69 0.9500 . ?
O5 C24 1.231(6) . ?
O3 H3 0.8399 . ?
O3 C14 1.310(6) . ?
O4 C14 1.239(6) . ?
O6 H6 0.9893 . ?
O6 C24 1.307(6) . ?
O1 H1 0.9941 . ?
O1 C1 1.270(6) . ?
O2 C1 1.257(6) . ?
C11 H11 0.9500 . ?
C11 C10 1.398(7) . ?
C11 C12 1.382(7) . ?
C23 C20 1.384(7) . ?
C23 C24 1.493(7) . ?
C23 C22 1.392(7) . ?
C10 C9 1.402(5) . ?
C10 C16 1.393(7) . ?
C9 N1 1.3900 . ?
C9 N3 1.3900 . ?
N1 C8 1.3900 . ?
C8 N2 1.3900 . ?
C8 C7 1.397(5) . ?
N2 C17 1.3900 . ?
C17 N3 1.3900 . ?
C17 C18 1.403(5) . ?
C18 C19 1.398(7) . ?
C18 C21 1.394(7) . ?
C7 C6 1.397(7) . ?
C7 C4 1.397(7) . ?
C16 H16 0.9500 . ?
C16 C15 1.375(7) . ?
C15 H15A 0.9500 . ?
C15 C13 1.387(7) . ?
C20 H20 0.9500 . ?
C20 C19 1.386(7) . ?
C14 C13 1.493(7) . ?
C12 H12 0.9500 . ?
C12 C13 1.396(7) . ?
C22 H22 0.9500 . ?
C22 C21 1.376(7) . ?
C2 C3 1.389(7) . ?
C2 C5 1.392(7) . ?
C2 C1 1.487(7) . ?
C6 H6A 0.9500 . ?
C6 C5 1.381(7) . ?
C4 H4 0.9500 . ?
C4 C3 1.386(7) . ?
C3 H3A 0.9500 . ?
C19 H19 0.9500 . ?
C21 H21 0.9500 . ?
C5 H5 0.9500 . ?
O30 C97 1.239(6) . ?
O28 C110 1.245(6) . ?
O29 H29 0.8399 . ?
O29 C97 1.305(6) . ?
O27 H27 0.9851 . ?
O27 C110 1.293(6) . ?
O26 C120 1.261(6) . ?
O25 H25 0.9957 . ?
O25 C120 1.271(6) . ?
C98 C101 1.386(7) . ?
C98 C99 1.385(7) . ?
C98 C97 1.487(7) . ?
C103 C100 1.384(7) . ?
C103 C102 1.407(7) . ?
C103 C104 1.398(5) . ?
C106 C105 1.407(5) . ?
C106 C112 1.397(7) . ?
C106 C107 1.392(7) . ?
C109 C110 1.495(7) . ?
C109 C111 1.390(7) . ?
C109 C108 1.393(7) . ?
C100 H100 0.9500 . ?
C100 C99 1.383(7) . ?
C114 C117 1.398(7) . ?
C114 C115 1.405(7) . ?
C114 C113 1.393(5) . ?
C102 H102 0.9500 . ?
C102 C101 1.390(7) . ?
C101 H101 0.9500 . ?
C117 H117 0.9500 . ?
C117 C118 1.378(7) . ?
C111 H111 0.9500 . ?
C111 C112 1.385(7) . ?
C116 H116 0.9500 . ?
C116 C115 1.385(7) . ?
C116 C119 1.395(7) . ?
C99 H99 0.9500 . ?
C115 H115 0.9500 . ?
C104 N16 1.3900 . ?
C104 N15 1.3900 . ?
N16 C113 1.3900 . ?
C113 N14 1.3900 . ?
N14 C105 1.3900 . ?
C105 N15 1.3900 . ?
C112 H112 0.9500 . ?
C119 C118 1.403(7) . ?
C119 C120 1.486(7) . ?
C107 H107 0.9500 . ?
C107 C108 1.377(7) . ?
C108 H108 0.9500 . ?
C118 H118 0.9500 . ?
O7 H7 0.8397 . ?
O7 C25 1.304(6) . ?
O8 C25 1.235(6) . ?
O9 C40 1.242(6) . ?
O0AA H0AA 0.9706 . ?
O0AA C40 1.302(6) . ?
O12 C48 1.250(6) . ?
O11 H11A 0.9980 . ?
O11 C48 1.268(6) . ?
C28 H28 0.9500 . ?
C28 C31 1.403(7) . ?
C28 C27 1.385(7) . ?
C42 C41 1.391(5) . ?
C42 C43 1.400(7) . ?
C42 C45 1.399(7) . ?
C31 C32 1.407(5) . ?
C31 C30 1.388(7) . ?
C32 N5 1.3900 . ?
C32 N4 1.3900 . ?
N5 C41 1.3900 . ?
C41 N6 1.3900 . ?
N6 C33 1.3900 . ?
C33 N4 1.3900 . ?
C33 C34 1.403(5) . ?
C34 C37 1.400(7) . ?
C34 C35 1.398(7) . ?
C37 H37 0.9500 . ?
C37 C38 1.379(7) . ?
C26 C25 1.493(7) . ?
C26 C29 1.400(7) . ?
C26 C27 1.383(7) . ?
C38 H38 0.9500 . ?
C38 C39 1.391(7) . ?
C30 H30 0.9500 . ?
C30 C29 1.390(7) . ?
C35 H35 0.9500 . ?
C35 C36 1.387(7) . ?
C43 H43 0.9500 . ?
C43 C44 1.380(7) . ?
C29 H29A 0.9500 . ?
C36 H36 0.9500 . ?
C36 C39 1.379(7) . ?
C45 H45 0.9500 . ?
C45 C46 1.387(7) . ?
C48 C47 1.483(7) . ?
C39 C40 1.490(7) . ?
C47 C46 1.389(7) . ?
C47 C44 1.397(7) . ?
C27 H27A 0.9500 . ?
C46 H46 0.9500 . ?
C44 H44 0.9500 . ?
O65 H65 0.9764 . ?
O65 C264 1.302(6) . ?
O63 H63 0.9748 . ?
O63 C249 1.297(6) . ?
O66 C264 1.241(6) . ?
O61 H61A 0.9688 . ?
O61 C241 1.267(6) . ?
O62 C241 1.268(6) . ?
O64 C249 1.232(6) . ?
C257 N34 1.3900 . ?
C257 N33 1.3900 . ?
C257 C258 1.392(5) . ?
N34 C256 1.3900 . ?
C256 N32 1.3900 . ?
C256 C255 1.393(5) . ?
N32 C248 1.3900 . ?
C248 N33 1.3900 . ?
C248 C247 1.399(5) . ?
C258 C259 1.404(7) . ?
C258 C261 1.401(7) . ?
C255 C252 1.395(7) . ?
C255 C254 1.396(7) . ?
C244 H244 0.9500 . ?
C244 C247 1.403(7) . ?
C244 C243 1.376(7) . ?
C242 C241 1.482(7) . ?
C242 C243 1.395(7) . ?
C242 C245 1.392(7) . ?
C250 C253 1.391(7) . ?
C250 C249 1.490(7) . ?
C250 C251 1.383(7) . ?
C263 C260 1.393(7) . ?
C263 C264 1.483(7) . ?
C263 C262 1.397(7) . ?
C259 H259 0.9500 . ?
C259 C260 1.374(7) . ?
C253 H253 0.9500 . ?
C253 C254 1.375(7) . ?
C252 H252 0.9500 . ?
C252 C251 1.400(7) . ?
C260 H260 0.9500 . ?
C261 H261 0.9500 . ?
C261 C262 1.384(7) . ?
C247 C246 1.399(7) . ?
C254 H254 0.9500 . ?
C246 H246 0.9500 . ?
C246 C245 1.392(7) . ?
C243 H243 0.9500 . ?
C245 H245 0.9500 . ?
C251 H251 0.9500 . ?
C262 H262 0.9500 . ?
O56 C216 1.217(6) . ?
O55 H55 0.8400 . ?
O55 C216 1.314(6) . ?
O60 C201 1.223(6) . ?
O57 H57 0.9090 . ?
O57 C193 1.283(6) . ?
O59 H59A 0.8402 . ?
O59 C201 1.306(6) . ?
O58 C193 1.258(6) . ?
C202 C205 1.387(7) . ?
C202 C203 1.397(7) . ?
C202 C201 1.492(7) . ?
C209 N27 1.3900 . ?
C209 N28 1.3900 . ?
C209 C210 1.391(5) . ?
N27 C200 1.3900 . ?
C200 N26 1.3900 . ?
C200 C199 1.392(5) . ?
N26 C208 1.3900 . ?
C208 N28 1.3900 . ?
C208 C207 1.402(5) . ?
C205 H205 0.9500 . ?
C205 C206 1.378(7) . ?
C199 C196 1.398(7) . ?
C199 C198 1.410(7) . ?
C203 H203 0.9500 . ?
C203 C204 1.392(7) . ?
C204 H204 0.9500 . ?
C204 C207 1.394(7) . ?
C211 H211 0.9500 . ?
C211 C212 1.367(7) . ?
C211 C210 1.406(7) . ?
C212 H212 0.9500 . ?
C212 C215 1.395(7) . ?
C213 H213 0.9500 . ?
C213 C210 1.397(7) . ?
C213 C214 1.382(7) . ?
C207 C206 1.392(7) . ?
C206 H206 0.9500 . ?
C194 C193 1.466(7) . ?
C194 C195 1.386(7) . ?
C194 C197 1.409(7) . ?
C215 C216 1.492(7) . ?
C215 C214 1.395(7) . ?
C196 H196 0.9500 . ?
C196 C195 1.386(7) . ?
C214 H214 0.9500 . ?
C198 H198 0.9500 . ?
C198 C197 1.373(7) . ?
C195 H195 0.9500 . ?
C197 H197 0.9500 . ?
O20 C87 1.223(6) . ?
O19 H19A 0.8403 . ?
O19 C87 1.313(6) . ?
O10 H10 0.8402 . ?
O10 C95 1.319(6) . ?
O21 H21A 0.9792 . ?
O21 C73 1.284(6) . ?
O24 C95 1.218(6) . ?
O22 C73 1.259(6) . ?
C81 N13 1.3900 . ?
C81 N12 1.3900 . ?
C81 C96 1.404(5) . ?
N13 C80 1.3900 . ?
C80 N11 1.3900 . ?
C80 C79 1.392(5) . ?
N11 C88 1.3900 . ?
C88 N12 1.3900 . ?
C88 C89 1.393(5) . ?
C96 C84 1.390(7) . ?
C96 C82 1.391(7) . ?
C92 H92 0.9500 . ?
C92 C89 1.391(7) . ?
C92 C93 1.393(7) . ?
C84 H84 0.9500 . ?
C84 C85 1.379(7) . ?
C82 H82 0.9500 . ?
C82 C83 1.383(7) . ?
C76 H76 0.9500 . ?
C76 C79 1.407(7) . ?
C76 C75 1.383(7) . ?
C79 C78 1.397(7) . ?
C83 H83 0.9500 . ?
C83 C86 1.387(7) . ?
C74 C75 1.398(7) . ?
C74 C73 1.476(7) . ?
C74 C77 1.396(7) . ?
C91 H91 0.9500 . ?
C91 C94 1.394(7) . ?
C91 C90 1.377(7) . ?
C85 H85 0.9500 . ?
C85 C86 1.396(7) . ?
C89 C90 1.398(7) . ?
C86 C87 1.490(7) . ?
C94 C93 1.383(7) . ?
C94 C95 1.493(7) . ?
C93 H93 0.9500 . ?
C90 H90 0.9500 . ?
C75 H75 0.9500 . ?
C78 H78 0.9500 . ?
C78 C77 1.381(7) . ?
C77 H77 0.9500 . ?
O44 C169 1.230(6) . ?
O46 C192 1.277(6) . ?
O45 H45A 0.9865 . ?
O45 C192 1.276(6) . ?
O48 C184 1.221(6) . ?
O47 H47 0.8402 . ?
O47 C184 1.312(6) . ?
O43 H43A 0.8407 . ?
O43 C169 1.314(6) . ?
C178 C177 1.392(5) . ?
C178 C181 1.399(7) . ?
C178 C179 1.388(7) . ?
C177 N19 1.3900 . ?
C177 N18 1.3900 . ?
N19 C185 1.3900 . ?
C185 N17 1.3900 . ?
C185 C186 1.398(5) . ?
N17 C176 1.3900 . ?
C176 N18 1.3900 . ?
C176 C175 1.387(5) . ?
C175 C172 1.398(7) . ?
C175 C174 1.403(7) . ?
C183 C180 1.385(7) . ?
C183 C182 1.396(7) . ?
C183 C184 1.484(7) . ?
C191 C192 1.493(7) . ?
C191 C190 1.381(7) . ?
C191 C188 1.383(7) . ?
C170 C171 1.386(7) . ?
C170 C173 1.399(7) . ?
C170 C169 1.479(7) . ?
C171 H171 0.9500 . ?
C171 C172 1.381(7) . ?
C186 C189 1.404(7) . ?
C186 C187 1.394(7) . ?
C189 H189 0.9500 . ?
C189 C190 1.385(7) . ?
C181 H181 0.9500 . ?
C181 C182 1.382(7) . ?
C172 H172 0.9500 . ?
C187 H187 0.9500 . ?
C187 C188 1.377(7) . ?
C173 H173 0.9500 . ?
C173 C174 1.381(7) . ?
C174 H174 0.9500 . ?
C180 H180 0.9500 . ?
C180 C179 1.384(7) . ?
C190 H190 0.9500 . ?
C179 H179 0.9500 . ?
C182 H182 0.9500 . ?
C188 H188 0.9500 . ?
O52 C240 1.279(6) . ?
O50 C225 1.227(6) . ?
O54 C217 1.224(6) . ?
O51 H51A 1.0018 . ?
O51 C240 1.271(6) . ?
O53 H53A 0.8401 . ?
O53 C217 1.314(6) . ?
O49 H49 0.8399 . ?
O49 C225 1.317(6) . ?
N30 C233 1.3900 . ?
N30 C232 1.3900 . ?
C233 N31 1.3900 . ?
C233 C234 1.397(5) . ?
N31 C224 1.3900 . ?
C224 N29 1.3900 . ?
C224 C223 1.390(5) . ?
N29 C232 1.3900 . ?
C232 C231 1.399(5) . ?
C231 C228 1.388(7) . ?
C231 C230 1.398(7) . ?
C223 C220 1.396(7) . ?
C223 C222 1.393(7) . ?
C234 C237 1.400(7) . ?
C234 C235 1.388(7) . ?
C226 C229 1.390(7) . ?
C226 C225 1.478(7) . ?
C226 C227 1.398(7) . ?
C220 H220 0.9500 . ?
C220 C219 1.380(7) . ?
C229 H229 0.9500 . ?
C229 C230 1.383(7) . ?
C240 C239 1.500(7) . ?
C238 H238 0.9500 . ?
C238 C237 1.389(7) . ?
C238 C239 1.377(7) . ?
C237 H237 0.9500 . ?
C236 H236 0.9500 . ?
C236 C239 1.382(7) . ?
C236 C235 1.392(7) . ?
C221 H221 0.9500 . ?
C221 C218 1.392(7) . ?
C221 C222 1.384(7) . ?
C218 C217 1.494(7) . ?
C218 C219 1.387(7) . ?
C228 H228 0.9500 . ?
C228 C227 1.369(7) . ?
C230 H230 0.9500 . ?
C222 H222 0.9500 . ?
C235 H235 0.9500 . ?
C227 H227 0.9500 . ?
C219 H219 0.9500 . ?
O31 H31 0.9779 . ?
O31 C144 1.269(6) . ?
O35 H35A 0.8400 . ?
O35 C121 1.255(6) . ?
O32 C144 1.263(6) . ?
O36 C121 1.283(6) . ?
O33 H33 1.0011 . ?
O33 C136 1.298(6) . ?
O34 C136 1.242(6) . ?
C129 N24 1.3900 . ?
C129 N25 1.3900 . ?
C129 C130 1.397(5) . ?
N24 C128 1.3900 . ?
C128 N23 1.3900 . ?
C128 C127 1.390(5) . ?
N23 C137 1.3900 . ?
C137 N25 1.3900 . ?
C137 C138 1.403(5) . ?
C130 C133 1.389(7) . ?
C130 C131 1.399(7) . ?
C122 C123 1.382(7) . ?
C122 C125 1.394(7) . ?
C122 C121 1.484(7) . ?
C138 C141 1.397(7) . ?
C138 C139 1.399(7) . ?
C143 C142 1.386(7) . ?
C143 C140 1.391(7) . ?
C143 C144 1.486(7) . ?
C135 C134 1.387(7) . ?
C135 C132 1.391(7) . ?
C135 C136 1.490(7) . ?
C124 H124 0.9500 . ?
C124 C123 1.383(7) . ?
C124 C127 1.400(7) . ?
C123 H123 0.9500 . ?
C125 H125 0.9500 . ?
C125 C126 1.379(7) . ?
C134 H134 0.9500 . ?
C134 C133 1.386(7) . ?
C142 H142 0.9500 . ?
C142 C141 1.386(7) . ?
C133 H133 0.9500 . ?
C132 H132 0.9500 . ?
C132 C131 1.386(7) . ?
C141 H141 0.9500 . ?
C127 C126 1.401(7) . ?
C131 H131 0.9500 . ?
C139 H139 0.9500 . ?
C139 C140 1.381(7) . ?
C140 H140 0.9500 . ?
C126 H126 0.9500 . ?
O68 C265 1.237(6) . ?
O72 H72 0.9302 . ?
O72 C280 1.299(6) . ?
O73 C280 1.241(6) . ?
O67 H67A 0.9942 . ?
O67 C265 1.299(6) . ?
O70 C288 1.258(6) . ?
O69 H69A 0.9808 . ?
O69 C288 1.285(6) . ?
C272 N35 1.3900 . ?
C272 N37 1.3900 . ?
C272 C271 1.398(5) . ?
N35 C281 1.3900 . ?
C281 N36 1.3900 . ?
C281 C282 1.397(5) . ?
N36 C273 1.3900 . ?
C273 N37 1.3900 . ?
C273 C274 1.399(5) . ?
C279 C278 1.394(7) . ?
C279 C276 1.392(7) . ?
C279 C280 1.486(7) . ?
C277 H277 0.9500 . ?
C277 C274 1.390(7) . ?
C277 C278 1.384(7) . ?
C268 H268 0.9500 . ?
C268 C267 1.385(7) . ?
C268 C271 1.389(7) . ?
C283 H283 0.9500 . ?
C283 C282 1.401(7) . ?
C283 C284 1.379(7) . ?
C282 C285 1.393(7) . ?
C269 H269 0.9500 . ?
C269 C270 1.377(7) . ?
C269 C266 1.388(7) . ?
C275 H275 0.9500 . ?
C275 C274 1.389(7) . ?
C275 C276 1.376(7) . ?
C267 H267 0.9500 . ?
C267 C266 1.397(7) . ?
C271 C270 1.392(7) . ?
C270 H270 0.9500 . ?
C266 C265 1.500(7) . ?
C287 C288 1.500(7) . ?
C287 C286 1.389(7) . ?
C287 C284 1.382(7) . ?
C285 H285 0.9500 . ?
C285 C286 1.385(7) . ?
C278 H278 0.9500 . ?
C276 H276 0.9500 . ?
C286 H286 0.9500 . ?
C284 H284 0.9500 . ?
O76 H76A 0.9997 . ?
O76 C289 1.290(6) . ?
O79 C312 1.236(6) . ?
O77 C289 1.245(6) . ?
O78 H78A 0.9708 . ?
O78 C312 1.291(6) . ?
O75 C297 1.258(6) . ?
O74 H74 0.9670 . ?
O74 C297 1.268(6) . ?
N38 C304 1.3900 . ?
N38 C305 1.3900 . ?
C304 N39 1.3900 . ?
C304 C303 1.399(5) . ?
N39 C296 1.3900 . ?
C296 N40 1.3900 . ?
C296 C295 1.396(5) . ?
N40 C305 1.3900 . ?
C305 C306 1.396(5) . ?
C306 C309 1.389(7) . ?
C306 C307 1.394(7) . ?
C295 C292 1.391(7) . ?
C295 C294 1.391(7) . ?
C303 C300 1.403(7) . ?
C303 C302 1.395(7) . ?
C290 C293 1.393(7) . ?
C290 C289 1.484(7) . ?
C290 C291 1.391(7) . ?
C311 C308 1.390(7) . ?
C311 C312 1.509(7) . ?
C311 C310 1.381(7) . ?
C293 H293 0.9500 . ?
C293 C294 1.374(7) . ?
C309 H309 0.9500 . ?
C309 C310 1.384(7) . ?
C300 H300 0.9500 . ?
C300 C299 1.374(7) . ?
C308 H308 0.9500 . ?
C308 C307 1.377(7) . ?
C292 H292 0.9500 . ?
C292 C291 1.380(7) . ?
C298 C297 1.490(7) . ?
C298 C301 1.394(7) . ?
C298 C299 1.388(7) . ?
C307 H307 0.9500 . ?
C301 H301 0.9500 . ?
C301 C302 1.379(7) . ?
C310 H310 0.9500 . ?
C294 H294 0.9500 . ?
C299 H299 0.9500 . ?
C291 H291 0.9500 . ?
C302 H302 0.9500 . ?
O37 H37A 0.9910 . ?
O37 C145 1.294(6) . ?
O41 H41 0.9745 . ?
O41 C160 1.249(6) . ?
O38 C145 1.250(6) . ?
O40 C168 1.261(6) . ?
O39 H39 0.9972 . ?
O39 C168 1.279(6) . ?
O42 C160 1.287(6) . ?
N21 C153 1.3900 . ?
N21 C152 1.3900 . ?
C153 N22 1.3900 . ?
C153 C154 1.395(5) . ?
N22 C161 1.3900 . ?
C161 N20 1.3900 . ?
C161 C162 1.396(5) . ?
N20 C152 1.3900 . ?
C152 C151 1.392(5) . ?
C162 C163 1.390(7) . ?
C162 C165 1.407(7) . ?
C154 C157 1.393(7) . ?
C154 C155 1.395(7) . ?
C149 H149 0.9500 . ?
C149 C146 1.393(7) . ?
C149 C150 1.382(7) . ?
C147 H147 0.9500 . ?
C147 C146 1.386(7) . ?
C147 C148 1.380(7) . ?
C167 C166 1.386(7) . ?
C167 C168 1.493(7) . ?
C167 C164 1.379(7) . ?
C159 C158 1.390(7) . ?
C159 C160 1.500(7) . ?
C159 C156 1.392(7) . ?
C163 H163 0.9500 . ?
C163 C164 1.375(7) . ?
C157 H157 0.9500 . ?
C157 C158 1.389(7) . ?
C158 H158 0.9500 . ?
C151 C150 1.395(7) . ?
C151 C148 1.393(7) . ?
C146 C145 1.490(7) . ?
C150 H150 0.9500 . ?
C166 H166 0.9500 . ?
C166 C165 1.379(7) . ?
C165 H165 0.9500 . ?
C148 H148 0.9500 . ?
C164 H164 0.9500 . ?
C156 H156 0.9500 . ?
C156 C155 1.386(7) . ?
C155 H155 0.9500 . ?

loop_
_geom_torsion_atom_site_label_1
_geom_torsion_atom_site_label_2
_geom_torsion_atom_site_label_3
_geom_torsion_atom_site_label_4
_geom_torsion
_geom_torsion_site_symmetry_1
_geom_torsion_site_symmetry_2
_geom_torsion_site_symmetry_3
_geom_torsion_site_symmetry_4
_geom_torsion_publ_flag
C61 C58 C59 C60 -0.6(7) . . . . ?
C61 C58 C57 N7 3.1(5) . . . . ?
C61 C58 C57 N8 -177.6(3) . . . . ?
C50 C53 C54 C55 0.3(7) . . . . ?
C58 C61 C62 C63 0.0(7) . . . . ?
C58 C59 C60 C63 -0.3(7) . . . . ?
C58 C57 N8 C56 -179.3(3) . . . . ?
C55 C52 C51 C50 0.3(7) . . . . ?
C55 C56 N9 C65 178.6(3) . . . . ?
C55 C56 N8 C57 -178.6(3) . . . . ?
C52 C55 C56 N9 -2.5(5) . . . . ?
C52 C55 C56 N8 176.1(3) . . . . ?
C52 C55 C54 C53 -0.3(7) . . . . ?
C66 C67 C68 C71 -0.1(7) . . . . ?
C66 C65 N7 C57 176.8(3) . . . . ?
C59 C58 C57 N7 -177.2(3) . . . . ?
C59 C58 C57 N8 2.2(5) . . . . ?
C60 C63 C64 O15 179.2(4) . . . . ?
C60 C63 C64 O16 -0.1(7) . . . . ?
C60 C63 C62 C61 -0.9(7) . . . . ?
C51 C50 C53 C54 0.0(7) . . . . ?
C51 C50 C49 O13 0.4(6) . . . . ?
C51 C50 C49 O14 -178.0(4) . . . . ?
C53 C50 C51 C52 -0.3(7) . . . . ?
C53 C50 C49 O13 179.2(4) . . . . ?
C53 C50 C49 O14 0.8(7) . . . . ?
C49 C50 C51 C52 178.5(4) . . . . ?
C49 C50 C53 C54 -178.8(4) . . . . ?
C64 C63 C60 C59 179.2(4) . . . . ?
C64 C63 C62 C61 -179.0(4) . . . . ?
C70 C71 C68 C67 0.7(7) . . . . ?
C70 C71 C72 O17 -6.2(7) . . . . ?
C70 C71 C72 O18 173.6(4) . . . . ?
C67 C66 C65 N9 -5.2(5) . . . . ?
C67 C66 C65 N7 178.0(3) . . . . ?
C67 C66 C69 C70 1.4(7) . . . . ?
C56 C55 C52 C51 179.2(4) . . . . ?
C56 C55 C54 C53 -179.5(4) . . . . ?
C56 N9 C65 C66 -176.8(3) . . . . ?
C56 N9 C65 N7 0.0 . . . . ?
N9 C56 N8 C57 0.0 . . . . ?
N9 C65 N7 C57 0.0 . . . . ?
C65 C66 C67 C68 177.0(4) . . . . ?
C65 C66 C69 C70 -176.6(4) . . . . ?
C65 N7 C57 C58 179.3(3) . . . . ?
C65 N7 C57 N8 0.0 . . . . ?
N7 C57 N8 C56 0.0 . . . . ?
C57 C58 C59 C60 179.7(4) . . . . ?
N8 C56 N9 C65 0.0 . . . . ?
C62 C61 C58 C59 0.7(7) . . . . ?
C62 C61 C58 C57 -179.5(4) . . . . ?
C62 C63 C60 C59 1.0(7) . . . . ?
C62 C63 C64 O15 -2.6(7) . . . . ?
C62 C63 C64 O16 178.0(4) . . . . ?
C54 C55 C52 C51 0.0(7) . . . . ?
C54 C55 C56 N9 176.7(3) . . . . ?
C54 C55 C56 N8 -4.7(5) . . . . ?
C71 C70 C69 C66 -0.8(7) . . . . ?
C68 C71 C72 O17 172.6(5) . . . . ?
C68 C71 C72 O18 -7.6(7) . . . . ?
C72 C71 C68 C67 -178.2(4) . . . . ?
C69 C66 C67 C68 -0.9(7) . . . . ?
C69 C66 C65 N9 172.7(3) . . . . ?
C69 C66 C65 N7 -4.1(5) . . . . ?
C69 C70 C71 C68 -0.2(7) . . . . ?
C69 C70 C71 C72 178.6(4) . . . . ?
O3 C14 C13 C15 -178.9(4) . . . . ?
O3 C14 C13 C12 2.5(6) . . . . ?
O4 C14 C13 C15 2.1(7) . . . . ?
O4 C14 C13 C12 -176.5(4) . . . . ?
C11 C10 C9 N1 -2.9(5) . . . . ?
C11 C10 C9 N3 175.6(3) . . . . ?
C11 C10 C16 C15 -0.4(7) . . . . ?
C11 C12 C13 C15 -0.1(7) . . . . ?
C11 C12 C13 C14 178.5(4) . . . . ?
C23 C20 C19 C18 -0.2(7) . . . . ?
C23 C22 C21 C18 0.7(7) . . . . ?
C10 C11 C12 C13 -0.2(7) . . . . ?
C10 C9 N1 C8 178.5(3) . . . . ?
C10 C9 N3 C17 -178.5(3) . . . . ?
C10 C16 C15 C13 0.1(7) . . . . ?
C9 C10 C16 C15 179.5(4) . . . . ?
C9 N1 C8 N2 0.0 . . . . ?
C9 N1 C8 C7 -176.7(3) . . . . ?
N1 C9 N3 C17 0.0 . . . . ?
N1 C8 N2 C17 0.0 . . . . ?
N1 C8 C7 C6 -7.2(5) . . . . ?
N1 C8 C7 C4 170.8(3) . . . . ?
C8 N2 C17 N3 0.0 . . . . ?
C8 N2 C17 C18 180.0(3) . . . . ?
C8 C7 C6 C5 177.6(4) . . . . ?
C8 C7 C4 C3 -176.3(4) . . . . ?
N2 C8 C7 C6 176.1(3) . . . . ?
N2 C8 C7 C4 -6.0(5) . . . . ?
N2 C17 N3 C9 0.0 . . . . ?
N2 C17 C18 C19 -177.4(3) . . . . ?
N2 C17 C18 C21 2.1(5) . . . . ?
C17 C18 C19 C20 179.5(4) . . . . ?
C17 C18 C21 C22 -179.8(4) . . . . ?
N3 C9 N1 C8 0.0 . . . . ?
N3 C17 C18 C19 2.5(5) . . . . ?
N3 C17 C18 C21 -177.9(3) . . . . ?
C18 C17 N3 C9 -180.0(3) . . . . ?
C7 C8 N2 C17 176.8(3) . . . . ?
C7 C6 C5 C2 -1.0(7) . . . . ?
C7 C4 C3 C2 -1.7(7) . . . . ?
C16 C10 C9 N1 177.2(3) . . . . ?
C16 C10 C9 N3 -4.3(5) . . . . ?
C16 C15 C13 C14 -178.5(4) . . . . ?
C16 C15 C13 C12 0.2(7) . . . . ?
C20 C23 C24 O5 -1.5(7) . . . . ?
C20 C23 C24 O6 178.6(4) . . . . ?
C20 C23 C22 C21 -0.9(7) . . . . ?
C24 C23 C20 C19 178.7(4) . . . . ?
C24 C23 C22 C21 -178.9(4) . . . . ?
C12 C11 C10 C9 -179.4(4) . . . . ?
C12 C11 C10 C16 0.5(7) . . . . ?
C22 C23 C20 C19 0.6(7) . . . . ?
C22 C23 C24 O5 176.5(4) . . . . ?
C22 C23 C24 O6 -3.4(6) . . . . ?
C6 C7 C4 C3 1.8(7) . . . . ?
C4 C7 C6 C5 -0.4(7) . . . . ?
C3 C2 C5 C6 1.1(7) . . . . ?
C3 C2 C1 O1 -5.3(7) . . . . ?
C3 C2 C1 O2 174.7(5) . . . . ?
C19 C18 C21 C22 -0.2(7) . . . . ?
C21 C18 C19 C20 0.0(7) . . . . ?
C5 C2 C3 C4 0.2(7) . . . . ?
C5 C2 C1 O1 174.0(5) . . . . ?
C5 C2 C1 O2 -6.0(7) . . . . ?
C1 C2 C3 C4 179.6(4) . . . . ?
C1 C2 C5 C6 -178.2(4) . . . . ?
C103 C100 C99 C98 1.1(7) . . . . ?
C103 C102 C101 C98 -0.3(7) . . . . ?
C103 C104 N16 C113 178.0(3) . . . . ?
C103 C104 N15 C105 -178.0(3) . . . . ?
C106 C105 N15 C104 179.7(3) . . . . ?
C106 C107 C108 C109 0.3(7) . . . . ?
C109 C111 C112 C106 -0.1(7) . . . . ?
C100 C103 C102 C101 1.5(7) . . . . ?
C100 C103 C104 N16 177.8(3) . . . . ?
C100 C103 C104 N15 -4.2(5) . . . . ?
C114 C117 C118 C119 1.0(7) . . . . ?
C114 C113 N14 C105 175.4(3) . . . . ?
C102 C103 C100 C99 -1.9(7) . . . . ?
C102 C103 C104 N16 -1.9(5) . . . . ?
C102 C103 C104 N15 176.1(3) . . . . ?
C101 C98 C99 C100 0.2(7) . . . . ?
C101 C98 C97 O30 179.9(4) . . . . ?
C101 C98 C97 O29 -0.4(7) . . . . ?
C117 C114 C115 C116 1.3(7) . . . . ?
C117 C114 C113 N16 -6.7(5) . . . . ?
C117 C114 C113 N14 178.0(3) . . . . ?
C110 C109 C111 C112 -178.0(4) . . . . ?
C110 C109 C108 C107 178.0(4) . . . . ?
C111 C109 C110 O28 -179.6(4) . . . . ?
C111 C109 C110 O27 0.7(6) . . . . ?
C111 C109 C108 C107 -0.4(7) . . . . ?
C116 C119 C118 C117 -1.0(7) . . . . ?
C116 C119 C120 O26 -2.8(7) . . . . ?
C116 C119 C120 O25 176.7(4) . . . . ?
C99 C98 C101 C102 -0.6(7) . . . . ?
C99 C98 C97 O30 -1.9(7) . . . . ?
C99 C98 C97 O29 177.8(4) . . . . ?
C115 C114 C117 C118 -1.2(7) . . . . ?
C115 C114 C113 N16 171.2(3) . . . . ?
C115 C114 C113 N14 -4.1(5) . . . . ?
C115 C116 C119 C118 1.2(7) . . . . ?
C115 C116 C119 C120 178.5(4) . . . . ?
C104 C103 C100 C99 178.4(4) . . . . ?
C104 C103 C102 C101 -178.8(4) . . . . ?
C104 N16 C113 C114 -175.3(3) . . . . ?
C104 N16 C113 N14 0.0 . . . . ?
N16 C104 N15 C105 0.0 . . . . ?
N16 C113 N14 C105 0.0 . . . . ?
C113 C114 C117 C118 176.8(4) . . . . ?
C113 C114 C115 C116 -176.6(4) . . . . ?
C113 N14 C105 C106 -179.7(3) . . . . ?
C113 N14 C105 N15 0.0 . . . . ?
N14 C105 N15 C104 0.0 . . . . ?
C105 C106 C112 C111 179.2(4) . . . . ?
C105 C106 C107 C108 -179.2(4) . . . . ?
N15 C104 N16 C113 0.0 . . . . ?
C112 C106 C105 N14 0.9(5) . . . . ?
C112 C106 C105 N15 -178.7(3) . . . . ?
C112 C106 C107 C108 -0.1(7) . . . . ?
C119 C116 C115 C114 -1.4(7) . . . . ?
C107 C106 C105 N14 -180.0(3) . . . . ?
C107 C106 C105 N15 0.4(5) . . . . ?
C107 C106 C112 C111 0.1(7) . . . . ?
C108 C109 C110 O28 2.0(7) . . . . ?
C108 C109 C110 O27 -177.7(4) . . . . ?
C108 C109 C111 C112 0.3(7) . . . . ?
C97 C98 C101 C102 177.6(4) . . . . ?
C97 C98 C99 C100 -178.0(4) . . . . ?
C118 C119 C120 O26 174.4(5) . . . . ?
C118 C119 C120 O25 -6.1(7) . . . . ?
C120 C119 C118 C117 -178.3(4) . . . . ?
O12 C48 C47 C46 -4.1(7) . . . . ?
O12 C48 C47 C44 174.7(5) . . . . ?
O11 C48 C47 C46 176.5(4) . . . . ?
O11 C48 C47 C44 -4.8(7) . . . . ?
C28 C31 C32 N5 -2.3(5) . . . . ?
C28 C31 C32 N4 176.5(3) . . . . ?
C28 C31 C30 C29 0.0(7) . . . . ?
C42 C41 N6 C33 175.5(3) . . . . ?
C42 C43 C44 C47 -1.1(7) . . . . ?
C42 C45 C46 C47 -1.4(7) . . . . ?
C31 C28 C27 C26 -0.1(7) . . . . ?
C31 C32 N5 C41 178.8(3) . . . . ?
C31 C32 N4 C33 -178.8(3) . . . . ?
C31 C30 C29 C26 0.1(7) . . . . ?
C32 C31 C30 C29 178.7(4) . . . . ?
C32 N5 C41 C42 -175.5(3) . . . . ?
C32 N5 C41 N6 0.0 . . . . ?
N5 C32 N4 C33 0.0 . . . . ?
N5 C41 N6 C33 0.0 . . . . ?
C41 C42 C43 C44 178.4(4) . . . . ?
C41 C42 C45 C46 -177.2(4) . . . . ?
C41 N6 C33 N4 0.0 . . . . ?
C41 N6 C33 C34 -179.1(3) . . . . ?
N6 C33 N4 C32 0.0 . . . . ?
N6 C33 C34 C37 -0.3(5) . . . . ?
N6 C33 C34 C35 -180.0(3) . . . . ?
C33 C34 C37 C38 180.0(4) . . . . ?
C33 C34 C35 C36 -179.9(4) . . . . ?
N4 C32 N5 C41 0.0 . . . . ?
N4 C33 C34 C37 -179.4(3) . . . . ?
N4 C33 C34 C35 0.9(5) . . . . ?
C34 C33 N4 C32 179.1(3) . . . . ?
C34 C37 C38 C39 -0.4(7) . . . . ?
C34 C35 C36 C39 0.2(7) . . . . ?
C37 C34 C35 C36 0.4(7) . . . . ?
C37 C38 C39 C36 1.0(7) . . . . ?
C37 C38 C39 C40 -178.3(4) . . . . ?
C38 C39 C40 O9 -179.8(4) . . . . ?
C38 C39 C40 O0AA 1.1(7) . . . . ?
C30 C31 C32 N5 178.9(3) . . . . ?
C30 C31 C32 N4 -2.3(5) . . . . ?
C25 C26 C29 C30 -177.5(4) . . . . ?
C25 C26 C27 C28 177.4(4) . . . . ?
C35 C34 C37 C38 -0.4(7) . . . . ?
C35 C36 C39 C38 -1.0(7) . . . . ?
C35 C36 C39 C40 178.4(4) . . . . ?
C43 C42 C41 N5 -5.9(5) . . . . ?
C43 C42 C41 N6 178.5(3) . . . . ?
C43 C42 C45 C46 0.5(7) . . . . ?
C29 C26 C25 O7 177.2(4) . . . . ?
C29 C26 C25 O8 -2.2(7) . . . . ?
C29 C26 C27 C28 0.1(7) . . . . ?
C36 C39 C40 O9 0.8(7) . . . . ?
C36 C39 C40 O0AA -178.2(4) . . . . ?
C45 C42 C41 N5 171.7(3) . . . . ?
C45 C42 C41 N6 -3.8(5) . . . . ?
C45 C42 C43 C44 0.7(7) . . . . ?
C48 C47 C46 C45 179.8(4) . . . . ?
C48 C47 C44 C43 -178.6(4) . . . . ?
C27 C28 C31 C32 -178.8(4) . . . . ?
C27 C28 C31 C30 0.0(7) . . . . ?
C27 C26 C25 O7 -0.1(7) . . . . ?
C27 C26 C25 O8 -179.5(4) . . . . ?
C27 C26 C29 C30 -0.1(7) . . . . ?
C46 C47 C44 C43 0.2(7) . . . . ?
C44 C47 C46 C45 1.0(7) . . . . ?
C257 N34 C256 N32 0.0 . . . . ?
C257 N34 C256 C255 -175.5(3) . . . . ?
C257 C258 C259 C260 -176.7(4) . . . . ?
C257 C258 C261 C262 176.1(4) . . . . ?
N34 C257 N33 C248 0.0 . . . . ?
N34 C257 C258 C259 9.2(5) . . . . ?
N34 C257 C258 C261 -167.9(3) . . . . ?
N34 C256 N32 C248 0.0 . . . . ?
N34 C256 C255 C252 -10.1(5) . . . . ?
N34 C256 C255 C254 169.0(3) . . . . ?
C256 N32 C248 N33 0.0 . . . . ?
C256 N32 C248 C247 -173.6(3) . . . . ?
C256 C255 C252 C251 177.0(4) . . . . ?
C256 C255 C254 C253 -176.5(4) . . . . ?
N32 C256 C255 C252 174.4(3) . . . . ?
N32 C256 C255 C254 -6.5(5) . . . . ?
N32 C248 N33 C257 0.0 . . . . ?
N32 C248 C247 C244 176.4(3) . . . . ?
N32 C248 C247 C246 -1.2(5) . . . . ?
C248 C247 C246 C245 176.3(4) . . . . ?
N33 C257 N34 C256 0.0 . . . . ?
N33 C257 C258 C259 -174.7(3) . . . . ?
N33 C257 C258 C261 8.2(5) . . . . ?
N33 C248 C247 C244 2.8(5) . . . . ?
N33 C248 C247 C246 -174.8(3) . . . . ?
C258 C257 N34 C256 176.1(3) . . . . ?
C258 C257 N33 C248 -176.1(3) . . . . ?
C258 C259 C260 C263 1.2(7) . . . . ?
C258 C261 C262 C263 0.1(7) . . . . ?
C255 C256 N32 C248 175.5(3) . . . . ?
C255 C252 C251 C250 0.1(7) . . . . ?
C244 C247 C246 C245 -1.3(7) . . . . ?
C250 C253 C254 C255 -1.2(7) . . . . ?
C259 C258 C261 C262 -1.1(7) . . . . ?
C253 C250 C249 O63 176.6(4) . . . . ?
C253 C250 C249 O64 -4.3(7) . . . . ?
C253 C250 C251 C252 1.3(7) . . . . ?
C252 C255 C254 C253 2.6(7) . . . . ?
C241 C242 C243 C244 179.7(4) . . . . ?
C241 C242 C245 C246 -179.6(4) . . . . ?
C260 C263 C264 O65 5.5(7) . . . . ?
C260 C263 C264 O66 -174.2(5) . . . . ?
C260 C263 C262 C261 1.5(7) . . . . ?
C249 C250 C253 C254 176.9(5) . . . . ?
C249 C250 C251 C252 -176.3(5) . . . . ?
C261 C258 C259 C260 0.5(7) . . . . ?
C247 C248 N33 C257 173.6(3) . . . . ?
C247 C244 C243 C242 -0.8(7) . . . . ?
C247 C246 C245 C242 0.5(7) . . . . ?
C254 C255 C252 C251 -2.0(7) . . . . ?
C243 C244 C247 C248 -176.2(4) . . . . ?
C243 C244 C247 C246 1.4(7) . . . . ?
C243 C242 C241 O61 -178.3(4) . . . . ?
C243 C242 C241 O62 2.1(6) . . . . ?
C243 C242 C245 C246 0.2(7) . . . . ?
C264 C263 C260 C259 175.9(5) . . . . ?
C264 C263 C262 C261 -176.6(4) . . . . ?
C245 C242 C241 O61 1.5(6) . . . . ?
C245 C242 C241 O62 -178.2(4) . . . . ?
C245 C242 C243 C244 0.0(7) . . . . ?
C251 C250 C253 C254 -0.8(7) . . . . ?
C251 C250 C249 O63 -5.7(7) . . . . ?
C251 C250 C249 O64 173.4(5) . . . . ?
C262 C263 C260 C259 -2.2(7) . . . . ?
C262 C263 C264 O65 -176.4(4) . . . . ?
C262 C263 C264 O66 3.9(7) . . . . ?
C202 C205 C206 C207 -1.7(7) . . . . ?
C202 C203 C204 C207 -1.7(7) . . . . ?
C209 N27 C200 N26 0.0 . . . . ?
C209 N27 C200 C199 -177.7(3) . . . . ?
N27 C209 N28 C208 0.0 . . . . ?
N27 C209 C210 C211 -178.4(3) . . . . ?
N27 C209 C210 C213 1.1(5) . . . . ?
N27 C200 N26 C208 0.0 . . . . ?
N27 C200 C199 C196 -6.3(5) . . . . ?
N27 C200 C199 C198 171.7(3) . . . . ?
C200 N26 C208 N28 0.0 . . . . ?
C200 N26 C208 C207 -179.0(3) . . . . ?
C200 C199 C196 C195 177.0(4) . . . . ?
C200 C199 C198 C197 -176.4(4) . . . . ?
N26 C200 C199 C196 176.0(3) . . . . ?
N26 C200 C199 C198 -6.0(5) . . . . ?
N26 C208 N28 C209 0.0 . . . . ?
N26 C208 C207 C204 -1.1(5) . . . . ?
N26 C208 C207 C206 177.4(3) . . . . ?
C208 C207 C206 C205 -178.3(4) . . . . ?
N28 C209 N27 C200 0.0 . . . . ?
N28 C209 C210 C211 -3.4(5) . . . . ?
N28 C209 C210 C213 176.2(3) . . . . ?
N28 C208 C207 C204 179.8(3) . . . . ?
N28 C208 C207 C206 -1.6(5) . . . . ?
C205 C202 C203 C204 0.2(7) . . . . ?
C205 C202 C201 O60 -15.8(7) . . . . ?
C205 C202 C201 O59 163.5(4) . . . . ?
C199 C200 N26 C208 177.7(3) . . . . ?
C199 C196 C195 C194 -0.8(7) . . . . ?
C199 C198 C197 C194 -0.5(7) . . . . ?
C203 C202 C205 C206 1.5(7) . . . . ?
C203 C202 C201 O60 162.7(5) . . . . ?
C203 C202 C201 O59 -18.0(7) . . . . ?
C203 C204 C207 C208 -179.9(4) . . . . ?
C203 C204 C207 C206 1.4(7) . . . . ?
C204 C207 C206 C205 0.3(7) . . . . ?
C211 C212 C215 C216 -179.7(4) . . . . ?
C211 C212 C215 C214 -0.7(7) . . . . ?
C212 C211 C210 C209 178.9(4) . . . . ?
C212 C211 C210 C213 -0.6(7) . . . . ?
C212 C215 C216 O56 16.0(7) . . . . ?
C212 C215 C216 O55 -165.1(4) . . . . ?
C212 C215 C214 C213 -0.8(7) . . . . ?
C201 C202 C205 C206 -180.0(4) . . . . ?
C201 C202 C203 C204 -178.3(4) . . . . ?
C207 C208 N28 C209 179.0(3) . . . . ?
C210 C209 N27 C200 175.0(3) . . . . ?
C210 C209 N28 C208 -175.0(3) . . . . ?
C210 C211 C212 C215 1.4(7) . . . . ?
C210 C213 C214 C215 1.6(7) . . . . ?
C196 C199 C198 C197 1.7(7) . . . . ?
C216 C215 C214 C213 178.2(4) . . . . ?
C214 C213 C210 C209 179.6(4) . . . . ?
C214 C213 C210 C211 -0.8(7) . . . . ?
C214 C215 C216 O56 -163.0(5) . . . . ?
C214 C215 C216 O55 15.9(7) . . . . ?
C198 C199 C196 C195 -1.0(7) . . . . ?
C193 C194 C195 C196 -178.3(4) . . . . ?
C193 C194 C197 C198 179.0(4) . . . . ?
C195 C194 C193 O57 -4.4(7) . . . . ?
C195 C194 C193 O58 176.5(5) . . . . ?
C195 C194 C197 C198 -1.4(7) . . . . ?
C197 C194 C193 O57 175.2(4) . . . . ?
C197 C194 C193 O58 -3.9(7) . . . . ?
C197 C194 C195 C196 2.1(7) . . . . ?
C81 N13 C80 N11 0.0 . . . . ?
C81 N13 C80 C79 -178.2(3) . . . . ?
C81 C96 C84 C85 179.8(4) . . . . ?
C81 C96 C82 C83 179.0(4) . . . . ?
N13 C81 N12 C88 0.0 . . . . ?
N13 C81 C96 C84 -174.8(3) . . . . ?
N13 C81 C96 C82 4.7(5) . . . . ?
N13 C80 N11 C88 0.0 . . . . ?
N13 C80 C79 C76 -3.5(5) . . . . ?
N13 C80 C79 C78 174.6(3) . . . . ?
C80 N11 C88 N12 0.0 . . . . ?
C80 N11 C88 C89 -178.6(3) . . . . ?
C80 C79 C78 C77 -177.6(4) . . . . ?
N11 C80 C79 C76 178.3(3) . . . . ?
N11 C80 C79 C78 -3.6(5) . . . . ?
N11 C88 N12 C81 0.0 . . . . ?
N11 C88 C89 C92 -3.4(5) . . . . ?
N11 C88 C89 C90 175.3(3) . . . . ?
C88 C89 C90 C91 -179.0(4) . . . . ?
N12 C81 N13 C80 0.0 . . . . ?
N12 C81 C96 C84 1.1(5) . . . . ?
N12 C81 C96 C82 -179.3(3) . . . . ?
N12 C88 C89 C92 177.9(3) . . . . ?
N12 C88 C89 C90 -3.4(5) . . . . ?
C96 C81 N13 C80 176.0(3) . . . . ?
C96 C81 N12 C88 -176.0(3) . . . . ?
C96 C84 C85 C86 0.8(7) . . . . ?
C96 C82 C83 C86 1.5(7) . . . . ?
C92 C89 C90 C91 -0.3(7) . . . . ?
C84 C96 C82 C83 -1.4(7) . . . . ?
C84 C85 C86 C83 -0.7(7) . . . . ?
C84 C85 C86 C87 -179.4(4) . . . . ?
C82 C96 C84 C85 0.3(7) . . . . ?
C82 C83 C86 C85 -0.5(7) . . . . ?
C82 C83 C86 C87 178.2(4) . . . . ?
C76 C79 C78 C77 0.5(7) . . . . ?
C79 C80 N11 C88 178.2(3) . . . . ?
C79 C76 C75 C74 -1.1(7) . . . . ?
C79 C78 C77 C74 -1.1(7) . . . . ?
C83 C86 C87 O20 -165.9(5) . . . . ?
C83 C86 C87 O19 14.0(7) . . . . ?
C91 C94 C93 C92 0.8(7) . . . . ?
C91 C94 C95 O10 165.0(4) . . . . ?
C91 C94 C95 O24 -15.4(7) . . . . ?
C85 C86 C87 O20 12.8(7) . . . . ?
C85 C86 C87 O19 -167.4(4) . . . . ?
C89 C88 N12 C81 178.6(3) . . . . ?
C89 C92 C93 C94 -2.2(7) . . . . ?
C94 C91 C90 C89 -1.1(7) . . . . ?
C93 C92 C89 C88 -179.3(4) . . . . ?
C93 C92 C89 C90 2.0(7) . . . . ?
C93 C94 C95 O10 -14.8(7) . . . . ?
C93 C94 C95 O24 164.7(5) . . . . ?
C90 C91 C94 C93 0.8(7) . . . . ?
C90 C91 C94 C95 -179.1(4) . . . . ?
C75 C76 C79 C80 178.7(4) . . . . ?
C75 C76 C79 C78 0.6(7) . . . . ?
C75 C74 C73 O21 -4.4(7) . . . . ?
C75 C74 C73 O22 176.1(4) . . . . ?
C75 C74 C77 C78 0.6(7) . . . . ?
C73 C74 C75 C76 -178.0(4) . . . . ?
C73 C74 C77 C78 179.2(4) . . . . ?
C77 C74 C75 C76 0.5(7) . . . . ?
C77 C74 C73 O21 177.0(4) . . . . ?
C77 C74 C73 O22 -2.4(7) . . . . ?
C95 C94 C93 C92 -179.3(4) . . . . ?
C178 C177 N19 C185 -174.0(3) . . . . ?
C178 C177 N18 C176 174.1(3) . . . . ?
C178 C181 C182 C183 -1.3(8) . . . . ?
C177 C178 C181 C182 178.6(4) . . . . ?
C177 C178 C179 C180 -176.7(4) . . . . ?
C177 N19 C185 N17 0.0 . . . . ?
C177 N19 C185 C186 178.4(3) . . . . ?
N19 C177 N18 C176 0.0 . . . . ?
N19 C185 N17 C176 0.0 . . . . ?
N19 C185 C186 C189 0.6(5) . . . . ?
N19 C185 C186 C187 -177.3(3) . . . . ?
C185 N17 C176 N18 0.0 . . . . ?
C185 N17 C176 C175 173.6(3) . . . . ?
C185 C186 C189 C190 -178.3(4) . . . . ?
C185 C186 C187 C188 178.1(4) . . . . ?
N17 C185 C186 C189 179.0(3) . . . . ?
N17 C185 C186 C187 1.1(5) . . . . ?
N17 C176 N18 C177 0.0 . . . . ?
N17 C176 C175 C172 -177.1(3) . . . . ?
N17 C176 C175 C174 0.3(5) . . . . ?
C176 C175 C172 C171 175.9(4) . . . . ?
C176 C175 C174 C173 -177.2(4) . . . . ?
N18 C177 N19 C185 0.0 . . . . ?
N18 C176 C175 C172 -3.6(6) . . . . ?
N18 C176 C175 C174 173.8(3) . . . . ?
C175 C176 N18 C177 -173.4(3) . . . . ?
C183 C180 C179 C178 -2.5(7) . . . . ?
C170 C171 C172 C175 2.1(7) . . . . ?
C170 C173 C174 C175 0.6(8) . . . . ?
C171 C170 C173 C174 -0.1(8) . . . . ?
C171 C170 C169 O44 14.9(7) . . . . ?
C171 C170 C169 O43 -166.8(4) . . . . ?
C186 C185 N17 C176 -178.4(3) . . . . ?
C186 C189 C190 C191 1.0(7) . . . . ?
C186 C187 C188 C191 -0.6(7) . . . . ?
C189 C186 C187 C188 0.1(7) . . . . ?
C181 C178 C177 N19 -1.4(5) . . . . ?
C181 C178 C177 N18 -175.5(3) . . . . ?
C181 C178 C179 C180 1.7(7) . . . . ?
C172 C175 C174 C173 0.3(7) . . . . ?
C192 C191 C190 C189 178.0(4) . . . . ?
C192 C191 C188 C187 -178.2(4) . . . . ?
C187 C186 C189 C190 -0.3(7) . . . . ?
C173 C170 C171 C172 -1.3(7) . . . . ?
C173 C170 C169 O44 -162.7(5) . . . . ?
C173 C170 C169 O43 15.7(7) . . . . ?
C174 C175 C172 C171 -1.6(7) . . . . ?
C180 C183 C182 C181 0.4(8) . . . . ?
C180 C183 C184 O48 -12.9(8) . . . . ?
C180 C183 C184 O47 167.7(4) . . . . ?
C190 C191 C192 O46 -178.9(4) . . . . ?
C190 C191 C192 O45 2.0(6) . . . . ?
C190 C191 C188 C187 1.3(7) . . . . ?
C169 C170 C171 C172 -178.8(5) . . . . ?
C169 C170 C173 C174 177.5(5) . . . . ?
C179 C178 C177 N19 177.0(3) . . . . ?
C179 C178 C177 N18 2.9(6) . . . . ?
C179 C178 C181 C182 0.2(7) . . . . ?
C182 C183 C180 C179 1.5(7) . . . . ?
C182 C183 C184 O48 165.0(5) . . . . ?
C182 C183 C184 O47 -14.4(7) . . . . ?
C184 C183 C180 C179 179.4(5) . . . . ?
C184 C183 C182 C181 -177.5(5) . . . . ?
C188 C191 C192 O46 0.7(6) . . . . ?
C188 C191 C192 O45 -178.5(4) . . . . ?
C188 C191 C190 C189 -1.5(7) . . . . ?
O52 C240 C239 C238 1.5(6) . . . . ?
O52 C240 C239 C236 -179.6(4) . . . . ?
O51 C240 C239 C238 -178.4(4) . . . . ?
O51 C240 C239 C236 0.6(6) . . . . ?
N30 C233 N31 C224 0.0 . . . . ?
N30 C233 C234 C237 1.1(5) . . . . ?
N30 C233 C234 C235 -177.6(3) . . . . ?
N30 C232 C231 C228 175.9(3) . . . . ?
N30 C232 C231 C230 -2.9(5) . . . . ?
C233 N30 C232 N29 0.0 . . . . ?
C233 N30 C232 C231 -173.1(3) . . . . ?
C233 N31 C224 N29 0.0 . . . . ?
C233 N31 C224 C223 173.8(3) . . . . ?
C233 C234 C237 C238 -176.9(4) . . . . ?
C233 C234 C235 C236 176.8(4) . . . . ?
N31 C233 C234 C237 179.2(3) . . . . ?
N31 C233 C234 C235 0.5(5) . . . . ?
N31 C224 N29 C232 0.0 . . . . ?
N31 C224 C223 C220 1.3(5) . . . . ?
N31 C224 C223 C222 -175.9(3) . . . . ?
C224 N29 C232 N30 0.0 . . . . ?
C224 N29 C232 C231 173.1(3) . . . . ?
C224 C223 C220 C219 -177.0(4) . . . . ?
C224 C223 C222 C221 175.5(4) . . . . ?
N29 C224 C223 C220 175.1(3) . . . . ?
N29 C224 C223 C222 -2.1(5) . . . . ?
N29 C232 C231 C228 2.7(5) . . . . ?
N29 C232 C231 C230 -176.0(3) . . . . ?
C232 N30 C233 N31 0.0 . . . . ?
C232 N30 C233 C234 178.1(3) . . . . ?
C232 C231 C228 C227 -176.5(4) . . . . ?
C232 C231 C230 C229 178.6(4) . . . . ?
C231 C228 C227 C226 -2.6(7) . . . . ?
C223 C224 N29 C232 -173.7(3) . . . . ?
C223 C220 C219 C218 1.6(7) . . . . ?
C234 C233 N31 C224 -178.1(3) . . . . ?
C226 C229 C230 C231 -1.4(7) . . . . ?
C220 C223 C222 C221 -1.7(7) . . . . ?
C229 C226 C225 O50 164.6(5) . . . . ?
C229 C226 C225 O49 -13.9(7) . . . . ?
C229 C226 C227 C228 0.9(7) . . . . ?
C237 C234 C235 C236 -1.9(6) . . . . ?
C237 C238 C239 C240 179.2(4) . . . . ?
C237 C238 C239 C236 0.3(7) . . . . ?
C221 C218 C217 O54 15.5(7) . . . . ?
C221 C218 C217 O53 -165.4(4) . . . . ?
C221 C218 C219 C220 -1.9(7) . . . . ?
C218 C221 C222 C223 1.4(7) . . . . ?
C228 C231 C230 C229 -0.2(7) . . . . ?
C230 C231 C228 C227 2.3(7) . . . . ?
C239 C238 C237 C234 -1.0(7) . . . . ?
C239 C236 C235 C234 1.1(7) . . . . ?
C222 C223 C220 C219 0.2(7) . . . . ?
C222 C221 C218 C217 -178.1(4) . . . . ?
C222 C221 C218 C219 0.4(7) . . . . ?
C225 C226 C229 C230 -177.3(5) . . . . ?
C225 C226 C227 C228 179.3(5) . . . . ?
C217 C218 C219 C220 176.6(5) . . . . ?
C235 C234 C237 C238 1.8(7) . . . . ?
C235 C236 C239 C240 -179.3(4) . . . . ?
C235 C236 C239 C238 -0.3(7) . . . . ?
C227 C226 C229 C230 1.1(7) . . . . ?
C227 C226 C225 O50 -13.8(7) . . . . ?
C227 C226 C225 O49 167.7(4) . . . . ?
C219 C218 C217 O54 -163.0(5) . . . . ?
C219 C218 C217 O53 16.1(7) . . . . ?
C129 N24 C128 N23 0.0 . . . . ?
C129 N24 C128 C127 -175.8(3) . . . . ?
C129 C130 C133 C134 -176.8(4) . . . . ?
C129 C130 C131 C132 176.9(4) . . . . ?
N24 C129 N25 C137 0.0 . . . . ?
N24 C129 C130 C133 9.5(5) . . . . ?
N24 C129 C130 C131 -169.2(3) . . . . ?
N24 C128 N23 C137 0.0 . . . . ?
N24 C128 C127 C124 168.4(3) . . . . ?
N24 C128 C127 C126 -8.7(5) . . . . ?
C128 N23 C137 N25 0.0 . . . . ?
C128 N23 C137 C138 -173.1(3) . . . . ?
C128 C127 C126 C125 177.2(4) . . . . ?
N23 C128 C127 C124 -7.4(5) . . . . ?
N23 C128 C127 C126 175.6(3) . . . . ?
N23 C137 N25 C129 0.0 . . . . ?
N23 C137 C138 C141 175.0(3) . . . . ?
N23 C137 C138 C139 -0.8(5) . . . . ?
C137 C138 C141 C142 -175.6(4) . . . . ?
C137 C138 C139 C140 175.0(4) . . . . ?
N25 C129 N24 C128 0.0 . . . . ?
N25 C129 C130 C133 -174.6(3) . . . . ?
N25 C129 C130 C131 6.8(5) . . . . ?
N25 C137 C138 C141 2.0(5) . . . . ?
N25 C137 C138 C139 -173.8(3) . . . . ?
C130 C129 N24 C128 175.9(3) . . . . ?
C130 C129 N25 C137 -175.9(3) . . . . ?
C122 C125 C126 C127 -1.1(7) . . . . ?
C138 C137 N25 C129 173.0(3) . . . . ?
C138 C139 C140 C143 1.6(7) . . . . ?
C143 C142 C141 C138 -0.3(7) . . . . ?
C135 C134 C133 C130 -0.7(8) . . . . ?
C135 C132 C131 C130 0.5(7) . . . . ?
C124 C127 C126 C125 0.0(7) . . . . ?
C123 C122 C125 C126 1.6(7) . . . . ?
C123 C122 C121 O35 -4.9(7) . . . . ?
C123 C122 C121 O36 176.8(5) . . . . ?
C123 C124 C127 C128 -176.5(4) . . . . ?
C123 C124 C127 C126 0.6(7) . . . . ?
C125 C122 C123 C124 -0.9(8) . . . . ?
C125 C122 C121 O35 173.3(5) . . . . ?
C125 C122 C121 O36 -5.0(7) . . . . ?
C134 C135 C132 C131 0.7(7) . . . . ?
C134 C135 C136 O33 6.1(7) . . . . ?
C134 C135 C136 O34 -173.4(5) . . . . ?
C142 C143 C140 C139 -1.8(7) . . . . ?
C142 C143 C144 O31 2.9(7) . . . . ?
C142 C143 C144 O32 -177.7(4) . . . . ?
C133 C130 C131 C132 -1.8(7) . . . . ?
C132 C135 C134 C133 -0.7(8) . . . . ?
C132 C135 C136 O33 -176.4(4) . . . . ?
C132 C135 C136 O34 4.1(7) . . . . ?
C141 C138 C139 C140 -0.8(7) . . . . ?
C127 C128 N23 C137 175.8(3) . . . . ?
C127 C124 C123 C122 -0.2(8) . . . . ?
C131 C130 C133 C134 1.9(7) . . . . ?
C139 C138 C141 C142 0.2(7) . . . . ?
C136 C135 C134 C133 176.8(5) . . . . ?
C136 C135 C132 C131 -176.8(5) . . . . ?
C140 C143 C142 C141 1.1(7) . . . . ?
C140 C143 C144 O31 -178.8(4) . . . . ?
C140 C143 C144 O32 0.6(7) . . . . ?
C144 C143 C142 C141 179.4(4) . . . . ?
C144 C143 C140 C139 179.9(4) . . . . ?
C121 C122 C123 C124 177.3(5) . . . . ?
C121 C122 C125 C126 -176.6(5) . . . . ?
C272 N35 C281 N36 0.0 . . . . ?
C272 N35 C281 C282 -177.5(3) . . . . ?
C272 C271 C270 C269 -177.4(4) . . . . ?
N35 C272 N37 C273 0.0 . . . . ?
N35 C272 C271 C268 173.5(3) . . . . ?
N35 C272 C271 C270 -7.6(5) . . . . ?
N35 C281 N36 C273 0.0 . . . . ?
N35 C281 C282 C283 177.8(3) . . . . ?
N35 C281 C282 C285 1.1(5) . . . . ?
C281 N36 C273 N37 0.0 . . . . ?
C281 N36 C273 C274 -176.1(3) . . . . ?
C281 C282 C285 C286 174.9(4) . . . . ?
N36 C281 C282 C283 0.3(5) . . . . ?
N36 C281 C282 C285 -176.4(3) . . . . ?
N36 C273 N37 C272 0.0 . . . . ?
N36 C273 C274 C277 6.4(5) . . . . ?
N36 C273 C274 C275 -174.5(4) . . . . ?
N37 C272 N35 C281 0.0 . . . . ?
N37 C272 C271 C268 -10.3(5) . . . . ?
N37 C272 C271 C270 168.7(3) . . . . ?
N37 C273 C274 C277 -169.7(4) . . . . ?
N37 C273 C274 C275 9.4(6) . . . . ?
C268 C267 C266 C269 0.5(7) . . . . ?
C268 C267 C266 C265 -176.1(5) . . . . ?
C268 C271 C270 C269 1.5(7) . . . . ?
C283 C282 C285 C286 -1.8(7) . . . . ?
C282 C281 N36 C273 177.5(3) . . . . ?
C282 C283 C284 C287 -0.7(7) . . . . ?
C282 C285 C286 C287 0.1(7) . . . . ?
C269 C266 C265 O68 -0.9(8) . . . . ?
C269 C266 C265 O67 -179.9(5) . . . . ?
C267 C268 C271 C272 178.2(4) . . . . ?
C267 C268 C271 C270 -0.7(7) . . . . ?
C267 C266 C265 O68 175.8(5) . . . . ?
C267 C266 C265 O67 -3.2(7) . . . . ?
C271 C272 N35 C281 176.3(3) . . . . ?
C271 C272 N37 C273 -176.3(3) . . . . ?
C271 C268 C267 C266 -0.3(7) . . . . ?
C270 C269 C266 C267 0.3(8) . . . . ?
C270 C269 C266 C265 177.0(5) . . . . ?
C274 C273 N37 C272 176.1(3) . . . . ?
C274 C277 C278 C279 0.1(8) . . . . ?
C274 C275 C276 C279 0.5(8) . . . . ?
C266 C269 C270 C271 -1.3(8) . . . . ?
C278 C279 C276 C275 -1.2(8) . . . . ?
C278 C279 C280 O72 -179.9(5) . . . . ?
C278 C279 C280 O73 1.8(8) . . . . ?
C278 C277 C274 C273 178.4(4) . . . . ?
C278 C277 C274 C275 -0.7(7) . . . . ?
C276 C279 C278 C277 0.9(8) . . . . ?
C276 C279 C280 O72 2.6(7) . . . . ?
C276 C279 C280 O73 -175.7(5) . . . . ?
C276 C275 C274 C273 -178.7(4) . . . . ?
C276 C275 C274 C277 0.4(7) . . . . ?
C280 C279 C278 C277 -176.7(5) . . . . ?
C280 C279 C276 C275 176.3(5) . . . . ?
C288 C287 C286 C285 -178.0(4) . . . . ?
C288 C287 C284 C283 178.3(4) . . . . ?
C286 C287 C288 O70 0.8(7) . . . . ?
C286 C287 C288 O69 -179.2(4) . . . . ?
C286 C287 C284 C283 -1.1(7) . . . . ?
C284 C283 C282 C281 -174.6(4) . . . . ?
C284 C283 C282 C285 2.1(7) . . . . ?
C284 C287 C288 O70 -178.7(5) . . . . ?
C284 C287 C288 O69 1.3(7) . . . . ?
C284 C287 C286 C285 1.4(7) . . . . ?
N38 C304 N39 C296 0.0 . . . . ?
N38 C304 C303 C300 177.8(3) . . . . ?
N38 C304 C303 C302 0.4(5) . . . . ?
N38 C305 C306 C309 173.1(3) . . . . ?
N38 C305 C306 C307 -8.0(5) . . . . ?
C304 N38 C305 N40 0.0 . . . . ?
C304 N38 C305 C306 175.2(3) . . . . ?
C304 N39 C296 N40 0.0 . . . . ?
C304 N39 C296 C295 -176.3(3) . . . . ?
C304 C303 C300 C299 -175.5(4) . . . . ?
C304 C303 C302 C301 174.6(4) . . . . ?
N39 C304 C303 C300 0.9(5) . . . . ?
N39 C304 C303 C302 -176.4(3) . . . . ?
N39 C296 N40 C305 0.0 . . . . ?
N39 C296 C295 C292 10.2(5) . . . . ?
N39 C296 C295 C294 -171.8(4) . . . . ?
C296 N40 C305 N38 0.0 . . . . ?
C296 N40 C305 C306 -175.1(3) . . . . ?
C296 C295 C292 C291 177.4(4) . . . . ?
C296 C295 C294 C293 -177.0(4) . . . . ?
N40 C296 C295 C292 -166.1(3) . . . . ?
N40 C296 C295 C294 11.9(5) . . . . ?
N40 C305 C306 C309 -11.7(5) . . . . ?
N40 C305 C306 C307 167.1(3) . . . . ?
C305 N38 C304 N39 0.0 . . . . ?
C305 N38 C304 C303 -176.8(3) . . . . ?
C305 C306 C309 C310 178.8(4) . . . . ?
C305 C306 C307 C308 -177.4(4) . . . . ?
C306 C309 C310 C311 -1.4(8) . . . . ?
C295 C296 N40 C305 176.3(3) . . . . ?
C295 C292 C291 C290 -0.4(7) . . . . ?
C303 C304 N39 C296 176.8(3) . . . . ?
C303 C300 C299 C298 0.3(7) . . . . ?
C290 C293 C294 C295 -0.3(8) . . . . ?
C311 C308 C307 C306 -1.4(8) . . . . ?
C293 C290 C289 O76 1.3(7) . . . . ?
C293 C290 C289 O77 -177.4(5) . . . . ?
C293 C290 C291 C292 1.0(7) . . . . ?
C309 C306 C307 C308 1.4(7) . . . . ?
C300 C303 C302 C301 -2.8(7) . . . . ?
C308 C311 C312 O79 0.1(8) . . . . ?
C308 C311 C312 O78 -179.3(5) . . . . ?
C308 C311 C310 C309 1.5(8) . . . . ?
C292 C295 C294 C293 1.0(7) . . . . ?
C298 C301 C302 C303 1.3(7) . . . . ?
C297 C298 C301 C302 -178.9(4) . . . . ?
C297 C298 C299 C300 178.1(4) . . . . ?
C307 C306 C309 C310 0.0(7) . . . . ?
C301 C298 C297 O75 0.0(7) . . . . ?
C301 C298 C297 O74 -178.9(4) . . . . ?
C301 C298 C299 C300 -1.8(7) . . . . ?
C312 C311 C308 C307 176.7(5) . . . . ?
C312 C311 C310 C309 -175.2(5) . . . . ?
C310 C311 C308 C307 -0.1(8) . . . . ?
C310 C311 C312 O79 176.9(5) . . . . ?
C310 C311 C312 O78 -2.5(7) . . . . ?
C294 C295 C292 C291 -0.6(7) . . . . ?
C299 C298 C297 O75 -179.9(4) . . . . ?
C299 C298 C297 O74 1.2(7) . . . . ?
C299 C298 C301 C302 1.0(7) . . . . ?
C289 C290 C293 C294 176.5(5) . . . . ?
C289 C290 C291 C292 -176.2(5) . . . . ?
C291 C290 C293 C294 -0.7(7) . . . . ?
C291 C290 C289 O76 178.6(5) . . . . ?
C291 C290 C289 O77 -0.1(7) . . . . ?
C302 C303 C300 C299 2.0(7) . . . . ?
N21 C153 N22 C161 0.0 . . . . ?
N21 C153 C154 C157 -169.1(3) . . . . ?
N21 C153 C154 C155 9.3(5) . . . . ?
N21 C152 C151 C150 167.2(3) . . . . ?
N21 C152 C151 C148 -10.5(6) . . . . ?
C153 N21 C152 N20 0.0 . . . . ?
C153 N21 C152 C151 -176.5(3) . . . . ?
C153 N22 C161 N20 0.0 . . . . ?
C153 N22 C161 C162 176.7(3) . . . . ?
C153 C154 C157 C158 178.0(4) . . . . ?
C153 C154 C155 C156 -178.1(4) . . . . ?
N22 C153 C154 C157 7.6(5) . . . . ?
N22 C153 C154 C155 -173.9(3) . . . . ?
N22 C161 N20 C152 0.0 . . . . ?
N22 C161 C162 C163 -175.8(3) . . . . ?
N22 C161 C162 C165 0.1(5) . . . . ?
C161 N20 C152 N21 0.0 . . . . ?
C161 N20 C152 C151 176.5(3) . . . . ?
C161 C162 C163 C164 174.6(4) . . . . ?
C161 C162 C165 C166 -174.6(4) . . . . ?
N20 C161 C162 C163 0.9(5) . . . . ?
N20 C161 C162 C165 176.9(3) . . . . ?
N20 C152 C151 C150 -9.3(5) . . . . ?
N20 C152 C151 C148 173.0(3) . . . . ?
C152 N21 C153 N22 0.0 . . . . ?
C152 N21 C153 C154 176.8(3) . . . . ?
C152 C151 C150 C149 -178.1(4) . . . . ?
C152 C151 C148 C147 178.4(4) . . . . ?
C162 C161 N20 C152 -176.8(3) . . . . ?
C162 C163 C164 C167 0.1(7) . . . . ?
C154 C153 N22 C161 -176.8(3) . . . . ?
C154 C157 C158 C159 0.6(7) . . . . ?
C149 C146 C145 O37 -179.8(5) . . . . ?
C149 C146 C145 O38 -0.2(7) . . . . ?
C147 C146 C145 O37 -3.0(7) . . . . ?
C147 C146 C145 O38 176.6(5) . . . . ?
C167 C166 C165 C162 -0.2(7) . . . . ?
C159 C156 C155 C154 -0.4(7) . . . . ?
C163 C162 C165 C166 1.4(7) . . . . ?
C157 C154 C155 C156 0.4(7) . . . . ?
C158 C159 C160 O41 0.0(8) . . . . ?
C158 C159 C160 O42 179.9(5) . . . . ?
C158 C159 C156 C155 0.5(8) . . . . ?
C146 C149 C150 C151 0.3(7) . . . . ?
C146 C147 C148 C151 -0.8(8) . . . . ?
C150 C149 C146 C147 -0.4(8) . . . . ?
C150 C149 C146 C145 176.4(5) . . . . ?
C150 C151 C148 C147 0.7(7) . . . . ?
C166 C167 C168 O40 -177.4(4) . . . . ?
C166 C167 C168 O39 2.6(6) . . . . ?
C166 C167 C164 C163 1.2(7) . . . . ?
C165 C162 C163 C164 -1.4(7) . . . . ?
C168 C167 C166 C165 177.4(4) . . . . ?
C168 C167 C164 C163 -177.4(4) . . . . ?
C148 C147 C146 C149 0.7(8) . . . . ?
C148 C147 C146 C145 -176.1(5) . . . . ?
C148 C151 C150 C149 -0.4(7) . . . . ?
C164 C167 C166 C165 -1.2(7) . . . . ?
C164 C167 C168 O40 1.2(7) . . . . ?
C164 C167 C168 O39 -178.8(4) . . . . ?
C160 C159 C158 C157 -177.0(5) . . . . ?
C160 C159 C156 C155 176.8(5) . . . . ?
C156 C159 C158 C157 -0.7(8) . . . . ?
C156 C159 C160 O41 -176.3(5) . . . . ?
C156 C159 C160 O42 3.6(7) . . . . ?
C155 C154 C157 C158 -0.5(7) . . . . ?

loop_
_platon_squeeze_void_nr
_platon_squeeze_void_average_x
_platon_squeeze_void_average_y
_platon_squeeze_void_average_z
_platon_squeeze_void_volume
_platon_squeeze_void_count_electrons
_platon_squeeze_void_content
1 1.003 0.252 0.283 3227 237 ' '
2 0.503 0.248 0.005 3227 237 ' '
3 0.497 0.752 0.212 3227 237 ' '
4 0.997 0.748 0.016 3228 237 ' '
